data_7716036
loop_
_publ_author_name
'An, Seonghyeon'
'Han, Jihun'
'Kim, Dongwon'
'Lee, Haeri'
'Jung, Ok-Sang'

_publ_section_title
;
 Coordinating nature of M<sub>6</sub>L<sub>12</sub> double-stranded
 macrocycles: co-ligand competition of perchlorate, water, and
 acetonitrile depending on metal(II) ions.
;
_journal_issue 23
_journal_name_full 'Dalton transactions (Cambridge, England : 2003)'
_journal_page_first 9692
_journal_page_last 9699
_journal_paper_doi 10.1039/d4dt00902a
_journal_volume 53
_journal_year 2024
_chemical_formula_sum 'C281 H373 Cl12 N27 O54 Si12 Zn6'
_chemical_formula_weight 6147.74
_space_group_crystal_system monoclinic
_space_group_IT_number 13
_space_group_name_Hall '-P 2yac'
_space_group_name_H-M_alt 'P 1 2/n 1'
_atom_sites_solution_hydrogens geom
_atom_sites_solution_primary dual
_audit_creation_method SHELXL-2018/3
_audit_update_record
;
2024-04-24 deposited with the CCDC.	2024-05-14 downloaded from the CCDC.
;
_cell_angle_alpha 90
_cell_angle_beta 95.58(3)
_cell_angle_gamma 90
_cell_formula_units_Z 4
_cell_length_a 25.489(5)
_cell_length_b 34.525(7)
_cell_length_c 43.539(9)
_cell_measurement_reflns_used 584495
_cell_measurement_temperature 223(2)
_cell_measurement_theta_max 33.749
_cell_measurement_theta_min 0.458
_cell_volume 38133(13)
_computing_cell_refinement 'HKL3000sm (Otwinowski & Minor, 1997)'
_computing_data_collection 'PAL BL2D-SMDC Program (Shin et. al, 2016)'
_computing_data_reduction 'HKL3000sm (Otwinowski & Minor, 1997)'
_computing_structure_refinement SHELXL
_computing_structure_solution 'SHELXT 2018/2 (Sheldrick, 2018)'
_diffrn_ambient_temperature 223(2)
_diffrn_measured_fraction_theta_full 0.993
_diffrn_measured_fraction_theta_max 0.870
_diffrn_measurement_device_type 'Rayonix MX225HS CCD area detector'
_diffrn_measurement_method 'omega scan'
_diffrn_radiation_type synchrotron
_diffrn_radiation_wavelength 0.800
_diffrn_reflns_av_R_equivalents 0.0498
_diffrn_reflns_av_unetI/netI 0.0516
_diffrn_reflns_Laue_measured_fraction_full 0.993
_diffrn_reflns_Laue_measured_fraction_max 0.870
_diffrn_reflns_limit_h_max 33
_diffrn_reflns_limit_h_min -34
_diffrn_reflns_limit_k_max 43
_diffrn_reflns_limit_k_min -43
_diffrn_reflns_limit_l_max 59
_diffrn_reflns_limit_l_min -59
_diffrn_reflns_number 348627
_diffrn_reflns_point_group_measured_fraction_full 0.993
_diffrn_reflns_point_group_measured_fraction_max 0.870
_diffrn_reflns_theta_full 28.685
_diffrn_reflns_theta_max 33.711
_diffrn_reflns_theta_min 1.058
_diffrn_source 'PLSII 2D bending magnet'
_exptl_absorpt_coefficient_mu 0.759
_exptl_absorpt_correction_T_max 1.000
_exptl_absorpt_correction_T_min 0.845
_exptl_absorpt_correction_type empirical
_exptl_absorpt_process_details 'HKL3000sm Scalepack(Otwinowski et.al,2003)'
_exptl_crystal_colour colorless
_exptl_crystal_density_diffrn 1.071
_exptl_crystal_description block
_exptl_crystal_F_000 12928
_exptl_crystal_size_max 0.300
_exptl_crystal_size_mid 0.200
_exptl_crystal_size_min 0.150
_refine_diff_density_max 2.940
_refine_diff_density_min -1.991
_refine_diff_density_rms 0.151
_refine_ls_extinction_method none
_refine_ls_goodness_of_fit_ref 1.824
_refine_ls_hydrogen_treatment constr
_refine_ls_matrix_type full
_refine_ls_number_parameters 2947
_refine_ls_number_reflns 92889
_refine_ls_number_restraints 8640
_refine_ls_restrained_S_all 1.927
_refine_ls_R_factor_all 0.2589
_refine_ls_R_factor_gt 0.1910
_refine_ls_shift/su_max 0.001
_refine_ls_shift/su_mean 0.000
_refine_ls_structure_factor_coef Fsqd
_refine_ls_weighting_details 'w=1/[\s^2^(Fo^2^)+(0.2000P)^2^] where P=(Fo^2^+2Fc^2^)/3'
_refine_ls_weighting_scheme calc
_refine_ls_wR_factor_gt 0.5241
_refine_ls_wR_factor_ref 0.5596
_reflns_Friedel_coverage 0.000
_reflns_number_gt 38791
_reflns_number_total 92889
_reflns_threshold_expression 'I > 2\s(I)'
_cod_data_source_file d4dt00902a2.cif
_cod_data_source_block ZnClO42_mDCPPS
_cod_depositor_comments 'Adding full bibliography for 7716032--7716036.cif.'
_cod_original_sg_symbol_H-M 'P 2/n'
_cod_database_code 7716036
_shelx_shelxl_version_number 2018/3
_shelx_space_group_comment
;
The symmetry employed for this shelxl refinement is uniquely defined
by the following loop, which should always be used as a source of
symmetry information in preference to the above space-group names.
They are only intended as comments.
;
_shelx_estimated_absorpt_t_min 0.804
_shelx_estimated_absorpt_t_max 0.895

loop_
_space_group_symop_operation_xyz
'x, y, z'
'-x+1/2, y, -z+1/2'
'-x, -y, -z'
'x-1/2, -y, z-1/2'

loop_
_atom_site_label
_atom_site_type_symbol
_atom_site_fract_x
_atom_site_fract_y
_atom_site_fract_z
_atom_site_U_iso_or_equiv
_atom_site_adp_type
_atom_site_occupancy
_atom_site_site_symmetry_order
_atom_site_calc_flag
_atom_site_refinement_flags_posn
_atom_site_refinement_flags_adp
_atom_site_refinement_flags_occupancy
_atom_site_disorder_assembly
_atom_site_disorder_group
C11A C 0.5065(4) 1.1081(3) 0.7518(3) 0.181(3) Uani 1 1 d D U . . .
H11A H 0.501101 1.095220 0.771562 0.218 Uiso 1 1 calc R U . . .
C12A C 0.4796(6) 1.1448(3) 0.7609(4) 0.222(4) Uani 1 1 d D U . . .
H12A H 0.493289 1.153252 0.781633 0.266 Uiso 1 1 calc R U . . .
H12B H 0.484109 1.165725 0.746203 0.266 Uiso 1 1 calc R U . . .
C13A C 0.4238(5) 1.1331(4) 0.7601(5) 0.238(5) Uani 1 1 d D U . . .
H13A H 0.410807 1.138173 0.780151 0.285 Uiso 1 1 calc R U . . .
H13B H 0.402516 1.148259 0.744442 0.285 Uiso 1 1 calc R U . . .
C14A C 0.4183(5) 1.0916(4) 0.7527(4) 0.238(5) Uani 1 1 d D U . . .
H14A H 0.421245 1.075605 0.771441 0.285 Uiso 1 1 calc R U . . .
H14B H 0.384713 1.085979 0.740565 0.285 Uiso 1 1 calc R U . . .
C15A C 0.4631(5) 1.0857(4) 0.7347(3) 0.224(4) Uani 1 1 d D U . . .
H15A H 0.455376 1.095708 0.713628 0.269 Uiso 1 1 calc R U . . .
H15B H 0.472197 1.058220 0.733641 0.269 Uiso 1 1 calc R U . . .
C16A C 0.6644(8) 1.1539(6) 0.7565(3) 0.267(5) Uani 1 1 d D U . . .
H16A H 0.676332 1.127715 0.762450 0.320 Uiso 1 1 calc R U . . .
H16B H 0.674296 1.171663 0.773622 0.320 Uiso 1 1 calc R U . . .
C17A C 0.6876(4) 1.1669(7) 0.7272(3) 0.279(6) Uani 1 1 d D U . . .
H17A H 0.716517 1.185372 0.732017 0.335 Uiso 1 1 calc R U . . .
H17B H 0.700716 1.144806 0.716142 0.335 Uiso 1 1 calc R U . . .
C18A C 0.6427(6) 1.1856(5) 0.7090(4) 0.279(6) Uani 1 1 d D U . . .
H18A H 0.637409 1.212043 0.716292 0.334 Uiso 1 1 calc R U . . .
H18B H 0.648279 1.186418 0.687096 0.334 Uiso 1 1 calc R U . . .
C19A C 0.5976(5) 1.1611(6) 0.7141(4) 0.260(5) Uani 1 1 d D U . . .
H19A H 0.598453 1.136682 0.702713 0.312 Uiso 1 1 calc R U . . .
H19B H 0.564202 1.174396 0.708187 0.312 Uiso 1 1 calc R U . . .
C20A C 0.6056(8) 1.1547(6) 0.7476(4) 0.242(4) Uani 1 1 d D U . . .
H20A H 0.589142 1.175848 0.758624 0.290 Uiso 1 1 calc R U . . .
C31A C 0.5988(6) 0.8282(4) 0.7707(5) 0.230(4) Uani 1 1 d D U . . .
H31A H 0.578932 0.807021 0.759527 0.276 Uiso 1 1 calc R U . . .
C32A C 0.6048(7) 0.8159(6) 0.8042(4) 0.250(5) Uani 1 1 d D U . . .
H32A H 0.607426 0.838335 0.818013 0.300 Uiso 1 1 calc R U . . .
H32B H 0.575198 0.799605 0.809097 0.300 Uiso 1 1 calc R U . . .
C33A C 0.6545(8) 0.7937(5) 0.8065(4) 0.260(5) Uani 1 1 d D U . . .
H33A H 0.671393 0.794708 0.827697 0.312 Uiso 1 1 calc R U . . .
H33B H 0.647264 0.766484 0.801174 0.312 Uiso 1 1 calc R U . . .
C34A C 0.6896(6) 0.8103(6) 0.7854(5) 0.263(5) Uani 1 1 d D U . . .
H34A H 0.711883 0.830566 0.795531 0.316 Uiso 1 1 calc R U . . .
H34B H 0.712271 0.790279 0.777594 0.316 Uiso 1 1 calc R U . . .
C35A C 0.6539(8) 0.8262(6) 0.7606(4) 0.251(5) Uani 1 1 d D U . . .
H35A H 0.653867 0.809814 0.742188 0.301 Uiso 1 1 calc R U . . .
H35B H 0.665551 0.852194 0.755292 0.301 Uiso 1 1 calc R U . . .
C36A C 0.4997(4) 0.8751(4) 0.7561(4) 0.219(4) Uani 1 1 d D U . . .
H36A H 0.491355 0.858074 0.738029 0.263 Uiso 1 1 calc R U . . .
C37A C 0.4614(6) 0.9065(5) 0.7445(5) 0.239(5) Uani 1 1 d D U . . .
H37A H 0.472493 0.931863 0.752912 0.286 Uiso 1 1 calc R U . . .
H37B H 0.457718 0.907757 0.721953 0.286 Uiso 1 1 calc R U . . .
C38A C 0.4124(4) 0.8937(5) 0.7564(3) 0.244(5) Uani 1 1 d D U . . .
H38A H 0.382308 0.899516 0.741267 0.293 Uiso 1 1 calc R U . . .
H38B H 0.407326 0.907395 0.775563 0.293 Uiso 1 1 calc R U . . .
C39A C 0.4155(6) 0.8517(5) 0.7620(5) 0.246(5) Uani 1 1 d D U . . .
H39A H 0.412058 0.836726 0.742855 0.295 Uiso 1 1 calc R U . . .
H39B H 0.389412 0.842922 0.775612 0.295 Uiso 1 1 calc R U . . .
C40A C 0.4696(6) 0.8508(5) 0.7774(5) 0.242(5) Uani 1 1 d D U . . .
H40A H 0.483226 0.824314 0.779034 0.291 Uiso 1 1 calc R U . . .
H40B H 0.471142 0.862261 0.798112 0.291 Uiso 1 1 calc R U . . .
C11B C 0.3518(6) 1.0858(5) 0.8413(4) 0.220(4) Uani 1 1 d D U . . .
H11B H 0.379437 1.078340 0.827947 0.264 Uiso 1 1 calc R U . . .
C12B C 0.3160(8) 1.1166(4) 0.8256(5) 0.237(5) Uani 1 1 d D U . . .
H12C H 0.294855 1.129255 0.840343 0.284 Uiso 1 1 calc R U . . .
H12D H 0.336344 1.136216 0.815654 0.284 Uiso 1 1 calc R U . . .
C13B C 0.2827(9) 1.0938(5) 0.8027(5) 0.258(5) Uani 1 1 d D U . . .
H13C H 0.245848 1.101982 0.802564 0.309 Uiso 1 1 calc R U . . .
H13D H 0.293799 1.098254 0.782049 0.309 Uiso 1 1 calc R U . . .
C14B C 0.2872(9) 1.0526(5) 0.8103(5) 0.267(5) Uani 1 1 d D U . . .
H14C H 0.309729 1.039154 0.796702 0.320 Uiso 1 1 calc R U . . .
H14D H 0.252573 1.040102 0.808835 0.320 Uiso 1 1 calc R U . . .
C15B C 0.3116(8) 1.0534(4) 0.8423(4) 0.258(5) Uani 1 1 d D U . . .
H15C H 0.328627 1.028696 0.848127 0.309 Uiso 1 1 calc R U . . .
H15D H 0.285552 1.059423 0.856780 0.309 Uiso 1 1 calc R U . . .
C16B C 0.4177(5) 1.1445(4) 0.8836(4) 0.195(3) Uani 1 1 d D U . . .
H16C H 0.391447 1.164315 0.876169 0.234 Uiso 1 1 calc R U . . .
C17B C 0.4592(7) 1.1473(5) 0.8610(3) 0.212(4) Uani 1 1 d D U . . .
H17C H 0.480606 1.123767 0.861304 0.255 Uiso 1 1 calc R U . . .
H17D H 0.442927 1.151774 0.839949 0.255 Uiso 1 1 calc R U . . .
C18B C 0.4911(7) 1.1809(5) 0.8723(4) 0.225(5) Uani 1 1 d D U . . .
H18C H 0.527806 1.177199 0.868094 0.270 Uiso 1 1 calc R U . . .
H18D H 0.477761 1.204483 0.861699 0.270 Uiso 1 1 calc R U . . .
C19B C 0.4883(7) 1.1851(5) 0.9055(4) 0.221(5) Uani 1 1 d D U . . .
H19C H 0.520985 1.175917 0.916955 0.266 Uiso 1 1 calc R U . . .
H19D H 0.482916 1.212248 0.910881 0.266 Uiso 1 1 calc R U . . .
C20B C 0.4439(7) 1.1617(5) 0.9130(3) 0.204(4) Uani 1 1 d D U . . .
H20B H 0.418752 1.177763 0.922917 0.245 Uiso 1 1 calc R U . . .
H20C H 0.456202 1.140979 0.927359 0.245 Uiso 1 1 calc R U . . .
C31B C 0.3234(7) 0.8979(4) 0.8500(3) 0.233(4) Uani 1 1 d D U . . .
H31C H 0.289650 0.891874 0.858517 0.279 Uiso 1 1 calc R U . . .
C32B C 0.3086(6) 0.9346(3) 0.8319(4) 0.265(5) Uani 1 1 d D U . . .
H32C H 0.289161 0.952613 0.843932 0.318 Uiso 1 1 calc R U . . .
H32D H 0.339902 0.947604 0.825457 0.318 Uiso 1 1 calc R U . . .
C33B C 0.2749(5) 0.9195(4) 0.8050(4) 0.281(6) Uani 1 1 d D U . . .
H33C H 0.237993 0.919557 0.809518 0.337 Uiso 1 1 calc R U . . .
H33D H 0.278030 0.936253 0.787103 0.337 Uiso 1 1 calc R U . . .
C34B C 0.2908(5) 0.8806(5) 0.7981(3) 0.272(5) Uani 1 1 d D U . . .
H34C H 0.310601 0.880390 0.779892 0.326 Uiso 1 1 calc R U . . .
H34D H 0.259848 0.863788 0.794045 0.326 Uiso 1 1 calc R U . . .
C35B C 0.3238(8) 0.8673(4) 0.8252(4) 0.253(5) Uani 1 1 d D U . . .
H35C H 0.359885 0.863048 0.820025 0.304 Uiso 1 1 calc R U . . .
H35D H 0.310191 0.842807 0.832570 0.304 Uiso 1 1 calc R U . . .
C36B C 0.3621(6) 0.8387(5) 0.9005(4) 0.233(4) Uani 1 1 d D U . . .
H36B H 0.369249 0.819760 0.884330 0.280 Uiso 1 1 calc R U . . .
C37B C 0.3056(5) 0.8330(5) 0.9081(5) 0.245(5) Uani 1 1 d D U . . .
H37C H 0.292517 0.855748 0.918446 0.294 Uiso 1 1 calc R U . . .
H37D H 0.281888 0.827173 0.889589 0.294 Uiso 1 1 calc R U . . .
C38B C 0.3119(6) 0.7993(5) 0.9291(5) 0.262(5) Uani 1 1 d D U . . .
H38C H 0.283311 0.798819 0.942563 0.314 Uiso 1 1 calc R U . . .
H38D H 0.310485 0.775255 0.917063 0.314 Uiso 1 1 calc R U . . .
C39B C 0.3627(7) 0.8022(6) 0.9477(4) 0.270(5) Uani 1 1 d D U . . .
H39C H 0.358383 0.813491 0.967948 0.324 Uiso 1 1 calc R U . . .
H39D H 0.379196 0.776697 0.950635 0.324 Uiso 1 1 calc R U . . .
C40B C 0.3943(5) 0.8273(6) 0.9302(5) 0.255(5) Uani 1 1 d D U . . .
H40C H 0.426379 0.813794 0.925511 0.305 Uiso 1 1 calc R U . . .
H40D H 0.404640 0.850547 0.942224 0.305 Uiso 1 1 calc R U . . .
C11C C 0.1277(5) 1.1171(3) 0.8733(3) 0.161(3) Uani 1 1 d D U . . .
H11C H 0.131015 1.091279 0.863815 0.193 Uiso 1 1 calc R U . . .
C12C C 0.1834(5) 1.1327(4) 0.8811(3) 0.183(4) Uani 1 1 d D U . . .
H12E H 0.187514 1.143623 0.902016 0.219 Uiso 1 1 calc R U . . .
H12F H 0.209660 1.112212 0.879700 0.219 Uiso 1 1 calc R U . . .
C13C C 0.1888(6) 1.1631(4) 0.8577(4) 0.206(4) Uani 1 1 d D U . . .
H13E H 0.185160 1.188740 0.866908 0.247 Uiso 1 1 calc R U . . .
H13F H 0.223642 1.161470 0.850104 0.247 Uiso 1 1 calc R U . . .
C14C C 0.1476(6) 1.1576(5) 0.8320(3) 0.201(4) Uani 1 1 d D U . . .
H14E H 0.138982 1.182003 0.821139 0.241 Uiso 1 1 calc R U . . .
H14F H 0.158058 1.138308 0.817259 0.241 Uiso 1 1 calc R U . . .
C15C C 0.1039(4) 1.1439(4) 0.8482(3) 0.188(4) Uani 1 1 d D U . . .
H15E H 0.078160 1.130011 0.834088 0.226 Uiso 1 1 calc R U . . .
H15F H 0.086070 1.165720 0.857235 0.226 Uiso 1 1 calc R U . . .
C16C C 0.0772(6) 1.1578(4) 0.9268(3) 0.167(3) Uani 1 1 d D U . . .
H16D H 0.068232 1.178860 0.911797 0.200 Uiso 1 1 calc R U . . .
C17C C 0.1262(5) 1.1708(5) 0.9467(4) 0.200(4) Uani 1 1 d D U . . .
H17E H 0.148958 1.148797 0.953183 0.239 Uiso 1 1 calc R U . . .
H17F H 0.146454 1.189688 0.935903 0.239 Uiso 1 1 calc R U . . .
C18C C 0.1034(6) 1.1887(5) 0.9734(3) 0.212(4) Uani 1 1 d D U . . .
H18E H 0.129527 1.189286 0.991489 0.255 Uiso 1 1 calc R U . . .
H18F H 0.091939 1.215261 0.968505 0.255 Uiso 1 1 calc R U . . .
C19C C 0.0584(7) 1.1644(5) 0.9794(3) 0.214(4) Uani 1 1 d D U . . .
H19E H 0.069885 1.140249 0.989771 0.257 Uiso 1 1 calc R U . . .
H19F H 0.034353 1.178128 0.991865 0.257 Uiso 1 1 calc R U . . .
C20C C 0.0340(5) 1.1572(5) 0.9482(3) 0.189(4) Uani 1 1 d D U . . .
H20D H 0.007755 1.177250 0.942177 0.227 Uiso 1 1 calc R U . . .
H20E H 0.016253 1.131963 0.947197 0.227 Uiso 1 1 calc R U . . .
C31C C 0.1189(7) 0.8801(4) 0.8735(3) 0.206(4) Uani 1 1 d D U . . .
H31D H 0.088032 0.868887 0.861088 0.247 Uiso 1 1 calc R U . . .
C32C C 0.1310(6) 0.9129(4) 0.8523(4) 0.242(5) Uani 1 1 d D U . . .
H32E H 0.100803 0.930275 0.847802 0.291 Uiso 1 1 calc R U . . .
H32F H 0.161882 0.927925 0.860515 0.291 Uiso 1 1 calc R U . . .
C33C C 0.1417(5) 0.8897(5) 0.8251(3) 0.253(5) Uani 1 1 d D U . . .
H33E H 0.108505 0.881433 0.813767 0.304 Uiso 1 1 calc R U . . .
H33F H 0.161322 0.905184 0.811195 0.304 Uiso 1 1 calc R U . . .
C34C C 0.1728(6) 0.8558(4) 0.8358(4) 0.245(5) Uani 1 1 d D U . . .
H34E H 0.162883 0.833053 0.823085 0.294 Uiso 1 1 calc R U . . .
H34F H 0.210565 0.860655 0.835372 0.294 Uiso 1 1 calc R U . . .
C35C C 0.1598(9) 0.8502(5) 0.8673(4) 0.228(5) Uani 1 1 d D U . . .
H35E H 0.191358 0.853295 0.881802 0.273 Uiso 1 1 calc R U . . .
H35F H 0.145743 0.824030 0.869734 0.273 Uiso 1 1 calc R U . . .
C36C C 0.0601(5) 0.8351(4) 0.9179(3) 0.181(3) Uani 1 1 d D U . . .
H36C H 0.086103 0.813848 0.917770 0.217 Uiso 1 1 calc R U . . .
C37C C 0.0385(6) 0.8359(4) 0.9491(3) 0.193(4) Uani 1 1 d D U . . .
H37E H 0.062300 0.822561 0.964629 0.231 Uiso 1 1 calc R U . . .
H37F H 0.033624 0.862657 0.955868 0.231 Uiso 1 1 calc R U . . .
C38C C -0.0125(6) 0.8157(5) 0.9442(3) 0.209(4) Uani 1 1 d D U . . .
H38E H -0.011969 0.793140 0.957901 0.251 Uiso 1 1 calc R U . . .
H38F H -0.040587 0.833084 0.949618 0.251 Uiso 1 1 calc R U . . .
C39C C -0.0237(6) 0.8032(5) 0.9126(3) 0.210(4) Uani 1 1 d D U . . .
H39E H -0.060284 0.808965 0.904923 0.252 Uiso 1 1 calc R U . . .
H39F H -0.017672 0.775268 0.910696 0.252 Uiso 1 1 calc R U . . .
C40C C 0.0128(6) 0.8251(4) 0.8957(3) 0.194(4) Uani 1 1 d D U . . .
H40E H -0.004171 0.848766 0.887233 0.233 Uiso 1 1 calc R U . . .
H40F H 0.023693 0.809589 0.878556 0.233 Uiso 1 1 calc R U . . .
C11G C 0.4716(4) 0.6171(3) 0.6720(2) 0.135(3) Uani 1 1 d D U . . .
H11G H 0.452949 0.628134 0.652988 0.162 Uiso 1 1 calc R U . . .
C12G C 0.4362(6) 0.5867(3) 0.6835(3) 0.166(4) Uani 1 1 d D U . . .
H12G H 0.409522 0.578537 0.667037 0.199 Uiso 1 1 calc R U . . .
H12H H 0.456601 0.563989 0.691031 0.199 Uiso 1 1 calc R U . . .
C13G C 0.4111(6) 0.6053(4) 0.7089(4) 0.198(4) Uani 1 1 d D U . . .
H13G H 0.373102 0.600042 0.706642 0.237 Uiso 1 1 calc R U . . .
H13H H 0.425990 0.594800 0.728754 0.237 Uiso 1 1 calc R U . . .
C14G C 0.4204(5) 0.6474(4) 0.7079(4) 0.188(4) Uani 1 1 d D U . . .
H14G H 0.393992 0.660452 0.693640 0.225 Uiso 1 1 calc R U . . .
H14H H 0.420799 0.659148 0.728411 0.225 Uiso 1 1 calc R U . . .
C15G C 0.4724(5) 0.6483(3) 0.6967(3) 0.178(4) Uani 1 1 d D U . . .
H15G H 0.499795 0.642866 0.713469 0.214 Uiso 1 1 calc R U . . .
H15H H 0.479182 0.673746 0.687912 0.214 Uiso 1 1 calc R U . . .
C16G C 0.5662(4) 0.6513(3) 0.64545(17) 0.112(2) Uani 1 1 d D U . . .
H16G H 0.560484 0.673303 0.659302 0.134 Uiso 1 1 calc R U . . .
C17G C 0.6243(4) 0.6512(4) 0.6411(2) 0.146(3) Uani 1 1 d D U . . .
H17G H 0.644442 0.665429 0.657756 0.176 Uiso 1 1 calc R U . . .
H17H H 0.637810 0.624620 0.640683 0.176 Uiso 1 1 calc R U . . .
C18G C 0.6278(4) 0.6705(4) 0.6111(3) 0.167(3) Uani 1 1 d D U . . .
H18G H 0.653261 0.691855 0.613607 0.201 Uiso 1 1 calc R U . . .
H18H H 0.640278 0.652022 0.596313 0.201 Uiso 1 1 calc R U . . .
C19G C 0.5763(4) 0.6855(4) 0.5992(3) 0.155(3) Uani 1 1 d D U . . .
H19G H 0.572800 0.712912 0.604509 0.186 Uiso 1 1 calc R U . . .
H19H H 0.570744 0.682740 0.576672 0.186 Uiso 1 1 calc R U . . .
C20G C 0.5394(4) 0.6620(3) 0.6141(2) 0.132(3) Uani 1 1 d D U . . .
H20F H 0.530383 0.638681 0.601881 0.159 Uiso 1 1 calc R U . . .
H20G H 0.506984 0.676595 0.616253 0.159 Uiso 1 1 calc R U . . .
C31G C 0.4776(4) 0.3739(3) 0.6829(2) 0.113(2) Uani 1 1 d D U . . .
H31G H 0.462624 0.400118 0.684958 0.135 Uiso 1 1 calc R U . . .
C32G C 0.4345(5) 0.3480(4) 0.6672(2) 0.149(3) Uani 1 1 d D U . . .
H32G H 0.408126 0.363083 0.654371 0.179 Uiso 1 1 calc R U . . .
H32H H 0.449129 0.327975 0.654557 0.179 Uiso 1 1 calc R U . . .
C33G C 0.4123(4) 0.3312(4) 0.6946(3) 0.167(4) Uani 1 1 d D U . . .
H33G H 0.388084 0.349606 0.702956 0.200 Uiso 1 1 calc R U . . .
H33H H 0.392969 0.307325 0.688924 0.200 Uiso 1 1 calc R U . . .
C34G C 0.4571(5) 0.3232(4) 0.7173(3) 0.170(4) Uani 1 1 d D U . . .
H34G H 0.445983 0.320721 0.738159 0.204 Uiso 1 1 calc R U . . .
H34H H 0.475643 0.299503 0.712172 0.204 Uiso 1 1 calc R U . . .
C35G C 0.4897(5) 0.3573(3) 0.7146(2) 0.145(3) Uani 1 1 d D U . . .
H35G H 0.527078 0.350318 0.717908 0.174 Uiso 1 1 calc R U . . .
H35H H 0.482269 0.376555 0.730120 0.174 Uiso 1 1 calc R U . . .
C36G C 0.5764(3) 0.3321(3) 0.65745(19) 0.109(2) Uani 1 1 d D U . . .
H36G H 0.552233 0.310457 0.651098 0.131 Uiso 1 1 calc R U . . .
C37G C 0.6052(4) 0.3217(3) 0.68882(18) 0.137(3) Uani 1 1 d D U . . .
H37G H 0.614083 0.344866 0.701206 0.165 Uiso 1 1 calc R U . . .
H37H H 0.584022 0.304212 0.700400 0.165 Uiso 1 1 calc R U . . .
C38G C 0.6527(4) 0.3023(4) 0.6800(3) 0.155(3) Uani 1 1 d D U . . .
H38G H 0.681329 0.304691 0.696608 0.186 Uiso 1 1 calc R U . . .
H38H H 0.645603 0.274687 0.676308 0.186 Uiso 1 1 calc R U . . .
C39G C 0.6678(4) 0.3206(4) 0.6519(3) 0.162(3) Uani 1 1 d D U . . .
H39G H 0.691149 0.342735 0.656889 0.195 Uiso 1 1 calc R U . . .
H39H H 0.685860 0.302077 0.639488 0.195 Uiso 1 1 calc R U . . .
C40G C 0.6184(4) 0.3331(3) 0.6356(2) 0.130(3) Uani 1 1 d D U . . .
H40G H 0.608800 0.315883 0.618030 0.156 Uiso 1 1 calc R U . . .
H40H H 0.622046 0.359441 0.627691 0.156 Uiso 1 1 calc R U . . .
C11H C 0.4290(3) 0.5913(3) 0.8023(2) 0.115(2) Uani 1 1 d D U . . .
H11H H 0.445103 0.589956 0.782518 0.138 Uiso 1 1 calc R U . . .
C12H C 0.3869(4) 0.6224(3) 0.7981(3) 0.149(3) Uani 1 1 d D U . . .
H12I H 0.376847 0.631370 0.818044 0.179 Uiso 1 1 calc R U . . .
H12J H 0.399088 0.644589 0.786666 0.179 Uiso 1 1 calc R U . . .
C13H C 0.3423(4) 0.6026(3) 0.7802(3) 0.162(4) Uani 1 1 d D U . . .
H13I H 0.309098 0.610332 0.788083 0.195 Uiso 1 1 calc R U . . .
H13J H 0.340827 0.610465 0.758482 0.195 Uiso 1 1 calc R U . . .
C14H C 0.3484(4) 0.5607(3) 0.7825(3) 0.148(3) Uani 1 1 d D U . . .
H14I H 0.317792 0.548886 0.790799 0.178 Uiso 1 1 calc R U . . .
H14J H 0.352606 0.549333 0.762293 0.178 Uiso 1 1 calc R U . . .
C15H C 0.3959(4) 0.5551(3) 0.8036(3) 0.132(3) Uani 1 1 d D U . . .
H15I H 0.415476 0.532502 0.797322 0.159 Uiso 1 1 calc R U . . .
H15J H 0.386528 0.550877 0.824622 0.159 Uiso 1 1 calc R U . . .
C16H C 0.5170(4) 0.6475(3) 0.8284(2) 0.123(2) Uani 1 1 d D U . . .
H16H H 0.490400 0.667483 0.832006 0.147 Uiso 1 1 calc R U . . .
C17H C 0.5349(5) 0.6553(4) 0.79689(19) 0.146(3) Uani 1 1 d D U . . .
H17I H 0.542660 0.630958 0.786623 0.175 Uiso 1 1 calc R U . . .
H17J H 0.507757 0.669345 0.783871 0.175 Uiso 1 1 calc R U . . .
C18H C 0.5828(5) 0.6789(4) 0.8029(3) 0.171(4) Uani 1 1 d D U . . .
H18I H 0.609200 0.670373 0.789384 0.205 Uiso 1 1 calc R U . . .
H18J H 0.574442 0.706077 0.798163 0.205 Uiso 1 1 calc R U . . .
C19H C 0.6043(5) 0.6755(5) 0.8347(3) 0.182(4) Uani 1 1 d D U . . .
H19I H 0.611633 0.701162 0.843720 0.218 Uiso 1 1 calc R U . . .
H19J H 0.637128 0.660554 0.836269 0.218 Uiso 1 1 calc R U . . .
C20H C 0.5648(5) 0.6557(4) 0.8508(2) 0.145(3) Uani 1 1 d D U . . .
H20H H 0.554699 0.671909 0.867738 0.174 Uiso 1 1 calc R U . . .
H20I H 0.579206 0.631347 0.859538 0.174 Uiso 1 1 calc R U . . .
C31H C 0.4029(4) 0.4024(3) 0.8106(2) 0.134(3) Uani 1 1 d D U . . .
H31H H 0.377633 0.399926 0.826424 0.161 Uiso 1 1 calc R U . . .
C32H C 0.3930(4) 0.4425(3) 0.7973(3) 0.147(3) Uani 1 1 d D U . . .
H32I H 0.388314 0.461501 0.813506 0.177 Uiso 1 1 calc R U . . .
H32J H 0.421943 0.450837 0.785561 0.177 Uiso 1 1 calc R U . . .
C33H C 0.3439(4) 0.4368(4) 0.7770(3) 0.168(4) Uani 1 1 d D U . . .
H33I H 0.313370 0.441093 0.788619 0.201 Uiso 1 1 calc R U . . .
H33J H 0.342161 0.455442 0.759918 0.201 Uiso 1 1 calc R U . . .
C34H C 0.3428(6) 0.3975(4) 0.7649(3) 0.193(4) Uani 1 1 d D U . . .
H34I H 0.307615 0.386210 0.765211 0.232 Uiso 1 1 calc R U . . .
H34J H 0.352235 0.397329 0.743587 0.232 Uiso 1 1 calc R U . . .
C35H C 0.3812(5) 0.3757(3) 0.7848(3) 0.174(4) Uani 1 1 d D U . . .
H35I H 0.409749 0.366678 0.773087 0.209 Uiso 1 1 calc R U . . .
H35J H 0.364404 0.353118 0.793318 0.209 Uiso 1 1 calc R U . . .
C36H C 0.4745(5) 0.3381(3) 0.8519(2) 0.144(3) Uani 1 1 d D U . . .
H36H H 0.467545 0.317891 0.835940 0.173 Uiso 1 1 calc R U . . .
C37H C 0.4348(4) 0.3340(4) 0.8756(3) 0.173(4) Uani 1 1 d D U . . .
H37I H 0.430826 0.358240 0.886845 0.208 Uiso 1 1 calc R U . . .
H37J H 0.400290 0.325720 0.865973 0.208 Uiso 1 1 calc R U . . .
C38H C 0.4596(5) 0.3035(4) 0.8962(3) 0.185(4) Uani 1 1 d D U . . .
H38I H 0.453430 0.309363 0.917588 0.222 Uiso 1 1 calc R U . . .
H38J H 0.442908 0.278516 0.890748 0.222 Uiso 1 1 calc R U . . .
C39H C 0.5159(5) 0.3004(4) 0.8940(3) 0.182(4) Uani 1 1 d D U . . .
H39I H 0.525388 0.274385 0.887496 0.219 Uiso 1 1 calc R U . . .
H39J H 0.535881 0.306353 0.913837 0.219 Uiso 1 1 calc R U . . .
C40H C 0.5261(4) 0.3291(4) 0.8708(3) 0.167(4) Uani 1 1 d D U . . .
H40I H 0.551652 0.318940 0.857393 0.200 Uiso 1 1 calc R U . . .
H40J H 0.540765 0.352705 0.880773 0.200 Uiso 1 1 calc R U . . .
C11I C 0.2480(5) 0.6158(3) 0.8915(2) 0.141(3) Uani 1 1 d D U . . .
H11I H 0.286731 0.614365 0.891031 0.169 Uiso 1 1 calc R U . . .
C12I C 0.2327(6) 0.6529(3) 0.8742(3) 0.168(4) Uani 1 1 d D U . . .
H12K H 0.197571 0.661555 0.878551 0.202 Uiso 1 1 calc R U . . .
H12L H 0.258220 0.673552 0.879841 0.202 Uiso 1 1 calc R U . . .
C13I C 0.2333(7) 0.6418(3) 0.8416(3) 0.176(4) Uani 1 1 d D U . . .
H13K H 0.201874 0.652168 0.829637 0.211 Uiso 1 1 calc R U . . .
H13L H 0.264378 0.653121 0.833395 0.211 Uiso 1 1 calc R U . . .
C14I C 0.2346(7) 0.5997(3) 0.8381(3) 0.177(4) Uani 1 1 d D U . . .
H14K H 0.206279 0.590890 0.822883 0.213 Uiso 1 1 calc R U . . .
H14L H 0.268496 0.591161 0.831723 0.213 Uiso 1 1 calc R U . . .
C15I C 0.2269(6) 0.5851(3) 0.8686(3) 0.160(3) Uani 1 1 d D U . . .
H15K H 0.246064 0.560745 0.872509 0.192 Uiso 1 1 calc R U . . .
H15L H 0.189417 0.580520 0.870395 0.192 Uiso 1 1 calc R U . . .
C16I C 0.2574(4) 0.6605(3) 0.9528(3) 0.132(3) Uani 1 1 d D U . . .
H16I H 0.236977 0.681763 0.942005 0.158 Uiso 1 1 calc R U . . .
C17I C 0.3159(4) 0.6698(3) 0.9532(3) 0.154(3) Uani 1 1 d D U . . .
H17K H 0.337881 0.647133 0.958871 0.185 Uiso 1 1 calc R U . . .
H17L H 0.324613 0.679920 0.933290 0.185 Uiso 1 1 calc R U . . .
C18I C 0.3209(5) 0.6997(4) 0.9774(3) 0.178(4) Uani 1 1 d D U . . .
H18K H 0.357041 0.699848 0.987440 0.213 Uiso 1 1 calc R U . . .
H18L H 0.313718 0.725246 0.968096 0.213 Uiso 1 1 calc R U . . .
C19I C 0.2842(5) 0.6924(4) 1.0005(3) 0.181(4) Uani 1 1 d D U . . .
H19K H 0.302889 0.683534 1.019897 0.217 Uiso 1 1 calc R U . . .
H19L H 0.264243 0.715888 1.004413 0.217 Uiso 1 1 calc R U . . .
C20I C 0.2494(5) 0.6624(3) 0.9868(3) 0.158(3) Uani 1 1 d D U . . .
H20J H 0.212646 0.668659 0.989500 0.190 Uiso 1 1 calc R U . . .
H20K H 0.258070 0.637424 0.996709 0.190 Uiso 1 1 calc R U . . .
C31I C 0.2125(5) 0.3666(3) 0.9041(2) 0.121(2) Uani 1 1 d D U . . .
H31I H 0.175511 0.358663 0.905563 0.145 Uiso 1 1 calc R U . . .
C32I C 0.2117(6) 0.3956(3) 0.8781(2) 0.145(3) Uani 1 1 d D U . . .
H32K H 0.176378 0.406689 0.873599 0.173 Uiso 1 1 calc R U . . .
H32L H 0.236749 0.416651 0.883382 0.173 Uiso 1 1 calc R U . . .
C33I C 0.2269(7) 0.3735(3) 0.8515(2) 0.173(4) Uani 1 1 d D U . . .
H33K H 0.197731 0.373450 0.835084 0.207 Uiso 1 1 calc R U . . .
H33L H 0.257322 0.385944 0.843396 0.207 Uiso 1 1 calc R U . . .
C34I C 0.2404(7) 0.3339(3) 0.8604(3) 0.179(4) Uani 1 1 d D U . . .
H34K H 0.214196 0.315876 0.850468 0.215 Uiso 1 1 calc R U . . .
H34L H 0.275057 0.327034 0.854043 0.215 Uiso 1 1 calc R U . . .
C35I C 0.2409(6) 0.3317(3) 0.8935(2) 0.156(3) Uani 1 1 d D U . . .
H35K H 0.277322 0.331385 0.903070 0.188 Uiso 1 1 calc R U . . .
H35L H 0.223339 0.308003 0.899354 0.188 Uiso 1 1 calc R U . . .
C36I C 0.2290(3) 0.3409(3) 0.9719(2) 0.106(2) Uani 1 1 d D U . . .
H36I H 0.245649 0.317634 0.963884 0.127 Uiso 1 1 calc R U . . .
C37I C 0.2513(4) 0.3446(3) 1.0055(2) 0.135(3) Uani 1 1 d D U . . .
H37K H 0.285168 0.331134 1.009032 0.162 Uiso 1 1 calc R U . . .
H37L H 0.256531 0.371924 1.011189 0.162 Uiso 1 1 calc R U . . .
C38I C 0.2121(5) 0.3268(4) 1.0235(2) 0.157(3) Uani 1 1 d D U . . .
H38K H 0.227934 0.304515 1.034916 0.188 Uiso 1 1 calc R U . . .
H38L H 0.201247 0.345535 1.038591 0.188 Uiso 1 1 calc R U . . .
C39I C 0.1663(4) 0.3142(4) 1.0038(2) 0.152(3) Uani 1 1 d D U . . .
H39K H 0.133923 0.323420 1.011722 0.182 Uiso 1 1 calc R U . . .
H39L H 0.165137 0.285829 1.002621 0.182 Uiso 1 1 calc R U . . .
C40I C 0.1717(3) 0.3306(3) 0.9736(2) 0.127(3) Uani 1 1 d D U . . .
H40K H 0.149737 0.353849 0.970415 0.153 Uiso 1 1 calc R U . . .
H40L H 0.160330 0.311839 0.957401 0.153 Uiso 1 1 calc R U . . .
Cl1 Cl 0.4556(3) 0.9981(2) 0.79179(19) 0.196(3) Uani 0.651(6) 1 d D U P A 1
O1 O 0.4762(4) 0.9843(4) 0.8218(2) 0.173(3) Uani 0.651(6) 1 d D U P A 1
O2 O 0.4030(4) 0.9822(5) 0.7818(3) 0.222(5) Uani 0.651(6) 1 d D U P A 1
O3 O 0.4914(5) 0.9939(4) 0.7686(3) 0.177(5) Uani 0.651(6) 1 d D U P A 1
O4 O 0.4459(6) 1.0422(2) 0.7954(4) 0.222(6) Uani 0.651(6) 1 d D U P A 1
Cl1R Cl 0.4083(3) 0.9901(2) 0.84240(19) 0.118(3) Uani 0.349(6) 1 d D U P A 2
O1R O 0.4590(3) 1.0068(4) 0.8404(5) 0.148(4) Uani 0.349(6) 1 d D U P A 2
O2R O 0.4160(6) 0.9486(3) 0.8364(4) 0.135(6) Uani 0.349(6) 1 d D U P A 2
O3R O 0.3864(7) 0.9979(5) 0.8692(3) 0.123(6) Uani 0.349(6) 1 d D U P A 2
O4R O 0.3737(6) 1.0022(6) 0.8135(3) 0.176(6) Uani 0.349(6) 1 d D U P A 2
Cl2 Cl 0.1946(3) 0.99713(18) 0.86945(16) 0.221(2) Uani 1 1 d D U . . .
O5 O 0.2276(4) 0.9979(3) 0.8975(2) 0.204(4) Uani 1 1 d D U . . .
O6 O 0.1381(3) 0.9969(3) 0.8734(3) 0.211(5) Uani 1 1 d D U . . .
O7 O 0.2089(6) 0.9709(4) 0.8482(3) 0.294(6) Uani 1 1 d D U . . .
O8 O 0.1994(6) 1.0378(3) 0.8555(3) 0.266(6) Uani 1 1 d D U . . .
Cl3 Cl 0.46188(10) 0.49328(10) 0.72391(6) 0.1175(9) Uani 1 1 d D U . . .
O9 O 0.5074(2) 0.49417(19) 0.74461(12) 0.0999(17) Uani 1 1 d D U . . .
O10 O 0.4752(3) 0.4968(2) 0.69265(12) 0.122(2) Uani 1 1 d D U . . .
O11 O 0.4173(3) 0.5098(4) 0.7318(2) 0.202(4) Uani 1 1 d D U . . .
O12 O 0.4494(4) 0.4487(2) 0.7242(3) 0.212(4) Uani 1 1 d D U . . .
Cl4 Cl 0.30632(9) 0.48487(8) 0.86617(6) 0.1062(7) Uani 1 1 d D U . . .
O13 O 0.3538(2) 0.50127(17) 0.88036(14) 0.0975(16) Uani 1 1 d D U . . .
O14 O 0.2943(3) 0.5003(2) 0.83526(13) 0.136(3) Uani 1 1 d D U . . .
O15 O 0.2645(2) 0.48871(18) 0.88456(13) 0.0988(17) Uani 1 1 d D U . . .
O16 O 0.3183(3) 0.44252(17) 0.86148(18) 0.130(2) Uani 1 1 d D U . . .
Cl5 Cl 0.75263(19) 0.56593(18) 0.82412(15) 0.212(2) Uani 1 1 d D U . . .
O17 O 0.7071(4) 0.5892(4) 0.8235(3) 0.228(5) Uani 1 1 d D U . . .
O18 O 0.7328(6) 0.5256(3) 0.8214(4) 0.271(6) Uani 1 1 d D U . . .
O19 O 0.7866(5) 0.5752(4) 0.8033(3) 0.265(6) Uani 1 1 d D U . . .
O20 O 0.7811(5) 0.5649(5) 0.8565(2) 0.291(6) Uani 1 1 d D U . . .
Cl6 Cl 0.5811(2) 0.57964(15) 0.53045(10) 0.199(2) Uani 1 1 d D U . . .
O21 O 0.5531(4) 0.6003(3) 0.5507(3) 0.237(5) Uani 1 1 d D U . . .
O22 O 0.5590(3) 0.5417(2) 0.52158(14) 0.152(3) Uani 1 1 d D U . . .
O23 O 0.5985(4) 0.6011(3) 0.50701(19) 0.199(4) Uani 1 1 d D U . . .
O24 O 0.6318(4) 0.5682(3) 0.5513(3) 0.245(5) Uani 1 1 d D U . . .
Cl7 Cl 0.08656(18) 0.9381(2) 1.03161(10) 0.223(3) Uani 1 1 d D U . . .
O25 O 0.0789(4) 0.9241(4) 1.0606(2) 0.238(5) Uani 1 1 d D U . . .
O26 O 0.0369(3) 0.9473(4) 1.0138(2) 0.256(5) Uani 1 1 d D U . . .
O27 O 0.1257(4) 0.9239(4) 1.0155(2) 0.238(5) Uani 1 1 d D U . . .
O28 O 0.1029(6) 0.9815(3) 1.0382(3) 0.294(6) Uani 1 1 d D U . . .
Cl8 Cl 0.1366(3) 0.55610(16) 1.04761(15) 0.236(3) Uani 1 1 d D U . . .
O29 O 0.1450(6) 0.5166(2) 1.0509(3) 0.241(5) Uani 1 1 d D U . . .
O30 O 0.1725(6) 0.5716(4) 1.0262(3) 0.291(6) Uani 1 1 d D U . . .
O31 O 0.1361(7) 0.5767(4) 1.0745(2) 0.283(6) Uani 1 1 d D U . . .
O32 O 0.0836(5) 0.5634(4) 1.0283(3) 0.263(6) Uani 1 1 d D U . . .
Cl9 Cl 0.4362(2) 0.6107(2) 1.02042(14) 0.233(2) Uani 1 1 d D U . . .
O33 O 0.4433(6) 0.6252(5) 1.0506(2) 0.276(6) Uani 1 1 d D U . . .
O34 O 0.3829(4) 0.6147(5) 1.0058(3) 0.302(7) Uani 1 1 d D U . . .
O35 O 0.4749(4) 0.6194(4) 1.0013(2) 0.243(5) Uani 1 1 d D U . . .
O36 O 0.4390(6) 0.5660(3) 1.0246(4) 0.292(6) Uani 1 1 d D U . . .
Cl10 Cl 0.7622(4) 1.0618(3) 0.66470(18) 0.297(4) Uani 1 1 d D U . . .
O37 O 0.7541(8) 1.0263(4) 0.6795(4) 0.352(8) Uani 1 1 d D U . . .
O38 O 0.7139(5) 1.0843(5) 0.6619(4) 0.324(7) Uani 1 1 d D U . . .
O39 O 0.7878(7) 1.0601(5) 0.6381(3) 0.335(7) Uani 1 1 d D U . . .
O40 O 0.7987(6) 1.0860(5) 0.6873(4) 0.340(7) Uani 1 1 d D U . . .
Cl11 Cl 0.6316(3) 0.55857(17) 0.94769(13) 0.255(3) Uani 1 1 d D U . . .
O41 O 0.6421(5) 0.5718(3) 0.97800(17) 0.214(5) Uani 1 1 d D U . . .
O42 O 0.5784(4) 0.5689(4) 0.9342(3) 0.280(6) Uani 1 1 d D U . . .
O43 O 0.6444(7) 0.5203(3) 0.9431(3) 0.310(7) Uani 1 1 d D U . . .
O44 O 0.6625(6) 0.5837(4) 0.9260(3) 0.280(6) Uani 1 1 d D U . . .
Cl12 Cl 0.5897(3) 0.9350(2) 0.9753(2) 0.282(3) Uani 1 1 d D U . . .
O45 O 0.5541(6) 0.9615(4) 0.9873(3) 0.292(6) Uani 1 1 d D U . . .
O46 O 0.5573(5) 0.9134(3) 0.9516(3) 0.246(6) Uani 1 1 d D U . . .
O47 O 0.6189(6) 0.9124(4) 0.9962(3) 0.313(7) Uani 1 1 d D U . . .
O48 O 0.6242(6) 0.9597(5) 0.9563(4) 0.332(7) Uani 1 1 d D U . . .
N1A N 0.5915(5) 1.0163(2) 0.69792(18) 0.201(4) Uani 1 1 d G U . . .
C1A C 0.5676(4) 1.0463(3) 0.7127(2) 0.193(4) Uani 1 1 d G U . . .
H1A H 0.533899 1.054978 0.705048 0.232 Uiso 1 1 calc R U . . .
C2A C 0.5937(5) 1.0635(2) 0.7387(2) 0.194(3) Uani 1 1 d G U . . .
C3A C 0.6436(5) 1.0507(3) 0.74999(19) 0.197(4) Uani 1 1 d G U . . .
H3A H 0.661184 1.062359 0.767592 0.237 Uiso 1 1 calc R U . . .
C4A C 0.6674(4) 1.0207(3) 0.7352(3) 0.200(4) Uani 1 1 d G U . . .
H4A H 0.701155 1.012046 0.742856 0.240 Uiso 1 1 calc R U . . .
C5A C 0.6414(5) 1.0035(2) 0.7092(2) 0.201(4) Uani 1 1 d G U . . .
H5A H 0.657497 0.983198 0.699216 0.241 Uiso 1 1 calc R U . . .
N2A N 0.5665(5) 1.0481(2) 0.8418(2) 0.186(3) Uani 1 1 d G U . . .
C6A C 0.5640(5) 1.0573(2) 0.8106(2) 0.189(4) Uani 1 1 d G U . . .
H6A H 0.552302 1.038733 0.795716 0.227 Uiso 1 1 calc R U . . .
C7A C 0.5789(6) 1.0939(3) 0.80150(17) 0.191(3) Uani 1 1 d G U . . .
C8A C 0.5962(5) 1.1214(2) 0.8235(2) 0.192(4) Uani 1 1 d G U . . .
H8A H 0.606245 1.146173 0.817373 0.231 Uiso 1 1 calc R U . . .
C9A C 0.5987(5) 1.1122(3) 0.8547(2) 0.192(4) Uani 1 1 d G U . . .
H9A H 0.610462 1.130717 0.869648 0.231 Uiso 1 1 calc R U . . .
C10A C 0.5839(5) 1.0755(3) 0.86387(17) 0.192(4) Uani 1 1 d G U . . .
H10A H 0.585600 1.069268 0.884957 0.230 Uiso 1 1 calc R U . . .
N3A N 0.5741(5) 0.9343(2) 0.6734(3) 0.225(4) Uani 1 1 d G U . . .
C21A C 0.5693(5) 0.9232(3) 0.7037(3) 0.222(4) Uani 1 1 d G U . . .
H21A H 0.558432 0.941394 0.717926 0.267 Uiso 1 1 calc R U . . .
C22A C 0.5806(6) 0.8854(3) 0.7131(3) 0.212(4) Uani 1 1 d G U . . .
C23A C 0.5966(5) 0.8586(2) 0.6921(3) 0.222(5) Uani 1 1 d G U . . .
H23A H 0.604249 0.832979 0.698443 0.267 Uiso 1 1 calc R U . . .
C24A C 0.6015(5) 0.8696(3) 0.6618(3) 0.231(5) Uani 1 1 d G U . . .
H24A H 0.612345 0.851437 0.647646 0.277 Uiso 1 1 calc R U . . .
C25A C 0.5902(6) 0.9074(3) 0.6525(3) 0.230(5) Uani 1 1 d G U . . .
H25A H 0.593485 0.914875 0.631989 0.276 Uiso 1 1 calc R U . . .
N4A N 0.5895(4) 0.9639(2) 0.8211(2) 0.173(3) Uani 1 1 d G U . . .
C26A C 0.5673(3) 0.9343(3) 0.8025(3) 0.181(4) Uani 1 1 d DG U . . .
H26A H 0.533002 0.925555 0.804959 0.217 Uiso 1 1 calc R U . . .
C27A C 0.5957(4) 0.9176(3) 0.7802(2) 0.186(3) Uani 1 1 d G U . . .
C28A C 0.6464(4) 0.9306(3) 0.7766(2) 0.191(4) Uani 1 1 d G U . . .
H28A H 0.665602 0.919278 0.761545 0.229 Uiso 1 1 calc R U . . .
C29A C 0.6686(3) 0.9602(3) 0.7952(3) 0.183(4) Uani 1 1 d G U . . .
H29A H 0.702844 0.968915 0.792715 0.219 Uiso 1 1 calc R U . . .
C30A C 0.6401(4) 0.9768(2) 0.8174(2) 0.181(4) Uani 1 1 d G U . . .
H30A H 0.655166 0.996871 0.830008 0.217 Uiso 1 1 calc R U . . .
N1B N 0.5034(3) 1.0177(2) 0.8910(2) 0.183(3) Uani 1 1 d G U . . .
C1B C 0.4650(4) 1.0446(3) 0.8809(2) 0.205(4) Uani 1 1 d G U . . .
H1B H 0.456409 1.048769 0.859685 0.246 Uiso 1 1 calc R U . . .
C2B C 0.4392(3) 1.0655(3) 0.9023(3) 0.210(4) Uani 1 1 d G U . . .
C3B C 0.4519(4) 1.0594(3) 0.9337(3) 0.210(4) Uani 1 1 d G U . . .
H3B H 0.434466 1.073479 0.948124 0.253 Uiso 1 1 calc R U . . .
C4B C 0.4903(4) 1.0325(3) 0.9437(2) 0.209(4) Uani 1 1 d G U . . .
H4B H 0.498878 1.028328 0.964966 0.251 Uiso 1 1 calc R U . . .
C5B C 0.5161(3) 1.0116(2) 0.9224(3) 0.192(4) Uani 1 1 d G U . . .
H5B H 0.542057 0.993398 0.929167 0.231 Uiso 1 1 calc R U . . .
N2B N 0.2810(3) 1.05847(16) 0.9449(3) 0.185(3) Uani 1 1 d G U . . .
C6B C 0.3128(4) 1.06107(19) 0.9208(2) 0.185(4) Uani 1 1 d G U . . .
H6B H 0.321654 1.038576 0.910285 0.222 Uiso 1 1 calc R U . . .
C7B C 0.3314(4) 1.0969(2) 0.9122(3) 0.191(4) Uani 1 1 d G U . . .
C8B C 0.3184(4) 1.13017(18) 0.9278(3) 0.192(4) Uani 1 1 d G U . . .
H8B H 0.330965 1.154417 0.921967 0.231 Uiso 1 1 calc R U . . .
C9B C 0.2866(4) 1.12758(18) 0.9519(3) 0.194(4) Uani 1 1 d G U . . .
H9B H 0.277747 1.150069 0.962415 0.233 Uiso 1 1 calc R U . . .
C10B C 0.2680(4) 1.0917(2) 0.9605(2) 0.194(4) Uani 1 1 d G U . . .
H10B H 0.246483 1.089976 0.976799 0.233 Uiso 1 1 calc R U . . .
N3B N 0.5201(4) 0.93372(19) 0.8711(3) 0.230(4) Uani 1 1 d G U . . .
C21B C 0.4670(3) 0.9291(2) 0.8753(4) 0.229(4) Uani 1 1 d G U . . .
H21B H 0.445080 0.950885 0.875857 0.275 Uiso 1 1 calc R U . . .
C22B C 0.4465(3) 0.8922(2) 0.8785(4) 0.224(4) Uani 1 1 d G U . . .
C23B C 0.4789(4) 0.85993(19) 0.8777(4) 0.228(4) Uani 1 1 d G U . . .
H23B H 0.465051 0.834976 0.879895 0.274 Uiso 1 1 calc R U . . .
C24B C 0.5320(4) 0.8646(2) 0.8735(4) 0.238(5) Uani 1 1 d G U . . .
H24B H 0.553919 0.842764 0.872930 0.286 Uiso 1 1 calc R U . . .
C25B C 0.5525(3) 0.9015(3) 0.8702(4) 0.234(4) Uani 1 1 d G U . . .
H25B H 0.588368 0.904612 0.867429 0.280 Uiso 1 1 calc R U . . .
N4B N 0.3178(4) 0.9742(2) 0.9442(3) 0.218(5) Uani 1 1 d G U . . .
C26B C 0.3226(4) 0.9468(3) 0.9213(3) 0.227(5) Uani 1 1 d G U . . .
H26B H 0.293857 0.941723 0.906596 0.272 Uiso 1 1 calc R U . . .
C27B C 0.3698(5) 0.9270(2) 0.9200(3) 0.234(5) Uani 1 1 d G U . . .
C28B C 0.4122(4) 0.9346(3) 0.9417(3) 0.232(5) Uani 1 1 d G U . . .
H28B H 0.444123 0.921193 0.940871 0.279 Uiso 1 1 calc R U . . .
C29B C 0.4074(4) 0.9620(3) 0.9647(3) 0.236(5) Uani 1 1 d G U . . .
H29B H 0.436102 0.967089 0.979369 0.283 Uiso 1 1 calc R U . . .
C30B C 0.3602(5) 0.9818(2) 0.9659(3) 0.229(5) Uani 1 1 d G U . . .
H30B H 0.356958 1.000302 0.981481 0.274 Uiso 1 1 calc R U . . .
N1C N 0.1716(2) 1.02644(18) 0.95209(16) 0.119(2) Uani 1 1 d G U . . .
C1C C 0.1547(2) 1.05563(18) 0.93146(16) 0.120(3) Uani 1 1 d G U . . .
H1C H 0.177225 1.064886 0.917275 0.145 Uiso 1 1 calc R U . . .
C2C C 0.1044(3) 1.07114(19) 0.93183(16) 0.128(2) Uani 1 1 d G U . . .
C3C C 0.0710(2) 1.0575(2) 0.95281(18) 0.131(3) Uani 1 1 d G U . . .
H3C H 0.037051 1.067943 0.953053 0.157 Uiso 1 1 calc R U . . .
C4C C 0.0879(3) 1.0283(2) 0.97343(17) 0.131(3) Uani 1 1 d G U . . .
H4C H 0.065381 1.019013 0.987621 0.157 Uiso 1 1 calc R U . . .
C5C C 0.1382(3) 1.01276(19) 0.97307(16) 0.132(3) Uani 1 1 d G U . . .
H5C H 0.149633 0.993019 0.987016 0.158 Uiso 1 1 calc R U . . .
N2C N -0.0415(3) 1.05000(16) 0.86007(17) 0.140(3) Uani 1 1 d G U . . .
C6C C 0.0070(3) 1.06105(19) 0.87489(18) 0.140(3) Uani 1 1 d G U . . .
H6C H 0.034466 1.042905 0.877985 0.168 Uiso 1 1 calc R U . . .
C7C C 0.0148(3) 1.0989(2) 0.88514(17) 0.134(2) Uani 1 1 d G U . . .
C8C C -0.0259(4) 1.12577(16) 0.88057(18) 0.146(3) Uani 1 1 d G U . . .
H8C H -0.020632 1.151395 0.887495 0.175 Uiso 1 1 calc R U . . .
C9C C -0.0744(3) 1.1147(2) 0.8657(2) 0.152(3) Uani 1 1 d G U . . .
H9C H -0.101854 1.132873 0.862654 0.183 Uiso 1 1 calc R U . . .
C10C C -0.0821(3) 1.0768(2) 0.85550(18) 0.148(3) Uani 1 1 d G U . . .
H10C H -0.114917 1.069367 0.845479 0.178 Uiso 1 1 calc R U . . .
N3C N 0.2171(3) 0.94401(14) 0.95522(18) 0.135(3) Uani 1 1 d G U . . .
C21C C 0.1724(3) 0.93299(17) 0.93636(16) 0.127(3) Uani 1 1 d G U . . .
H21C H 0.155390 0.950886 0.922493 0.153 Uiso 1 1 calc R U . . .
C22C C 0.1530(3) 0.8955(2) 0.93802(18) 0.145(3) Uani 1 1 d G U . . .
C23C C 0.1781(4) 0.86907(14) 0.9585(2) 0.149(3) Uani 1 1 d G U . . .
H23C H 0.164967 0.843726 0.959643 0.179 Uiso 1 1 calc R U . . .
C24C C 0.2228(3) 0.88008(18) 0.97738(19) 0.148(3) Uani 1 1 d G U . . .
H24C H 0.239819 0.862189 0.991247 0.178 Uiso 1 1 calc R U . . .
C25C C 0.2423(3) 0.9176(2) 0.97572(18) 0.140(3) Uani 1 1 d G U . . .
H25C H 0.272457 0.925001 0.988475 0.167 Uiso 1 1 calc R U . . .
N4C N -0.0146(3) 0.9686(2) 0.88462(16) 0.149(3) Uani 1 1 d G U . . .
C26C C 0.0235(4) 0.9399(2) 0.88353(16) 0.149(3) Uani 1 1 d DG U . . .
H26C H 0.032757 0.930991 0.864393 0.179 Uiso 1 1 calc R U . . .
C27C C 0.0477(3) 0.9244(2) 0.9108(2) 0.141(3) Uani 1 1 d G U . . .
C28C C 0.0340(3) 0.9375(2) 0.93906(16) 0.141(3) Uani 1 1 d G U . . .
H28C H 0.050417 0.927046 0.957464 0.169 Uiso 1 1 calc R U . . .
C29C C -0.0041(4) 0.9662(2) 0.94014(15) 0.142(3) Uani 1 1 d G U . . .
H29C H -0.013363 0.975119 0.959280 0.171 Uiso 1 1 calc R U . . .
C30C C -0.0284(3) 0.9817(2) 0.9129(2) 0.149(3) Uani 1 1 d G U . . .
H30C H -0.054085 1.001128 0.913652 0.179 Uiso 1 1 calc R U . . .
N1G N 0.50013(13) 0.51803(11) 0.60217(9) 0.0657(12) Uani 1 1 d G U . . .
C1G C 0.49748(13) 0.54825(12) 0.62306(9) 0.0684(15) Uani 1 1 d G U . . .
H1G H 0.464551 0.558167 0.627200 0.082 Uiso 1 1 calc R U . . .
C2G C 0.54352(17) 0.56382(11) 0.63782(9) 0.0686(15) Uani 1 1 d G U . . .
C3G C 0.59221(13) 0.54916(13) 0.63169(10) 0.0706(16) Uani 1 1 d G U . . .
H3G H 0.623350 0.559685 0.641675 0.085 Uiso 1 1 calc R U . . .
C4G C 0.59487(12) 0.51894(13) 0.61081(10) 0.0728(16) Uani 1 1 d G U . . .
H4G H 0.627797 0.509023 0.606669 0.087 Uiso 1 1 calc R U . . .
C5G C 0.54883(15) 0.50337(11) 0.59605(9) 0.0678(15) Uani 1 1 d G U . . .
H5G H 0.550621 0.482932 0.581928 0.081 Uiso 1 1 calc R U . . .
N2G N 0.60313(19) 0.54646(10) 0.73979(9) 0.0749(14) Uani 1 1 d G U . . .
C6G C 0.57665(18) 0.55716(11) 0.71165(9) 0.0755(17) Uani 1 1 d G U . . .
H6G H 0.556459 0.538805 0.699738 0.091 Uiso 1 1 calc R U . . .
C7G C 0.5800(2) 0.59500(12) 0.70113(9) 0.0793(17) Uani 1 1 d G U . . .
C8G C 0.6099(2) 0.62214(10) 0.71874(11) 0.0859(19) Uani 1 1 d G U . . .
H8G H 0.612199 0.647734 0.711625 0.103 Uiso 1 1 calc R U . . .
C9G C 0.6364(2) 0.61144(12) 0.74688(10) 0.0858(19) Uani 1 1 d G U . . .
H9G H 0.656576 0.629797 0.758797 0.103 Uiso 1 1 calc R U . . .
C10G C 0.63299(19) 0.57360(12) 0.75741(8) 0.0838(19) Uani 1 1 d G U . . .
H10G H 0.650894 0.566364 0.776439 0.101 Uiso 1 1 calc R U . . .
N3G N 0.45870(17) 0.43798(10) 0.58537(9) 0.0703(13) Uani 1 1 d G U . . .
C21G C 0.48288(19) 0.42740(11) 0.61414(8) 0.0713(16) Uani 1 1 d G U . . .
H21G H 0.485070 0.445243 0.630519 0.086 Uiso 1 1 calc R U . . .
C22G C 0.5038(2) 0.39043(12) 0.61868(9) 0.0808(17) Uani 1 1 d G U . . .
C23G C 0.5006(2) 0.36405(10) 0.59446(11) 0.097(2) Uani 1 1 d G U . . .
H23G H 0.514722 0.339051 0.597534 0.116 Uiso 1 1 calc R U . . .
C24G C 0.4764(2) 0.37463(12) 0.56569(10) 0.091(2) Uani 1 1 d G U . . .
H24G H 0.474190 0.356786 0.549307 0.109 Uiso 1 1 calc R U . . .
C25G C 0.4555(2) 0.41159(13) 0.56114(8) 0.0814(18) Uani 1 1 d G U . . .
H25G H 0.439098 0.418749 0.541686 0.098 Uiso 1 1 calc R U . . .
N4G N 0.60557(18) 0.46490(12) 0.71323(8) 0.0749(14) Uani 1 1 d G U . . .
C26G C 0.57208(16) 0.43580(13) 0.70104(10) 0.0754(17) Uani 1 1 d G U . . .
H26G H 0.544598 0.426923 0.712126 0.090 Uiso 1 1 calc R U . . .
C27G C 0.57924(19) 0.41981(12) 0.67244(10) 0.0761(16) Uani 1 1 d G U . . .
C28G C 0.6199(2) 0.43294(14) 0.65604(8) 0.0803(18) Uani 1 1 d G U . . .
H28G H 0.624716 0.422128 0.636703 0.096 Uiso 1 1 calc R U . . .
C29G C 0.65336(18) 0.46204(14) 0.66824(10) 0.0823(18) Uani 1 1 d G U . . .
H29G H 0.680849 0.470916 0.657149 0.099 Uiso 1 1 calc R U . . .
C30G C 0.64621(17) 0.47803(12) 0.69683(10) 0.0774(17) Uani 1 1 d G U . . .
H30G H 0.668857 0.497708 0.705083 0.093 Uiso 1 1 calc R U . . .
N1H N 0.58167(18) 0.51479(12) 0.80105(8) 0.0713(14) Uani 1 1 d G U . . .
C1H C 0.54195(17) 0.54192(13) 0.80337(8) 0.0730(16) Uani 1 1 d G U . . .
H1H H 0.518421 0.547828 0.786021 0.088 Uiso 1 1 calc R U . . .
C2H C 0.53702(18) 0.56032(13) 0.83134(10) 0.0775(16) Uani 1 1 d G U . . .
C3H C 0.5718(2) 0.55158(14) 0.85700(8) 0.0846(19) Uani 1 1 d G U . . .
H3H H 0.568484 0.564024 0.875912 0.102 Uiso 1 1 calc R U . . .
C4H C 0.61153(19) 0.52446(15) 0.85468(8) 0.0854(19) Uani 1 1 d G U . . .
H4H H 0.635060 0.518551 0.872027 0.102 Uiso 1 1 calc R U . . .
C5H C 0.61646(17) 0.50606(13) 0.82671(10) 0.0811(18) Uani 1 1 d G U . . .
H5H H 0.643316 0.487717 0.825138 0.097 Uiso 1 1 calc R U . . .
N2H N 0.43161(18) 0.55417(9) 0.91218(9) 0.0742(14) Uani 1 1 d G U . . .
C6H C 0.4475(2) 0.55915(10) 0.88280(9) 0.0766(17) Uani 1 1 d G U . . .
H6H H 0.448856 0.537772 0.869520 0.092 Uiso 1 1 calc R U . . .
C7H C 0.4615(2) 0.59573(12) 0.87305(9) 0.0847(17) Uani 1 1 d G U . . .
C8H C 0.4596(2) 0.62734(10) 0.89268(11) 0.091(2) Uani 1 1 d G U . . .
H8H H 0.469053 0.652075 0.886090 0.110 Uiso 1 1 calc R U . . .
C9H C 0.4437(2) 0.62236(10) 0.92207(10) 0.0885(19) Uani 1 1 d G U . . .
H9H H 0.442350 0.643731 0.935343 0.106 Uiso 1 1 calc R U . . .
C10H C 0.4297(2) 0.58577(12) 0.93181(8) 0.0776(17) Uani 1 1 d G U . . .
H10H H 0.418900 0.582406 0.951684 0.093 Uiso 1 1 calc R U . . .
N3H N 0.57689(18) 0.43298(10) 0.77558(10) 0.0762(14) Uani 1 1 d G U . . .
C21H C 0.53519(18) 0.42860(11) 0.79362(11) 0.0804(18) Uani 1 1 d G U . . .
H21H H 0.515798 0.450365 0.798882 0.096 Uiso 1 1 calc R U . . .
C22H C 0.52215(19) 0.39203(14) 0.80386(12) 0.0879(18) Uani 1 1 d G U . . .
C23H C 0.5508(2) 0.35985(10) 0.79608(13) 0.095(2) Uani 1 1 d G U . . .
H23H H 0.542001 0.335118 0.803008 0.114 Uiso 1 1 calc R U . . .
C24H C 0.5925(2) 0.36422(11) 0.77804(13) 0.095(2) Uani 1 1 d G U . . .
H24H H 0.611910 0.342455 0.772773 0.114 Uiso 1 1 calc R U . . .
C25H C 0.60556(17) 0.40079(13) 0.76779(11) 0.0856(19) Uani 1 1 d G U . . .
H25H H 0.633764 0.403748 0.755593 0.103 Uiso 1 1 calc R U . . .
N4H N 0.46443(14) 0.47112(12) 0.90115(10) 0.0751(14) Uani 1 1 d G U . . .
C26H C 0.45076(14) 0.44520(13) 0.87728(10) 0.0730(16) Uani 1 1 d G U . . .
H26H H 0.415065 0.440584 0.870758 0.088 Uiso 1 1 calc R U . . .
C27H C 0.48987(19) 0.42610(13) 0.86306(10) 0.0823(17) Uani 1 1 d G U . . .
C28H C 0.54266(17) 0.43293(14) 0.87272(12) 0.0878(19) Uani 1 1 d G U . . .
H28H H 0.569106 0.420010 0.863099 0.105 Uiso 1 1 calc R U . . .
C29H C 0.55633(13) 0.45885(15) 0.89659(12) 0.0835(18) Uani 1 1 d G U . . .
H29H H 0.592021 0.463465 0.903112 0.100 Uiso 1 1 calc R U . . .
C30H C 0.51721(16) 0.47795(13) 0.91081(9) 0.0738(16) Uani 1 1 d G U . . .
H30H H 0.526459 0.495479 0.926948 0.089 Uiso 1 1 calc R U . . .
N1I N 0.34467(16) 0.52286(12) 0.94942(11) 0.0796(15) Uani 1 1 d G U . . .
C1I C 0.31411(19) 0.55242(13) 0.93534(10) 0.0825(18) Uani 1 1 d G U . . .
H1I H 0.317960 0.559319 0.914790 0.099 Uiso 1 1 calc R U . . .
C2I C 0.27785(18) 0.57179(12) 0.95163(13) 0.0856(17) Uani 1 1 d G U . . .
C3I C 0.27216(18) 0.56160(14) 0.98201(12) 0.0875(19) Uani 1 1 d G U . . .
H3I H 0.247642 0.574695 0.993029 0.105 Uiso 1 1 calc R U . . .
C4I C 0.3027(2) 0.53203(15) 0.99610(10) 0.0856(19) Uani 1 1 d G U . . .
H4I H 0.298872 0.525134 1.016645 0.103 Uiso 1 1 calc R U . . .
C5I C 0.33898(18) 0.51266(12) 0.97981(11) 0.0865(19) Uani 1 1 d G U . . .
H5I H 0.359647 0.492665 0.989333 0.104 Uiso 1 1 calc R U . . .
N2I N 0.09667(15) 0.55481(9) 0.93130(10) 0.0683(13) Uani 1 1 d G U . . .
C6I C 0.14901(14) 0.56445(11) 0.92877(11) 0.0723(16) Uani 1 1 d G U . . .
H6I H 0.172901 0.545332 0.923602 0.087 Uiso 1 1 calc R U . . .
C7I C 0.16604(14) 0.60236(12) 0.93388(14) 0.0879(18) Uani 1 1 d G U . . .
C8I C 0.13072(19) 0.63063(9) 0.94152(14) 0.096(2) Uani 1 1 d G U . . .
H8I H 0.142235 0.656263 0.944974 0.115 Uiso 1 1 calc R U . . .
C9I C 0.07837(17) 0.62098(11) 0.94405(13) 0.089(2) Uani 1 1 d G U . . .
H9I H 0.054484 0.640102 0.949223 0.106 Uiso 1 1 calc R U . . .
C10I C 0.06134(13) 0.58308(12) 0.93895(12) 0.0760(17) Uani 1 1 d G U . . .
H10I H 0.025941 0.576555 0.940661 0.091 Uiso 1 1 calc R U . . .
N3I N 0.38102(16) 0.43973(10) 0.93808(12) 0.0824(15) Uani 1 1 d G U . . .
C21I C 0.32800(14) 0.43018(11) 0.93782(13) 0.0794(18) Uani 1 1 d G U . . .
H21I H 0.301994 0.448943 0.932446 0.095 Uiso 1 1 calc R U . . .
C22I C 0.31343(14) 0.39289(12) 0.94552(14) 0.0824(17) Uani 1 1 d G U . . .
C23I C 0.35188(19) 0.36514(10) 0.95347(14) 0.093(2) Uani 1 1 d G U . . .
H23I H 0.342030 0.339919 0.958673 0.112 Uiso 1 1 calc R U . . .
C24I C 0.40490(17) 0.37469(12) 0.95373(14) 0.096(2) Uani 1 1 d G U . . .
H24I H 0.430904 0.355922 0.959108 0.115 Uiso 1 1 calc R U . . .
C25I C 0.41947(13) 0.41198(13) 0.94604(13) 0.0871(19) Uani 1 1 d G U . . .
H25I H 0.455323 0.418435 0.946212 0.105 Uiso 1 1 calc R U . . .
N4I N 0.13775(14) 0.47409(11) 0.94913(8) 0.0651(12) Uani 1 1 d G U . . .
C26I C 0.16427(16) 0.44209(11) 0.93894(8) 0.0691(15) Uani 1 1 d G U . . .
H26I H 0.152912 0.430591 0.919876 0.083 Uiso 1 1 calc R U . . .
C27I C 0.20758(16) 0.42711(11) 0.95694(10) 0.0716(15) Uani 1 1 d G U . . .
C28I C 0.22437(15) 0.44412(13) 0.98513(10) 0.0699(16) Uani 1 1 d G U . . .
H28I H 0.253654 0.433980 0.997302 0.084 Uiso 1 1 calc R U . . .
C29I C 0.19785(17) 0.47611(13) 0.99532(8) 0.0744(16) Uani 1 1 d G U . . .
H29I H 0.209210 0.487614 1.014379 0.089 Uiso 1 1 calc R U . . .
C30I C 0.15455(16) 0.49110(10) 0.97732(9) 0.0704(16) Uani 1 1 d G U . . .
H30I H 0.136616 0.512736 0.984205 0.084 Uiso 1 1 calc R U . . .
C2 C 0.3900(8) 0.9951(5) 0.7011(4) 0.224(7) Uani 1 1 d D U . . .
H2A H 0.356138 1.001796 0.690212 0.335 Uiso 1 1 calc R U . . .
H2B H 0.396917 1.011720 0.718939 0.335 Uiso 1 1 calc R U . . .
H2C H 0.389314 0.968270 0.707696 0.335 Uiso 1 1 calc R U . . .
C1 C 0.4315(5) 1.0002(3) 0.6804(3) 0.206(5) Uani 1 1 d D U . . .
Zn3A Zn 0.24814(7) 1.00226(3) 0.95258(5) 0.1435(7) Uani 1 1 d . . . . .
Zn2A Zn 0.54614(8) 0.99178(6) 0.85712(7) 0.1930(10) Uani 1 1 d D . . . .
Zn1B Zn 0.43051(3) 0.49614(2) 0.57699(2) 0.0652(2) Uani 1 1 d . . . . .
Si1A Si 0.5698(2) 0.87469(13) 0.75320(17) 0.1971(19) Uani 1 1 d D U . . .
Si1B Si 0.3813(2) 1.09960(12) 0.87938(12) 0.1693(17) Uani 1 1 d . U . . .
Si1C Si 0.08204(16) 1.11221(9) 0.90353(9) 0.1318(11) Uani 1 1 d . U . . .
Si1G Si 0.53965(10) 0.60747(6) 0.66377(5) 0.0830(6) Uani 1 1 d . U . . .
Si1H Si 0.48536(12) 0.59961(7) 0.83323(5) 0.0908(7) Uani 1 1 d . U . . .
Si1I Si 0.23855(10) 0.61316(7) 0.93239(7) 0.0976(7) Uani 1 1 d . U . . .
O1A O 0.6296(5) 0.9889(3) 0.6363(3) 0.194(4) Uani 1 1 d . . . . .
O1B O 0.46806(19) 0.49817(15) 0.53558(11) 0.0779(13) Uani 1 1 d D . . . .
N1 N 0.4761(4) 0.9948(4) 0.6752(3) 0.220(5) Uani 1 1 d D U . . .
Zn2B Zn 0.59536(4) 0.48879(2) 0.75765(2) 0.0716(3) Uani 1 1 d . . . . .
Si2B Si 0.3724(2) 0.88849(11) 0.88542(17) 0.202(2) Uani 1 1 d D U . . .
Si2C Si 0.0937(2) 0.88282(10) 0.90837(10) 0.1560(14) Uani 1 1 d . U . . .
Si2G Si 0.53481(10) 0.37787(6) 0.65877(5) 0.0827(6) Uani 1 1 d . U . . .
Si2H Si 0.46936(12) 0.38941(7) 0.83190(7) 0.1044(8) Uani 1 1 d . U . . .
Si2I Si 0.24008(9) 0.38114(6) 0.94408(6) 0.0845(6) Uani 1 1 d . U . . .
O2A O 0.6198(5) 0.9872(4) 0.8899(3) 0.207(5) Uani 1 1 d . . . . .
O2B O 0.6786(2) 0.48247(15) 0.77044(12) 0.0791(13) Uani 1 1 d . . . . .
Zn3B Zn 0.40545(3) 0.49702(2) 0.92589(2) 0.0717(2) Uani 1 1 d . . . . .
Si3A Si 0.5776(3) 1.10496(12) 0.75899(12) 0.197(2) Uani 1 1 d D U . . .
O3A O 0.2601(4) 1.0078(3) 1.0047(3) 0.163(3) Uani 1 1 d . . . . .
O3B O 0.4577(2) 0.49884(18) 0.96757(13) 0.0921(16) Uani 1 1 d . . . . .
Zn1A Zn 0.55515(9) 0.99209(5) 0.65652(4) 0.1635(7) Uani 1 1 d D . . . .
N2 N 0.3888(3) 0.49417(17) 0.61976(14) 0.0735(15) Uani 1 1 d . U . . .
C3 C 0.3672(3) 0.4923(2) 0.64111(19) 0.0810(19) Uani 1 1 d . U . . .
C4 C 0.3394(4) 0.4889(4) 0.6687(2) 0.120(3) Uani 1 1 d . U . . .
H4D H 0.301923 0.492523 0.663259 0.180 Uiso 1 1 calc R U . . .
H4E H 0.352204 0.508608 0.683520 0.180 Uiso 1 1 calc R U . . .
H4F H 0.345645 0.463488 0.677773 0.180 Uiso 1 1 calc R U . . .

loop_
_atom_site_aniso_label
_atom_site_aniso_U_11
_atom_site_aniso_U_22
_atom_site_aniso_U_33
_atom_site_aniso_U_23
_atom_site_aniso_U_13
_atom_site_aniso_U_12
C11A 0.338(8) 0.072(5) 0.157(6) -0.059(4) 0.139(6) -0.045(6)
C12A 0.348(11) 0.119(7) 0.214(8) -0.044(7) 0.110(9) -0.027(8)
C13A 0.349(11) 0.153(8) 0.227(9) -0.034(8) 0.107(10) -0.015(9)
C14A 0.350(11) 0.157(8) 0.220(9) -0.043(8) 0.098(9) -0.032(9)
C15A 0.350(11) 0.132(7) 0.205(8) -0.042(7) 0.106(8) -0.044(8)
C16A 0.396(12) 0.185(9) 0.233(9) -0.028(8) 0.095(10) -0.049(10)
C17A 0.402(13) 0.207(10) 0.243(10) -0.010(9) 0.098(11) -0.051(11)
C18A 0.406(13) 0.204(10) 0.238(10) -0.007(9) 0.091(11) -0.048(11)
C19A 0.398(12) 0.178(9) 0.218(9) -0.014(9) 0.101(10) -0.054(10)
C20A 0.379(10) 0.149(7) 0.212(7) -0.028(7) 0.098(8) -0.057(8)
C31A 0.206(7) 0.133(6) 0.351(9) -0.046(7) 0.024(8) 0.001(6)
C32A 0.227(10) 0.160(9) 0.363(12) -0.039(9) 0.025(10) -0.001(8)
C33A 0.235(11) 0.176(10) 0.368(12) -0.022(9) 0.019(11) 0.001(9)
C34A 0.233(10) 0.182(10) 0.371(13) -0.029(10) 0.014(10) 0.007(9)
C35A 0.228(10) 0.161(9) 0.361(12) -0.039(9) 0.013(10) 0.007(9)
C36A 0.161(6) 0.164(7) 0.339(9) 0.041(7) 0.063(7) -0.001(6)
C37A 0.179(8) 0.187(9) 0.358(11) 0.036(9) 0.067(9) 0.007(8)
C38A 0.187(8) 0.201(10) 0.356(12) 0.042(10) 0.080(9) 0.013(9)
C39A 0.179(8) 0.207(10) 0.360(12) 0.041(10) 0.074(9) -0.006(9)
C40A 0.176(8) 0.197(9) 0.360(11) 0.046(9) 0.066(9) -0.001(8)
C11B 0.266(9) 0.129(7) 0.273(8) 0.013(7) 0.070(7) 0.028(6)
C12B 0.275(11) 0.150(8) 0.287(10) 0.011(9) 0.042(9) 0.036(8)
C13B 0.298(12) 0.165(9) 0.310(11) 0.018(10) 0.030(10) 0.022(9)
C14B 0.312(12) 0.174(9) 0.313(12) 0.022(10) 0.027(10) 0.004(9)
C15B 0.302(11) 0.168(8) 0.304(11) 0.028(9) 0.031(10) 0.004(9)
C16B 0.242(8) 0.121(6) 0.240(8) 0.028(6) 0.112(7) 0.018(6)
C17B 0.250(10) 0.143(8) 0.262(9) 0.017(8) 0.116(8) -0.002(8)
C18B 0.258(10) 0.159(8) 0.275(10) 0.005(9) 0.112(9) -0.006(8)
C19B 0.261(10) 0.153(8) 0.265(10) 0.010(9) 0.101(9) -0.001(8)
C20B 0.247(10) 0.122(8) 0.258(9) 0.021(8) 0.093(8) 0.010(7)
C31B 0.212(8) 0.110(6) 0.394(10) 0.027(7) 0.121(7) 0.047(6)
C32B 0.256(10) 0.143(8) 0.409(12) 0.021(9) 0.099(10) 0.028(8)
C33B 0.274(11) 0.170(9) 0.407(13) 0.019(10) 0.088(10) 0.043(9)
C34B 0.267(11) 0.161(9) 0.401(13) 0.010(10) 0.105(10) 0.042(9)
C35B 0.244(10) 0.137(8) 0.394(12) 0.018(9) 0.111(10) 0.049(8)
C36B 0.184(7) 0.121(6) 0.411(10) 0.065(7) 0.117(7) 0.017(6)
C37B 0.185(8) 0.144(8) 0.423(12) 0.073(8) 0.120(9) 0.015(8)
C38B 0.193(9) 0.173(9) 0.437(13) 0.092(9) 0.111(10) 0.011(9)
C39B 0.207(10) 0.178(9) 0.438(13) 0.096(9) 0.103(10) 0.009(9)
C40B 0.196(9) 0.157(8) 0.427(12) 0.087(9) 0.111(9) 0.014(8)
C11C 0.192(6) 0.106(6) 0.199(6) 0.043(5) 0.095(6) 0.009(5)
C12C 0.213(8) 0.127(7) 0.222(8) 0.048(7) 0.094(7) -0.010(7)
C13C 0.234(9) 0.145(8) 0.248(10) 0.057(8) 0.071(8) -0.019(8)
C14C 0.229(10) 0.143(8) 0.240(9) 0.066(7) 0.074(8) -0.018(8)
C15C 0.221(8) 0.126(7) 0.229(9) 0.050(7) 0.081(7) -0.003(7)
C16C 0.206(7) 0.114(6) 0.194(7) 0.016(5) 0.090(6) 0.038(6)
C17C 0.240(9) 0.153(8) 0.216(9) 0.002(7) 0.074(7) 0.037(8)
C18C 0.255(10) 0.171(9) 0.219(9) 0.001(8) 0.067(8) 0.043(8)
C19C 0.251(10) 0.182(9) 0.220(9) -0.005(8) 0.080(8) 0.042(8)
C20C 0.235(9) 0.145(8) 0.200(8) -0.001(7) 0.095(7) 0.046(7)
C31C 0.284(8) 0.133(7) 0.207(7) 0.034(6) 0.051(7) 0.048(6)
C32C 0.322(11) 0.176(9) 0.234(9) 0.024(8) 0.054(9) 0.050(9)
C33C 0.328(11) 0.193(10) 0.244(10) 0.025(8) 0.059(10) 0.063(9)
C34C 0.306(11) 0.193(9) 0.241(10) 0.018(9) 0.056(10) 0.073(9)
C35C 0.290(10) 0.168(8) 0.230(9) 0.036(8) 0.053(9) 0.067(8)
C36C 0.269(8) 0.093(5) 0.180(7) 0.036(6) 0.018(6) 0.001(6)
C37C 0.273(10) 0.113(7) 0.190(8) 0.020(7) 0.016(8) -0.011(7)
C38C 0.272(10) 0.146(8) 0.208(8) 0.007(8) 0.020(9) -0.011(8)
C39C 0.271(10) 0.142(8) 0.215(9) 0.011(8) 0.011(9) -0.014(7)
C40C 0.270(10) 0.110(7) 0.199(8) 0.031(7) 0.008(8) -0.010(7)
C11G 0.134(5) 0.109(5) 0.159(6) -0.064(5) -0.002(5) 0.019(4)
C12G 0.172(8) 0.135(7) 0.189(8) -0.056(6) 0.008(7) 0.025(6)
C13G 0.204(8) 0.171(8) 0.220(8) -0.050(8) 0.030(7) 0.014(7)
C14G 0.190(8) 0.163(8) 0.214(8) -0.082(7) 0.036(7) 0.015(7)
C15G 0.174(7) 0.152(7) 0.210(8) -0.087(6) 0.021(7) 0.018(6)
C16G 0.155(5) 0.072(4) 0.102(4) 0.003(4) -0.018(4) -0.015(4)
C17G 0.182(7) 0.109(6) 0.145(6) 0.028(5) -0.001(6) -0.017(6)
C18G 0.202(7) 0.149(7) 0.148(7) 0.033(6) 0.004(6) -0.020(7)
C19G 0.211(8) 0.117(7) 0.131(6) 0.032(5) -0.007(6) -0.027(6)
C20G 0.181(7) 0.096(6) 0.114(5) 0.023(5) -0.013(5) -0.016(5)
C31G 0.132(5) 0.081(5) 0.126(5) -0.017(4) 0.018(4) -0.010(4)
C32G 0.156(7) 0.130(7) 0.164(7) -0.011(6) 0.026(6) -0.034(6)
C33G 0.182(8) 0.139(7) 0.178(8) 0.003(6) 0.011(6) -0.059(6)
C34G 0.185(8) 0.138(7) 0.187(7) 0.007(6) 0.013(7) -0.042(6)
C35G 0.162(7) 0.116(6) 0.158(6) 0.000(6) 0.020(6) -0.025(6)
C36G 0.140(5) 0.067(4) 0.117(5) -0.005(4) -0.008(4) 0.022(4)
C37G 0.167(7) 0.096(6) 0.142(6) 0.009(5) -0.018(5) 0.039(5)
C38G 0.166(7) 0.121(7) 0.170(7) 0.002(6) -0.021(6) 0.036(6)
C39G 0.166(7) 0.136(7) 0.181(7) -0.013(6) -0.001(6) 0.033(6)
C40G 0.151(6) 0.092(5) 0.146(6) -0.016(5) 0.004(5) 0.038(5)
C11H 0.135(5) 0.111(5) 0.103(4) -0.009(4) 0.029(4) 0.040(4)
C12H 0.152(7) 0.149(7) 0.145(6) 0.008(6) 0.014(6) 0.048(6)
C13H 0.150(7) 0.177(8) 0.161(7) -0.005(7) 0.018(6) 0.039(7)
C14H 0.135(6) 0.172(7) 0.138(6) -0.010(6) 0.021(5) 0.036(6)
C15H 0.130(6) 0.143(6) 0.125(6) -0.015(6) 0.019(5) 0.036(5)
C16H 0.171(6) 0.082(4) 0.126(5) 0.001(4) 0.069(5) -0.006(4)
C17H 0.198(8) 0.101(6) 0.153(6) 0.002(5) 0.089(6) -0.017(6)
C18H 0.213(8) 0.133(7) 0.180(7) 0.010(7) 0.089(7) -0.033(6)
C19H 0.215(8) 0.149(7) 0.193(7) 0.006(7) 0.073(7) -0.034(7)
C20H 0.189(8) 0.099(6) 0.157(6) -0.001(5) 0.074(6) -0.033(6)
C31H 0.109(5) 0.144(6) 0.154(6) -0.070(5) 0.045(4) -0.025(5)
C32H 0.109(6) 0.185(7) 0.152(7) -0.063(6) 0.032(5) -0.014(6)
C33H 0.128(6) 0.215(8) 0.161(7) -0.068(7) 0.022(6) -0.006(7)
C34H 0.158(7) 0.227(9) 0.191(8) -0.064(7) 0.003(6) -0.020(7)
C35H 0.136(7) 0.196(8) 0.190(8) -0.073(7) 0.018(6) -0.019(6)
C36H 0.188(6) 0.084(5) 0.177(6) -0.023(4) 0.101(5) -0.032(5)
C37H 0.230(8) 0.106(6) 0.202(8) -0.012(6) 0.113(7) -0.028(6)
C38H 0.249(9) 0.117(7) 0.205(8) 0.004(6) 0.103(8) -0.022(7)
C39H 0.251(9) 0.115(7) 0.196(8) 0.013(6) 0.101(8) -0.020(7)
C40H 0.227(8) 0.098(6) 0.192(8) 0.007(6) 0.102(7) -0.013(7)
C11I 0.137(6) 0.107(5) 0.185(6) 0.017(5) 0.045(5) 0.026(5)
C12I 0.172(7) 0.135(7) 0.206(8) 0.029(6) 0.059(7) 0.044(6)
C13I 0.190(8) 0.142(7) 0.202(8) 0.037(7) 0.055(8) 0.030(7)
C14I 0.188(8) 0.151(7) 0.201(7) 0.036(7) 0.055(7) 0.028(7)
C15I 0.167(7) 0.131(7) 0.188(8) 0.028(6) 0.050(7) 0.025(6)
C16I 0.117(5) 0.070(4) 0.207(6) -0.009(5) 0.005(5) -0.005(4)
C17I 0.133(6) 0.093(6) 0.229(8) 0.001(6) -0.021(6) -0.021(5)
C18I 0.166(7) 0.108(6) 0.252(9) -0.011(7) -0.019(7) -0.027(6)
C19I 0.162(8) 0.123(7) 0.250(9) -0.033(7) -0.014(7) -0.023(6)
C20I 0.150(6) 0.097(6) 0.223(8) -0.038(6) -0.009(6) -0.011(5)
C31I 0.135(5) 0.086(5) 0.144(5) -0.025(4) 0.019(5) 0.031(4)
C32I 0.166(7) 0.123(6) 0.147(6) -0.034(5) 0.029(6) 0.030(6)
C33I 0.196(8) 0.151(7) 0.175(7) -0.040(6) 0.044(7) 0.036(7)
C34I 0.203(8) 0.153(7) 0.184(7) -0.042(7) 0.031(7) 0.053(7)
C35I 0.172(7) 0.123(6) 0.174(7) -0.047(6) 0.012(7) 0.046(6)
C36I 0.104(4) 0.062(4) 0.155(5) 0.014(4) 0.032(4) 0.002(4)
C37I 0.147(6) 0.096(6) 0.165(6) 0.029(5) 0.030(5) -0.014(5)
C38I 0.163(7) 0.137(7) 0.176(7) 0.023(6) 0.050(6) -0.013(6)
C39I 0.151(6) 0.115(6) 0.198(8) 0.031(6) 0.059(6) -0.019(6)
C40I 0.122(5) 0.084(5) 0.183(7) 0.022(5) 0.047(5) -0.008(5)
Cl1 0.147(4) 0.204(6) 0.254(7) 0.041(5) 0.112(5) 0.015(4)
O1 0.135(6) 0.166(7) 0.234(8) 0.028(7) 0.093(6) 0.008(6)
O2 0.175(10) 0.286(13) 0.219(11) 0.023(11) 0.091(9) -0.017(10)
O3 0.161(10) 0.148(10) 0.240(12) 0.013(9) 0.112(10) -0.002(8)
O4 0.209(12) 0.201(12) 0.275(15) 0.027(11) 0.119(11) 0.060(10)
Cl1R 0.082(4) 0.131(6) 0.147(6) -0.001(4) 0.040(4) -0.007(4)
O1R 0.110(6) 0.140(8) 0.204(8) 0.023(7) 0.072(6) 0.010(6)
O2R 0.140(13) 0.135(11) 0.131(12) -0.042(10) 0.023(10) -0.009(9)
O3R 0.091(10) 0.130(13) 0.156(11) -0.037(10) 0.043(9) 0.001(9)
O4R 0.138(11) 0.217(14) 0.178(11) 0.050(12) 0.045(10) -0.006(11)
Cl2 0.228(5) 0.228(5) 0.225(5) 0.025(4) 0.120(4) 0.027(4)
O5 0.245(8) 0.181(7) 0.206(7) 0.052(6) 0.120(6) 0.058(6)
O6 0.213(9) 0.198(10) 0.248(10) -0.009(8) 0.156(8) 0.009(7)
O7 0.252(12) 0.370(14) 0.277(12) -0.100(12) 0.109(10) 0.073(12)
O8 0.260(12) 0.277(12) 0.273(12) 0.103(10) 0.081(10) 0.014(11)
Cl3 0.0845(15) 0.164(3) 0.1021(16) 0.0135(15) -0.0003(13) -0.0052(15)
O9 0.077(3) 0.136(5) 0.084(3) -0.025(3) -0.005(3) 0.018(3)
O10 0.125(5) 0.151(6) 0.085(4) -0.010(4) -0.010(4) 0.014(4)
O11 0.122(6) 0.341(12) 0.140(7) -0.039(7) 0.001(5) 0.078(7)
O12 0.215(9) 0.185(8) 0.230(9) -0.006(7) -0.010(8) -0.098(7)
Cl4 0.0834(14) 0.130(2) 0.1052(16) -0.0004(14) 0.0076(12) -0.0063(13)
O13 0.075(3) 0.106(4) 0.110(4) -0.008(3) 0.003(3) -0.007(3)
O14 0.113(5) 0.184(7) 0.108(5) 0.004(4) -0.005(4) 0.007(5)
O15 0.080(3) 0.109(5) 0.109(4) 0.002(3) 0.020(3) 0.002(3)
O16 0.119(5) 0.107(5) 0.168(6) -0.052(4) 0.031(4) -0.009(4)
Cl5 0.128(3) 0.218(5) 0.287(6) -0.024(5) 0.006(3) 0.002(3)
O17 0.142(7) 0.281(12) 0.258(11) -0.001(10) 0.006(7) 0.046(8)
O18 0.228(12) 0.234(11) 0.352(14) -0.027(12) 0.034(11) -0.042(10)
O19 0.240(11) 0.247(12) 0.329(12) -0.041(11) 0.138(11) -0.035(10)
O20 0.198(10) 0.367(15) 0.292(11) -0.087(12) -0.060(9) 0.054(10)
Cl6 0.201(4) 0.244(5) 0.161(3) -0.058(3) 0.070(3) -0.112(4)
O21 0.225(9) 0.285(12) 0.212(9) -0.136(9) 0.075(8) -0.061(9)
O22 0.138(6) 0.221(8) 0.102(4) -0.043(5) 0.038(4) -0.079(6)
O23 0.186(8) 0.253(11) 0.165(7) 0.019(7) 0.048(6) -0.091(8)
O24 0.204(9) 0.300(13) 0.222(10) 0.020(9) -0.021(8) -0.068(9)
Cl7 0.161(3) 0.357(7) 0.165(3) 0.127(4) 0.081(3) 0.094(4)
O25 0.203(9) 0.345(13) 0.175(8) 0.113(9) 0.060(7) 0.075(9)
O26 0.175(8) 0.414(15) 0.189(8) 0.123(9) 0.071(7) 0.116(9)
O27 0.173(8) 0.319(12) 0.240(10) 0.126(9) 0.100(8) 0.059(9)
O28 0.277(13) 0.366(14) 0.248(12) 0.111(11) 0.073(10) 0.072(12)
Cl8 0.330(7) 0.164(4) 0.242(5) 0.017(4) 0.170(5) 0.029(5)
O29 0.351(14) 0.159(9) 0.232(11) 0.018(8) 0.119(10) 0.022(10)
O30 0.353(13) 0.273(13) 0.266(12) 0.055(11) 0.124(12) -0.022(12)
O31 0.406(16) 0.229(12) 0.229(10) -0.053(10) 0.100(11) 0.037(12)
O32 0.293(13) 0.215(12) 0.288(13) 0.011(10) 0.069(11) 0.055(11)
Cl9 0.185(4) 0.326(6) 0.186(4) 0.011(5) 0.006(3) -0.003(5)
O33 0.258(12) 0.388(15) 0.176(9) -0.051(10) -0.002(8) -0.067(12)
O34 0.197(10) 0.421(16) 0.274(12) 0.030(13) -0.044(10) 0.003(11)
O35 0.189(9) 0.367(14) 0.174(9) 0.031(10) 0.022(7) 0.016(11)
O36 0.245(12) 0.343(14) 0.290(13) 0.001(12) 0.036(11) -0.018(12)
Cl10 0.351(7) 0.299(7) 0.236(6) 0.078(5) -0.005(5) 0.095(6)
O37 0.384(17) 0.355(15) 0.313(15) 0.110(13) 0.017(14) 0.082(13)
O38 0.340(14) 0.322(15) 0.299(14) 0.030(13) -0.022(12) 0.103(13)
O39 0.354(16) 0.328(16) 0.326(14) 0.056(13) 0.045(13) 0.050(14)
O40 0.343(15) 0.360(16) 0.315(14) 0.052(14) 0.019(13) 0.084(13)
Cl11 0.351(6) 0.160(4) 0.221(4) 0.011(3) -0.132(4) -0.027(4)
O41 0.303(12) 0.163(8) 0.154(7) -0.008(6) -0.086(7) -0.058(8)
O42 0.344(12) 0.268(12) 0.199(9) 0.041(9) -0.126(9) -0.070(10)
O43 0.479(17) 0.180(10) 0.246(12) -0.013(9) -0.086(13) -0.005(12)
O44 0.383(14) 0.197(11) 0.251(11) 0.029(10) -0.012(11) -0.044(12)
Cl12 0.278(6) 0.251(6) 0.334(7) 0.075(5) 0.122(5) 0.110(5)
O45 0.311(13) 0.228(11) 0.360(13) 0.106(9) 0.152(11) 0.183(10)
O46 0.257(11) 0.198(10) 0.296(12) 0.094(9) 0.080(10) 0.142(8)
O47 0.336(15) 0.264(13) 0.348(14) 0.111(11) 0.081(12) 0.149(11)
O48 0.320(14) 0.308(15) 0.387(16) 0.105(13) 0.143(12) 0.063(12)
N1A 0.339(11) 0.090(6) 0.176(7) -0.046(5) 0.038(8) -0.030(7)
C1A 0.343(10) 0.078(6) 0.165(7) -0.052(5) 0.053(7) -0.031(7)
C2A 0.336(8) 0.088(5) 0.170(6) -0.037(5) 0.074(7) -0.043(6)
C3A 0.336(10) 0.099(6) 0.162(7) -0.034(6) 0.053(8) -0.057(7)
C4A 0.331(11) 0.104(7) 0.168(8) -0.036(6) 0.035(8) -0.046(7)
C5A 0.334(11) 0.099(7) 0.169(8) -0.035(6) 0.026(9) -0.036(7)
N2A 0.267(8) 0.120(6) 0.182(7) -0.006(5) 0.082(7) -0.083(6)
C6A 0.290(9) 0.101(6) 0.186(7) -0.025(6) 0.079(8) -0.082(6)
C7A 0.318(8) 0.087(5) 0.181(6) -0.035(5) 0.096(6) -0.071(6)
C8A 0.311(9) 0.099(6) 0.178(7) -0.030(6) 0.083(8) -0.074(7)
C9A 0.289(9) 0.123(7) 0.177(7) -0.026(6) 0.080(8) -0.082(7)
C10A 0.274(9) 0.137(7) 0.177(7) -0.009(6) 0.085(8) -0.083(7)
N3A 0.275(9) 0.111(6) 0.286(10) -0.104(6) 0.005(9) -0.021(6)
C21A 0.258(8) 0.106(6) 0.304(10) -0.086(8) 0.029(9) -0.018(7)
C22A 0.220(7) 0.107(5) 0.314(8) -0.075(6) 0.047(7) -0.019(6)
C23A 0.243(9) 0.104(6) 0.322(10) -0.076(8) 0.042(9) -0.010(7)
C24A 0.259(9) 0.122(7) 0.314(11) -0.082(8) 0.036(10) 0.004(8)
C25A 0.269(9) 0.121(7) 0.302(10) -0.089(7) 0.030(9) 0.009(8)
N4A 0.174(7) 0.099(6) 0.254(8) -0.029(6) 0.073(6) -0.030(5)
C26A 0.178(7) 0.090(6) 0.285(9) -0.015(6) 0.077(7) -0.034(6)
C27A 0.169(6) 0.104(5) 0.291(7) -0.041(6) 0.057(6) -0.026(5)
C28A 0.189(8) 0.111(6) 0.279(9) -0.051(7) 0.062(7) -0.028(6)
C29A 0.194(8) 0.100(6) 0.263(9) -0.057(7) 0.071(7) -0.031(6)
C30A 0.191(8) 0.105(6) 0.258(9) -0.033(6) 0.080(8) -0.034(6)
N1B 0.135(6) 0.120(6) 0.313(9) 0.100(6) 0.123(6) 0.045(5)
C1B 0.162(7) 0.136(7) 0.338(10) 0.108(7) 0.130(7) 0.051(6)
C2B 0.176(7) 0.129(7) 0.350(11) 0.105(8) 0.148(8) 0.046(6)
C3B 0.173(7) 0.141(7) 0.346(11) 0.086(8) 0.167(8) 0.057(6)
C4B 0.183(8) 0.136(7) 0.332(10) 0.104(7) 0.153(8) 0.047(6)
C5B 0.152(7) 0.129(7) 0.320(10) 0.096(7) 0.146(7) 0.047(5)
N2B 0.159(6) 0.074(4) 0.342(10) 0.041(6) 0.126(6) 0.059(4)
C6B 0.162(7) 0.083(5) 0.330(10) 0.054(6) 0.124(7) 0.047(5)
C7B 0.176(7) 0.089(6) 0.325(10) 0.049(7) 0.109(7) 0.040(6)
C8B 0.180(8) 0.093(6) 0.322(11) 0.027(7) 0.116(7) 0.045(6)
C9B 0.184(8) 0.085(5) 0.331(11) 0.030(7) 0.112(8) 0.042(6)
C10B 0.176(7) 0.082(5) 0.340(11) 0.027(7) 0.108(7) 0.044(6)
N3B 0.178(7) 0.110(5) 0.431(11) 0.089(7) 0.186(7) 0.052(5)
C21B 0.187(7) 0.097(6) 0.432(10) 0.068(7) 0.173(8) 0.045(6)
C22B 0.196(6) 0.088(5) 0.413(9) 0.051(6) 0.159(7) 0.041(5)
C23B 0.200(7) 0.096(6) 0.419(11) 0.059(7) 0.180(8) 0.056(6)
C24B 0.199(8) 0.111(6) 0.436(11) 0.072(8) 0.181(8) 0.064(6)
C25B 0.183(7) 0.121(7) 0.430(11) 0.084(8) 0.197(8) 0.060(6)
N4B 0.182(7) 0.077(5) 0.426(12) 0.089(7) 0.195(8) 0.066(5)
C26B 0.189(8) 0.086(6) 0.438(13) 0.077(7) 0.196(8) 0.057(6)
C27B 0.195(9) 0.089(6) 0.446(13) 0.075(7) 0.177(9) 0.062(6)
C28B 0.186(8) 0.092(6) 0.447(13) 0.084(8) 0.175(9) 0.061(7)
C29B 0.192(8) 0.109(7) 0.436(13) 0.094(8) 0.179(9) 0.046(7)
C30B 0.194(8) 0.098(6) 0.425(13) 0.101(7) 0.186(9) 0.064(6)
N1C 0.130(5) 0.081(4) 0.159(5) 0.021(4) 0.085(4) 0.017(4)
C1C 0.132(5) 0.079(5) 0.163(6) 0.023(5) 0.075(5) 0.016(4)
C2C 0.147(5) 0.087(4) 0.165(5) 0.020(4) 0.093(4) 0.027(4)
C3C 0.144(6) 0.096(5) 0.168(6) 0.028(5) 0.097(5) 0.023(5)
C4C 0.140(6) 0.106(6) 0.162(6) 0.031(5) 0.093(5) 0.020(5)
C5C 0.144(6) 0.102(6) 0.164(6) 0.036(5) 0.091(5) 0.014(5)
N2C 0.165(6) 0.107(5) 0.162(6) 0.054(5) 0.086(5) 0.029(5)
C6C 0.166(6) 0.103(5) 0.166(7) 0.054(5) 0.096(6) 0.021(6)
C7C 0.164(5) 0.093(5) 0.162(5) 0.038(4) 0.099(5) 0.033(4)
C8C 0.171(7) 0.102(6) 0.177(7) 0.035(5) 0.090(6) 0.035(5)
C9C 0.173(7) 0.117(6) 0.182(7) 0.041(6) 0.092(6) 0.041(6)
C10C 0.172(7) 0.111(6) 0.176(7) 0.053(6) 0.089(6) 0.026(6)
N3C 0.178(7) 0.082(4) 0.158(6) 0.035(4) 0.083(5) 0.022(4)
C21C 0.199(7) 0.064(4) 0.131(6) 0.038(4) 0.075(5) 0.024(5)
C22C 0.216(6) 0.075(4) 0.151(5) 0.036(4) 0.057(5) 0.019(5)
C23C 0.212(8) 0.076(5) 0.166(7) 0.042(5) 0.048(6) 0.014(6)
C24C 0.195(8) 0.083(5) 0.173(7) 0.039(5) 0.051(6) 0.016(6)
C25C 0.179(7) 0.082(5) 0.167(7) 0.037(5) 0.066(6) 0.018(5)
N4C 0.199(7) 0.095(5) 0.157(6) 0.056(5) 0.039(6) -0.003(5)
C26C 0.219(8) 0.081(5) 0.152(6) 0.038(5) 0.040(6) -0.007(5)
C27C 0.209(6) 0.077(4) 0.143(5) 0.044(4) 0.042(5) -0.011(5)
C28C 0.180(7) 0.096(6) 0.149(6) 0.048(5) 0.030(6) -0.013(5)
C29C 0.174(7) 0.103(6) 0.155(6) 0.046(5) 0.041(6) -0.011(5)
C30C 0.187(7) 0.101(6) 0.163(7) 0.056(5) 0.038(6) -0.011(5)
N1G 0.075(3) 0.058(3) 0.065(3) -0.004(2) 0.014(2) 0.001(2)
C1G 0.083(4) 0.055(3) 0.068(3) -0.006(3) 0.014(3) -0.007(3)
C2G 0.088(4) 0.056(3) 0.062(3) -0.006(3) 0.008(3) -0.002(3)
C3G 0.075(3) 0.069(4) 0.068(3) -0.008(3) 0.010(3) -0.006(3)
C4G 0.073(3) 0.069(4) 0.077(4) -0.007(3) 0.012(3) -0.006(3)
C5G 0.078(4) 0.064(4) 0.064(3) -0.004(3) 0.019(3) 0.000(3)
N2G 0.084(3) 0.065(3) 0.075(3) -0.013(3) 0.008(3) 0.003(3)
C6G 0.086(4) 0.063(4) 0.079(4) -0.021(3) 0.014(3) 0.005(3)
C7G 0.103(4) 0.056(3) 0.078(3) -0.016(3) 0.007(3) 0.010(3)
C8G 0.111(5) 0.060(4) 0.085(4) -0.015(3) 0.000(4) 0.000(4)
C9G 0.105(5) 0.066(4) 0.085(4) -0.016(3) 0.002(4) -0.005(4)
C10G 0.094(4) 0.073(4) 0.085(4) -0.021(3) 0.010(3) -0.005(4)
N3G 0.074(3) 0.058(3) 0.080(3) -0.014(2) 0.016(3) 0.000(2)
C21G 0.084(4) 0.056(3) 0.076(3) -0.010(3) 0.019(3) -0.004(3)
C22G 0.101(4) 0.053(3) 0.088(4) -0.016(3) 0.007(3) 0.003(3)
C23G 0.121(5) 0.068(4) 0.099(4) -0.025(4) -0.005(4) 0.007(4)
C24G 0.106(5) 0.078(4) 0.089(4) -0.034(4) 0.004(4) 0.006(4)
C25G 0.086(4) 0.076(4) 0.082(4) -0.022(3) 0.006(3) -0.004(3)
N4G 0.092(4) 0.057(3) 0.077(3) -0.013(2) 0.018(3) 0.015(3)
C26G 0.091(4) 0.057(4) 0.079(4) -0.011(3) 0.014(3) 0.004(3)
C27G 0.102(4) 0.049(3) 0.077(3) -0.005(3) 0.010(3) 0.006(3)
C28G 0.104(5) 0.066(4) 0.073(4) -0.007(3) 0.018(3) 0.012(3)
C29G 0.090(4) 0.070(4) 0.090(4) -0.005(3) 0.026(4) 0.006(3)
C30G 0.090(4) 0.061(4) 0.083(4) -0.005(3) 0.018(3) 0.007(3)
N1H 0.082(3) 0.065(3) 0.069(3) -0.012(2) 0.016(3) -0.003(3)
C1H 0.097(4) 0.057(4) 0.068(3) -0.008(3) 0.021(3) -0.007(3)
C2H 0.113(4) 0.055(3) 0.069(3) -0.009(3) 0.032(3) -0.008(3)
C3H 0.109(5) 0.073(4) 0.073(4) -0.008(3) 0.017(4) -0.010(4)
C4H 0.097(4) 0.086(5) 0.074(4) -0.005(3) 0.013(4) -0.006(4)
C5H 0.087(4) 0.073(4) 0.087(4) 0.006(3) 0.024(3) 0.002(3)
N2H 0.085(3) 0.052(3) 0.088(3) -0.006(2) 0.021(3) -0.001(3)
C6H 0.102(4) 0.049(3) 0.083(4) 0.000(3) 0.027(3) 0.010(3)
C7H 0.117(4) 0.055(3) 0.087(4) -0.003(3) 0.034(3) 0.013(3)
C8H 0.128(5) 0.060(4) 0.092(4) -0.013(3) 0.038(4) 0.000(4)
C9H 0.121(5) 0.065(4) 0.085(4) -0.016(3) 0.040(4) -0.002(4)
C10H 0.090(4) 0.067(4) 0.078(4) -0.012(3) 0.020(3) -0.005(3)
N3H 0.082(3) 0.063(3) 0.085(3) -0.011(3) 0.013(3) 0.008(3)
C21H 0.092(4) 0.060(4) 0.092(4) -0.026(3) 0.027(3) 0.007(3)
C22H 0.104(4) 0.059(3) 0.105(4) -0.021(3) 0.034(4) -0.002(3)
C23H 0.114(5) 0.064(4) 0.112(5) -0.010(4) 0.032(4) 0.004(4)
C24H 0.120(5) 0.066(4) 0.105(5) -0.008(4) 0.038(4) 0.021(4)
C25H 0.103(4) 0.065(4) 0.094(4) -0.004(3) 0.034(4) 0.019(3)
N4H 0.080(3) 0.060(3) 0.090(3) -0.004(3) 0.030(3) 0.002(3)
C26H 0.082(4) 0.056(4) 0.086(4) -0.011(3) 0.029(3) -0.006(3)
C27H 0.099(4) 0.056(3) 0.098(4) -0.005(3) 0.038(3) -0.008(3)
C28H 0.091(4) 0.075(4) 0.104(4) -0.004(4) 0.045(4) 0.008(4)
C29H 0.086(4) 0.071(4) 0.099(4) 0.000(3) 0.036(4) 0.001(3)
C30H 0.076(4) 0.062(4) 0.087(4) -0.002(3) 0.030(3) -0.010(3)
N1I 0.075(3) 0.057(3) 0.110(4) 0.000(3) 0.028(3) 0.009(3)
C1I 0.077(4) 0.055(4) 0.119(5) -0.006(3) 0.022(4) 0.001(3)
C2I 0.068(3) 0.055(3) 0.137(4) -0.007(3) 0.024(4) 0.001(3)
C3I 0.073(4) 0.065(4) 0.128(5) -0.011(4) 0.032(4) -0.001(3)
C4I 0.083(4) 0.064(4) 0.114(5) -0.007(4) 0.033(4) -0.006(3)
C5I 0.085(4) 0.059(4) 0.121(5) -0.007(4) 0.038(4) 0.001(3)
N2I 0.073(3) 0.054(3) 0.079(3) -0.002(2) 0.016(3) 0.007(2)
C6I 0.070(3) 0.050(3) 0.097(4) -0.004(3) 0.012(3) 0.011(3)
C7I 0.084(4) 0.050(3) 0.132(5) -0.004(3) 0.019(4) 0.010(3)
C8I 0.092(4) 0.056(4) 0.144(5) -0.014(4) 0.026(4) 0.009(3)
C9I 0.082(4) 0.065(4) 0.120(5) -0.019(4) 0.014(4) 0.020(3)
C10I 0.076(4) 0.061(4) 0.092(4) -0.005(3) 0.015(3) 0.020(3)
N3I 0.083(3) 0.056(3) 0.114(4) 0.004(3) 0.038(3) 0.014(3)
C21I 0.066(3) 0.057(3) 0.121(5) 0.010(3) 0.039(3) 0.015(3)
C22I 0.082(3) 0.054(3) 0.116(4) 0.008(3) 0.036(3) 0.019(3)
C23I 0.093(4) 0.060(4) 0.131(5) 0.010(4) 0.032(4) 0.017(3)
C24I 0.094(4) 0.072(4) 0.125(5) 0.013(4) 0.035(4) 0.020(4)
C25I 0.078(4) 0.072(4) 0.116(5) 0.005(4) 0.034(4) 0.019(3)
N4I 0.073(3) 0.047(3) 0.078(3) 0.001(2) 0.018(3) 0.008(2)
C26I 0.071(3) 0.054(3) 0.084(4) 0.003(3) 0.017(3) 0.003(3)
C27I 0.072(3) 0.056(3) 0.090(4) 0.004(3) 0.024(3) 0.014(3)
C28I 0.061(3) 0.065(4) 0.084(4) 0.008(3) 0.012(3) 0.006(3)
C29I 0.071(4) 0.073(4) 0.079(4) 0.005(3) 0.011(3) -0.001(3)
C30I 0.075(4) 0.063(4) 0.076(4) 0.012(3) 0.020(3) 0.007(3)
C2 0.351(18) 0.148(11) 0.203(12) -0.007(9) 0.185(13) -0.041(12)
C1 0.356(14) 0.108(7) 0.189(9) -0.073(6) 0.204(9) -0.128(8)
Zn3A 0.1558(12) 0.0663(7) 0.2283(17) 0.0311(8) 0.1202(12) 0.0299(7)
Zn2A 0.1313(13) 0.1454(15) 0.311(3) 0.0969(17) 0.0643(16) -0.0126(11)
Zn1B 0.0696(5) 0.0554(5) 0.0727(5) -0.0056(3) 0.0179(4) -0.0072(3)
Si1A 0.170(3) 0.101(3) 0.325(5) -0.050(3) 0.049(4) -0.017(2)
Si1B 0.215(4) 0.096(2) 0.216(4) 0.024(2) 0.119(3) 0.034(3)
Si1C 0.163(3) 0.0812(17) 0.168(3) 0.0331(17) 0.100(2) 0.0325(17)
Si1G 0.1042(15) 0.0548(11) 0.0877(13) -0.0142(10) -0.0021(12) 0.0054(10)
Si1H 0.1345(19) 0.0574(12) 0.0865(13) -0.0028(10) 0.0414(13) 0.0139(12)
Si1I 0.0853(14) 0.0539(12) 0.156(2) 0.0036(13) 0.0247(14) 0.0051(10)
O1A 0.176(9) 0.200(10) 0.203(9) -0.123(8) 0.007(7) 0.039(7)
O1B 0.075(3) 0.091(4) 0.070(3) -0.007(2) 0.018(2) -0.019(2)
N1 0.352(14) 0.121(7) 0.212(10) -0.077(7) 0.162(10) -0.083(9)
Zn2B 0.0833(5) 0.0587(5) 0.0741(5) -0.0123(4) 0.0139(4) 0.0057(4)
Si2B 0.175(3) 0.072(2) 0.381(7) 0.033(3) 0.143(4) 0.025(2)
Si2C 0.248(4) 0.0694(17) 0.155(3) 0.0352(18) 0.042(3) 0.018(2)
Si2G 0.1101(16) 0.0530(11) 0.0847(13) -0.0143(9) 0.0080(12) 0.0054(11)
Si2H 0.1179(18) 0.0628(13) 0.143(2) -0.0352(13) 0.0643(16) -0.0216(12)
Si2I 0.0865(13) 0.0527(11) 0.1167(16) -0.0038(11) 0.0217(12) 0.0140(10)
O2A 0.165(8) 0.251(13) 0.222(10) -0.003(9) 0.104(7) 0.032(8)
O2B 0.074(3) 0.072(3) 0.093(3) -0.011(3) 0.016(3) 0.003(2)
Zn3B 0.0714(5) 0.0584(5) 0.0882(6) -0.0016(4) 0.0220(4) 0.0083(4)
Si3A 0.339(6) 0.085(2) 0.184(3) -0.040(2) 0.114(4) -0.047(3)
O3A 0.140(7) 0.114(6) 0.232(9) -0.021(6) 0.003(6) 0.044(5)
O3B 0.075(3) 0.118(5) 0.085(3) 0.006(3) 0.014(3) 0.014(3)
Zn1A 0.2225(19) 0.0985(10) 0.1742(14) -0.0731(10) 0.0441(13) -0.0077(11)
N2 0.084(4) 0.070(4) 0.069(3) -0.002(3) 0.023(3) -0.004(3)
C3 0.080(4) 0.091(5) 0.074(4) -0.008(4) 0.023(4) -0.014(4)
C4 0.102(6) 0.192(10) 0.069(5) 0.012(5) 0.023(5) -0.021(6)

loop_
_atom_type_symbol
_atom_type_description
_atom_type_scat_dispersion_real
_atom_type_scat_dispersion_imag
_atom_type_scat_source
C C 0.0047 0.0022 'International Tables Vol C Tables 4.2.6.8 and 6.1.1.4'
H H 0.0000 0.0000 'International Tables Vol C Tables 4.2.6.8 and 6.1.1.4'
N N 0.0089 0.0045 'International Tables Vol C Tables 4.2.6.8 and 6.1.1.4'
O O 0.0150 0.0081 'International Tables Vol C Tables 4.2.6.8 and 6.1.1.4'
Si Si 0.1026 0.0917 'International Tables Vol C Tables 4.2.6.8 and 6.1.1.4'
Cl Cl 0.1798 0.2039 'International Tables Vol C Tables 4.2.6.8 and 6.1.1.4'
Zn Zn 0.1984 1.7649 'International Tables Vol C Tables 4.2.6.8 and 6.1.1.4'

loop_
_geom_angle_atom_site_label_1
_geom_angle_atom_site_label_2
_geom_angle_atom_site_label_3
_geom_angle
_geom_angle_site_symmetry_1
_geom_angle_site_symmetry_3
_geom_angle_publ_flag
C15A C11A C12A 103.4(5) . . ?
C15A C11A Si3A 137.5(7) . . ?
C12A C11A Si3A 118.5(7) . . ?
C15A C11A H11A 92.5 . . ?
C12A C11A H11A 92.5 . . ?
Si3A C11A H11A 92.5 . . ?
C13A C12A C11A 103.0(5) . . ?
C13A C12A H12A 111.2 . . ?
C11A C12A H12A 111.2 . . ?
C13A C12A H12B 111.2 . . ?
C11A C12A H12B 111.2 . . ?
H12A C12A H12B 109.1 . . ?
C14A C13A C12A 110.1(5) . . ?
C14A C13A H13A 109.6 . . ?
C12A C13A H13A 109.6 . . ?
C14A C13A H13B 109.6 . . ?
C12A C13A H13B 109.6 . . ?
H13A C13A H13B 108.2 . . ?
C15A C14A C13A 100.8(7) . . ?
C15A C14A H14A 111.6 . . ?
C13A C14A H14A 111.6 . . ?
C15A C14A H14B 111.6 . . ?
C13A C14A H14B 111.6 . . ?
H14A C14A H14B 109.4 . . ?
C14A C15A C11A 103.9(6) . . ?
C14A C15A H15A 111.0 . . ?
C11A C15A H15A 111.0 . . ?
C14A C15A H15B 111.0 . . ?
C11A C15A H15B 111.0 . . ?
H15A C15A H15B 109.0 . . ?
C20A C16A C17A 103.7(6) . . ?
C20A C16A H16A 111.0 . . ?
C17A C16A H16A 111.0 . . ?
C20A C16A H16B 111.0 . . ?
C17A C16A H16B 111.0 . . ?
H16A C16A H16B 109.0 . . ?
C18A C17A C16A 103.5(8) . . ?
C18A C17A H17A 111.1 . . ?
C16A C17A H17A 111.1 . . ?
C18A C17A H17B 111.1 . . ?
C16A C17A H17B 111.1 . . ?
H17A C17A H17B 109.0 . . ?
C19A C18A C17A 104.3(8) . . ?
C19A C18A H18A 110.9 . . ?
C17A C18A H18A 110.9 . . ?
C19A C18A H18B 110.9 . . ?
C17A C18A H18B 110.9 . . ?
H18A C18A H18B 108.9 . . ?
C18A C19A C20A 101.7(8) . . ?
C18A C19A H19A 111.4 . . ?
C20A C19A H19A 111.4 . . ?
C18A C19A H19B 111.4 . . ?
C20A C19A H19B 111.4 . . ?
H19A C19A H19B 109.3 . . ?
C19A C20A C16A 107.1(8) . . ?
C19A C20A Si3A 111.6(13) . . ?
C16A C20A Si3A 107.4(15) . . ?
C19A C20A H20A 110.2 . . ?
C16A C20A H20A 110.2 . . ?
Si3A C20A H20A 110.2 . . ?
C32A C31A C35A 105.0(7) . . ?
C32A C31A Si1A 128.7(15) . . ?
C35A C31A Si1A 104.8(12) . . ?
C32A C31A H31A 105.4 . . ?
C35A C31A H31A 105.4 . . ?
Si1A C31A H31A 105.4 . . ?
C33A C32A C31A 102.5(7) . . ?
C33A C32A H32A 111.3 . . ?
C31A C32A H32A 111.3 . . ?
C33A C32A H32B 111.3 . . ?
C31A C32A H32B 111.3 . . ?
H32A C32A H32B 109.2 . . ?
C34A C33A C32A 109.2(8) . . ?
C34A C33A H33A 109.8 . . ?
C32A C33A H33A 109.8 . . ?
C34A C33A H33B 109.8 . . ?
C32A C33A H33B 109.8 . . ?
H33A C33A H33B 108.3 . . ?
C35A C34A C33A 103.8(8) . . ?
C35A C34A H34A 111.0 . . ?
C33A C34A H34A 111.0 . . ?
C35A C34A H34B 111.0 . . ?
C33A C34A H34B 111.0 . . ?
H34A C34A H34B 109.0 . . ?
C34A C35A C31A 109.5(7) . . ?
C34A C35A H35A 109.8 . . ?
C31A C35A H35A 109.8 . . ?
C34A C35A H35B 109.8 . . ?
C31A C35A H35B 109.8 . . ?
H35A C35A H35B 108.2 . . ?
C37A C36A C40A 104.5(7) . . ?
C37A C36A Si1A 126.4(10) . . ?
C40A C36A Si1A 127.2(11) . . ?
C37A C36A H36A 94.4 . . ?
C40A C36A H36A 94.4 . . ?
Si1A C36A H36A 94.4 . . ?
C38A C37A C36A 102.3(6) . . ?
C38A C37A H37A 111.3 . . ?
C36A C37A H37A 111.3 . . ?
C38A C37A H37B 111.3 . . ?
C36A C37A H37B 111.3 . . ?
H37A C37A H37B 109.2 . . ?
C37A C38A C39A 108.7(8) . . ?
C37A C38A H38A 109.9 . . ?
C39A C38A H38A 109.9 . . ?
C37A C38A H38B 109.9 . . ?
C39A C38A H38B 109.9 . . ?
H38A C38A H38B 108.3 . . ?
C38A C39A C40A 97.5(8) . . ?
C38A C39A H39A 112.3 . . ?
C40A C39A H39A 112.3 . . ?
C38A C39A H39B 112.3 . . ?
C40A C39A H39B 112.3 . . ?
H39A C39A H39B 109.9 . . ?
C39A C40A C36A 102.6(8) . . ?
C39A C40A H40A 111.2 . . ?
C36A C40A H40A 111.2 . . ?
C39A C40A H40B 111.2 . . ?
C36A C40A H40B 111.2 . . ?
H40A C40A H40B 109.2 . . ?
C12B C11B C15B 98.7(8) . . ?
C12B C11B Si1B 113.8(12) . . ?
C15B C11B Si1B 112.8(13) . . ?
C12B C11B H11B 110.4 . . ?
C15B C11B H11B 110.4 . . ?
Si1B C11B H11B 110.4 . . ?
C13B C12B C11B 102.2(7) . . ?
C13B C12B H12C 111.3 . . ?
C11B C12B H12C 111.3 . . ?
C13B C12B H12D 111.3 . . ?
C11B C12B H12D 111.3 . . ?
H12C C12B H12D 109.2 . . ?
C14B C13B C12B 109.7(7) . . ?
C14B C13B H13C 109.7 . . ?
C12B C13B H13C 109.7 . . ?
C14B C13B H13D 109.7 . . ?
C12B C13B H13D 109.7 . . ?
H13C C13B H13D 108.2 . . ?
C13B C14B C15B 102.3(8) . . ?
C13B C14B H14C 111.3 . . ?
C15B C14B H14C 111.3 . . ?
C13B C14B H14D 111.3 . . ?
C15B C14B H14D 111.3 . . ?
H14C C14B H14D 109.2 . . ?
C14B C15B C11B 102.1(8) . . ?
C14B C15B H15C 111.4 . . ?
C11B C15B H15C 111.4 . . ?
C14B C15B H15D 111.4 . . ?
C11B C15B H15D 111.4 . . ?
H15C C15B H15D 109.2 . . ?
C20B C16B C17B 104.3(7) . . ?
C20B C16B Si1B 127.2(11) . . ?
C17B C16B Si1B 111.9(10) . . ?
C20B C16B H16C 103.6 . . ?
C17B C16B H16C 103.6 . . ?
Si1B C16B H16C 103.6 . . ?
C18B C17B C16B 103.3(7) . . ?
C18B C17B H17C 111.1 . . ?
C16B C17B H17C 111.1 . . ?
C18B C17B H17D 111.1 . . ?
C16B C17B H17D 111.1 . . ?
H17C C17B H17D 109.1 . . ?
C19B C18B C17B 109.3(7) . . ?
C19B C18B H18C 109.8 . . ?
C17B C18B H18C 109.8 . . ?
C19B C18B H18D 109.8 . . ?
C17B C18B H18D 109.8 . . ?
H18C C18B H18D 108.3 . . ?
C20B C19B C18B 106.4(7) . . ?
C20B C19B H19C 110.5 . . ?
C18B C19B H19C 110.5 . . ?
C20B C19B H19D 110.5 . . ?
C18B C19B H19D 110.5 . . ?
H19C C19B H19D 108.6 . . ?
C19B C20B C16B 108.6(7) . . ?
C19B C20B H20B 110.0 . . ?
C16B C20B H20B 110.0 . . ?
C19B C20B H20C 110.0 . . ?
C16B C20B H20C 110.0 . . ?
H20B C20B H20C 108.4 . . ?
C35B C31B C32B 103.2(7) . . ?
C35B C31B Si2B 114.1(11) . . ?
C32B C31B Si2B 131.9(11) . . ?
C35B C31B H31C 100.8 . . ?
C32B C31B H31C 100.8 . . ?
Si2B C31B H31C 100.8 . . ?
C33B C32B C31B 102.4(7) . . ?
C33B C32B H32C 111.3 . . ?
C31B C32B H32C 111.3 . . ?
C33B C32B H32D 111.3 . . ?
C31B C32B H32D 111.3 . . ?
H32C C32B H32D 109.2 . . ?
C34B C33B C32B 109.9(7) . . ?
C34B C33B H33C 109.7 . . ?
C32B C33B H33C 109.7 . . ?
C34B C33B H33D 109.7 . . ?
C32B C33B H33D 109.7 . . ?
H33C C33B H33D 108.2 . . ?
C33B C34B C35B 105.9(7) . . ?
C33B C34B H34C 110.6 . . ?
C35B C34B H34C 110.6 . . ?
C33B C34B H34D 110.6 . . ?
C35B C34B H34D 110.6 . . ?
H34C C34B H34D 108.7 . . ?
C34B C35B C31B 108.5(7) . . ?
C34B C35B H35C 110.0 . . ?
C31B C35B H35C 110.0 . . ?
C34B C35B H35D 110.0 . . ?
C31B C35B H35D 110.0 . . ?
H35C C35B H35D 108.4 . . ?
C40B C36B C37B 103.2(7) . . ?
C40B C36B Si2B 117.0(13) . . ?
C37B C36B Si2B 111.3(10) . . ?
C40B C36B H36B 108.3 . . ?
C37B C36B H36B 108.3 . . ?
Si2B C36B H36B 108.3 . . ?
C38B C37B C36B 100.8(7) . . ?
C38B C37B H37C 111.6 . . ?
C36B C37B H37C 111.6 . . ?
C38B C37B H37D 111.6 . . ?
C36B C37B H37D 111.6 . . ?
H37C C37B H37D 109.4 . . ?
C39B C38B C37B 109.0(8) . . ?
C39B C38B H38C 109.9 . . ?
C37B C38B H38C 109.9 . . ?
C39B C38B H38D 109.9 . . ?
C37B C38B H38D 109.9 . . ?
H38C C38B H38D 108.3 . . ?
C40B C39B C38B 104.9(7) . . ?
C40B C39B H39C 110.8 . . ?
C38B C39B H39C 110.8 . . ?
C40B C39B H39D 110.8 . . ?
C38B C39B H39D 110.8 . . ?
H39C C39B H39D 108.8 . . ?
C39B C40B C36B 108.7(7) . . ?
C39B C40B H40C 110.0 . . ?
C36B C40B H40C 109.9 . . ?
C39B C40B H40D 109.9 . . ?
C36B C40B H40D 109.9 . . ?
H40C C40B H40D 108.3 . . ?
C15C C11C C12C 104.4(6) . . ?
C15C C11C Si1C 109.4(9) . . ?
C12C C11C Si1C 120.6(10) . . ?
C15C C11C H11C 107.3 . . ?
C12C C11C H11C 107.3 . . ?
Si1C C11C H11C 107.3 . . ?
C13C C12C C11C 103.9(6) . . ?
C13C C12C H12E 111.0 . . ?
C11C C12C H12E 111.0 . . ?
C13C C12C H12F 111.0 . . ?
C11C C12C H12F 111.0 . . ?
H12E C12C H12F 109.0 . . ?
C14C C13C C12C 109.1(7) . . ?
C14C C13C H13E 109.9 . . ?
C12C C13C H13E 109.9 . . ?
C14C C13C H13F 109.9 . . ?
C12C C13C H13F 109.9 . . ?
H13E C13C H13F 108.3 . . ?
C15C C14C C13C 101.3(8) . . ?
C15C C14C H14E 111.5 . . ?
C13C C14C H14E 111.5 . . ?
C15C C14C H14F 111.5 . . ?
C13C C14C H14F 111.5 . . ?
H14E C14C H14F 109.3 . . ?
C14C C15C C11C 106.0(7) . . ?
C14C C15C H15E 110.5 . . ?
C11C C15C H15E 110.5 . . ?
C14C C15C H15F 110.5 . . ?
C11C C15C H15F 110.5 . . ?
H15E C15C H15F 108.7 . . ?
C20C C16C C17C 105.1(6) . . ?
C20C C16C Si1C 114.3(10) . . ?
C17C C16C Si1C 117.5(10) . . ?
C20C C16C H16D 106.4 . . ?
C17C C16C H16D 106.4 . . ?
Si1C C16C H16D 106.4 . . ?
C18C C17C C16C 102.0(7) . . ?
C18C C17C H17E 111.4 . . ?
C16C C17C H17E 111.4 . . ?
C18C C17C H17F 111.4 . . ?
C16C C17C H17F 111.4 . . ?
H17E C17C H17F 109.2 . . ?
C19C C18C C17C 105.9(8) . . ?
C19C C18C H18E 110.6 . . ?
C17C C18C H18E 110.6 . . ?
C19C C18C H18F 110.6 . . ?
C17C C18C H18F 110.6 . . ?
H18E C18C H18F 108.7 . . ?
C20C C19C C18C 101.7(8) . . ?
C20C C19C H19E 111.4 . . ?
C18C C19C H19E 111.4 . . ?
C20C C19C H19F 111.4 . . ?
C18C C19C H19F 111.4 . . ?
H19E C19C H19F 109.3 . . ?
C19C C20C C16C 107.5(7) . . ?
C19C C20C H20D 110.2 . . ?
C16C C20C H20D 110.2 . . ?
C19C C20C H20E 110.2 . . ?
C16C C20C H20E 110.2 . . ?
H20D C20C H20E 108.5 . . ?
C35C C31C C32C 102.6(7) . . ?
C35C C31C Si2C 121.5(10) . . ?
C32C C31C Si2C 128.3(10) . . ?
C35C C31C H31D 99.1 . . ?
C32C C31C H31D 99.1 . . ?
Si2C C31C H31D 99.1 . . ?
C33C C32C C31C 98.5(7) . . ?
C33C C32C H32E 112.1 . . ?
C31C C32C H32E 112.1 . . ?
C33C C32C H32F 112.1 . . ?
C31C C32C H32F 112.1 . . ?
H32E C32C H32F 109.7 . . ?
C34C C33C C32C 108.3(7) . . ?
C34C C33C H33E 110.0 . . ?
C32C C33C H33E 110.0 . . ?
C34C C33C H33F 110.0 . . ?
C32C C33C H33F 110.0 . . ?
H33E C33C H33F 108.4 . . ?
C35C C34C C33C 104.0(7) . . ?
C35C C34C H34E 110.9 . . ?
C33C C34C H34E 110.9 . . ?
C35C C34C H34F 110.9 . . ?
C33C C34C H34F 110.9 . . ?
H34E C34C H34F 109.0 . . ?
C34C C35C C31C 107.6(7) . . ?
C34C C35C H35E 110.2 . . ?
C31C C35C H35E 110.2 . . ?
C34C C35C H35F 110.2 . . ?
C31C C35C H35F 110.2 . . ?
H35E C35C H35F 108.5 . . ?
C40C C36C C37C 103.9(7) . . ?
C40C C36C Si2C 113.8(10) . . ?
C37C C36C Si2C 112.7(10) . . ?
C40C C36C H36C 108.7 . . ?
C37C C36C H36C 108.7 . . ?
Si2C C36C H36C 108.7 . . ?
C38C C37C C36C 104.8(7) . . ?
C38C C37C H37E 110.8 . . ?
C36C C37C H37E 110.8 . . ?
C38C C37C H37F 110.8 . . ?
C36C C37C H37F 110.8 . . ?
H37E C37C H37F 108.9 . . ?
C39C C38C C37C 111.7(7) . . ?
C39C C38C H38E 109.3 . . ?
C37C C38C H38E 109.3 . . ?
C39C C38C H38F 109.3 . . ?
C37C C38C H38F 109.3 . . ?
H38E C38C H38F 108.0 . . ?
C38C C39C C40C 104.4(7) . . ?
C38C C39C H39E 110.9 . . ?
C40C C39C H39E 110.9 . . ?
C38C C39C H39F 110.9 . . ?
C40C C39C H39F 110.9 . . ?
H39E C39C H39F 108.9 . . ?
C39C C40C C36C 107.8(7) . . ?
C39C C40C H40E 110.1 . . ?
C36C C40C H40E 110.1 . . ?
C39C C40C H40F 110.1 . . ?
C36C C40C H40F 110.1 . . ?
H40E C40C H40F 108.5 . . ?
C12G C11G C15G 103.1(6) . . ?
C12G C11G Si1G 123.2(9) . . ?
C15G C11G Si1G 108.7(7) . . ?
C12G C11G H11G 107.0 . . ?
C15G C11G H11G 107.0 . . ?
Si1G C11G H11G 107.0 . . ?
C13G C12G C11G 105.3(6) . . ?
C13G C12G H12G 110.7 . . ?
C11G C12G H12G 110.7 . . ?
C13G C12G H12H 110.7 . . ?
C11G C12G H12H 110.7 . . ?
H12G C12G H12H 108.8 . . ?
C14G C13G C12G 108.9(7) . . ?
C14G C13G H13G 109.9 . . ?
C12G C13G H13G 109.9 . . ?
C14G C13G H13H 109.9 . . ?
C12G C13G H13H 109.9 . . ?
H13G C13G H13H 108.3 . . ?
C15G C14G C13G 100.7(7) . . ?
C15G C14G H14G 111.6 . . ?
C13G C14G H14G 111.6 . . ?
C15G C14G H14H 111.6 . . ?
C13G C14G H14H 111.6 . . ?
H14G C14G H14H 109.4 . . ?
C14G C15G C11G 105.9(7) . . ?
C14G C15G H15G 110.6 . . ?
C11G C15G H15G 110.6 . . ?
C14G C15G H15H 110.6 . . ?
C11G C15G H15H 110.6 . . ?
H15G C15G H15H 108.7 . . ?
C17G C16G C20G 104.4(6) . . ?
C17G C16G Si1G 116.9(7) . . ?
C20G C16G Si1G 115.8(6) . . ?
C17G C16G H16G 106.4 . . ?
C20G C16G H16G 106.4 . . ?
Si1G C16G H16G 106.4 . . ?
C18G C17G C16G 104.8(6) . . ?
C18G C17G H17G 110.8 . . ?
C16G C17G H17G 110.8 . . ?
C18G C17G H17H 110.8 . . ?
C16G C17G H17H 110.8 . . ?
H17G C17G H17H 108.9 . . ?
C19G C18G C17G 110.1(7) . . ?
C19G C18G H18G 109.6 . . ?
C17G C18G H18G 109.6 . . ?
C19G C18G H18H 109.6 . . ?
C17G C18G H18H 109.6 . . ?
H18G C18G H18H 108.2 . . ?
C20G C19G C18G 104.1(7) . . ?
C20G C19G H19G 110.9 . . ?
C18G C19G H19G 110.9 . . ?
C20G C19G H19H 110.9 . . ?
C18G C19G H19H 110.9 . . ?
H19G C19G H19H 108.9 . . ?
C19G C20G C16G 106.8(6) . . ?
C19G C20G H20F 110.4 . . ?
C16G C20G H20F 110.4 . . ?
C19G C20G H20G 110.4 . . ?
C16G C20G H20G 110.4 . . ?
H20F C20G H20G 108.6 . . ?
C35G C31G C32G 105.3(6) . . ?
C35G C31G Si2G 116.0(8) . . ?
C32G C31G Si2G 110.9(7) . . ?
C35G C31G H31G 108.1 . . ?
C32G C31G H31G 108.1 . . ?
Si2G C31G H31G 108.1 . . ?
C33G C32G C31G 100.6(6) . . ?
C33G C32G H32G 111.7 . . ?
C31G C32G H32G 111.7 . . ?
C33G C32G H32H 111.7 . . ?
C31G C32G H32H 111.7 . . ?
H32G C32G H32H 109.4 . . ?
C34G C33G C32G 106.5(8) . . ?
C34G C33G H33G 110.4 . . ?
C32G C33G H33G 110.4 . . ?
C34G C33G H33H 110.4 . . ?
C32G C33G H33H 110.4 . . ?
H33G C33G H33H 108.6 . . ?
C35G C34G C33G 101.7(7) . . ?
C35G C34G H34G 111.4 . . ?
C33G C34G H34G 111.4 . . ?
C35G C34G H34H 111.4 . . ?
C33G C34G H34H 111.4 . . ?
H34G C34G H34H 109.3 . . ?
C34G C35G C31G 108.5(6) . . ?
C34G C35G H35G 110.0 . . ?
C31G C35G H35G 110.0 . . ?
C34G C35G H35H 110.0 . . ?
C31G C35G H35H 110.0 . . ?
H35G C35G H35H 108.4 . . ?
C40G C36G C37G 105.1(6) . . ?
C40G C36G Si2G 115.7(6) . . ?
C37G C36G Si2G 112.8(6) . . ?
C40G C36G H36G 107.6 . . ?
C37G C36G H36G 107.6 . . ?
Si2G C36G H36G 107.6 . . ?
C38G C37G C36G 102.1(6) . . ?
C38G C37G H37G 111.3 . . ?
C36G C37G H37G 111.3 . . ?
C38G C37G H37H 111.3 . . ?
C36G C37G H37H 111.3 . . ?
H37G C37G H37H 109.2 . . ?
C39G C38G C37G 108.3(7) . . ?
C39G C38G H38G 110.0 . . ?
C37G C38G H38G 110.0 . . ?
C39G C38G H38H 110.0 . . ?
C37G C38G H38H 110.0 . . ?
H38G C38G H38H 108.4 . . ?
C40G C39G C38G 104.6(7) . . ?
C40G C39G H39G 110.8 . . ?
C38G C39G H39G 110.8 . . ?
C40G C39G H39H 110.8 . . ?
C38G C39G H39H 110.8 . . ?
H39G C39G H39H 108.9 . . ?
C39G C40G C36G 108.8(6) . . ?
C39G C40G H40G 109.9 . . ?
C36G C40G H40G 109.9 . . ?
C39G C40G H40H 109.9 . . ?
C36G C40G H40H 109.9 . . ?
H40G C40G H40H 108.3 . . ?
C15H C11H C12H 101.4(6) . . ?
C15H C11H Si1H 119.2(7) . . ?
C12H C11H Si1H 117.2(6) . . ?
C15H C11H H11H 106.0 . . ?
C12H C11H H11H 106.0 . . ?
Si1H C11H H11H 106.0 . . ?
C13H C12H C11H 103.6(6) . . ?
C13H C12H H12I 111.0 . . ?
C11H C12H H12I 111.0 . . ?
C13H C12H H12J 111.0 . . ?
C11H C12H H12J 111.0 . . ?
H12I C12H H12J 109.0 . . ?
C14H C13H C12H 110.4(6) . . ?
C14H C13H H13I 109.6 . . ?
C12H C13H H13I 109.6 . . ?
C14H C13H H13J 109.6 . . ?
C12H C13H H13J 109.6 . . ?
H13I C13H H13J 108.1 . . ?
C15H C14H C13H 104.6(6) . . ?
C15H C14H H14I 110.8 . . ?
C13H C14H H14I 110.8 . . ?
C15H C14H H14J 110.8 . . ?
C13H C14H H14J 110.8 . . ?
H14I C14H H14J 108.9 . . ?
C14H C15H C11H 107.5(6) . . ?
C14H C15H H15I 110.2 . . ?
C11H C15H H15I 110.2 . . ?
C14H C15H H15J 110.2 . . ?
C11H C15H H15J 110.2 . . ?
H15I C15H H15J 108.5 . . ?
C20H C16H C17H 104.9(6) . . ?
C20H C16H Si1H 115.2(7) . . ?
C17H C16H Si1H 115.5(7) . . ?
C20H C16H H16H 106.9 . . ?
C17H C16H H16H 106.9 . . ?
Si1H C16H H16H 106.9 . . ?
C18H C17H C16H 104.8(6) . . ?
C18H C17H H17I 110.8 . . ?
C16H C17H H17I 110.8 . . ?
C18H C17H H17J 110.8 . . ?
C16H C17H H17J 110.8 . . ?
H17I C17H H17J 108.9 . . ?
C19H C18H C17H 110.8(7) . . ?
C19H C18H H18I 109.5 . . ?
C17H C18H H18I 109.5 . . ?
C19H C18H H18J 109.5 . . ?
C17H C18H H18J 109.5 . . ?
H18I C18H H18J 108.1 . . ?
C18H C19H C20H 106.6(7) . . ?
C18H C19H H19I 110.4 . . ?
C20H C19H H19I 110.4 . . ?
C18H C19H H19J 110.4 . . ?
C20H C19H H19J 110.4 . . ?
H19I C19H H19J 108.6 . . ?
C19H C20H C16H 109.4(6) . . ?
C19H C20H H20H 109.8 . . ?
C16H C20H H20H 109.8 . . ?
C19H C20H H20I 109.8 . . ?
C16H C20H H20I 109.8 . . ?
H20H C20H H20I 108.2 . . ?
C32H C31H C35H 103.7(6) . . ?
C32H C31H Si2H 120.5(7) . . ?
C35H C31H Si2H 117.5(7) . . ?
C32H C31H H31H 104.5 . . ?
C35H C31H H31H 104.5 . . ?
Si2H C31H H31H 104.5 . . ?
C33H C32H C31H 102.0(7) . . ?
C33H C32H H32I 111.4 . . ?
C31H C32H H32I 111.4 . . ?
C33H C32H H32J 111.4 . . ?
C31H C32H H32J 111.4 . . ?
H32I C32H H32J 109.2 . . ?
C34H C33H C32H 109.0(7) . . ?
C34H C33H H33I 109.9 . . ?
C32H C33H H33I 109.9 . . ?
C34H C33H H33J 109.9 . . ?
C32H C33H H33J 109.9 . . ?
H33I C33H H33J 108.3 . . ?
C35H C34H C33H 106.2(7) . . ?
C35H C34H H34I 110.5 . . ?
C33H C34H H34I 110.5 . . ?
C35H C34H H34J 110.5 . . ?
C33H C34H H34J 110.5 . . ?
H34I C34H H34J 108.7 . . ?
C34H C35H C31H 107.8(6) . . ?
C34H C35H H35I 110.2 . . ?
C31H C35H H35I 110.2 . . ?
C34H C35H H35J 110.2 . . ?
C31H C35H H35J 110.2 . . ?
H35I C35H H35J 108.5 . . ?
C40H C36H C37H 102.3(7) . . ?
C40H C36H Si2H 116.2(8) . . ?
C37H C36H Si2H 111.4(7) . . ?
C40H C36H H36H 108.9 . . ?
C37H C36H H36H 108.9 . . ?
Si2H C36H H36H 108.9 . . ?
C38H C37H C36H 101.8(6) . . ?
C38H C37H H37I 111.4 . . ?
C36H C37H H37I 111.4 . . ?
C38H C37H H37J 111.4 . . ?
C36H C37H H37J 111.4 . . ?
H37I C37H H37J 109.3 . . ?
C39H C38H C37H 112.1(7) . . ?
C39H C38H H38I 109.2 . . ?
C37H C38H H38I 109.2 . . ?
C39H C38H H38J 109.2 . . ?
C37H C38H H38J 109.2 . . ?
H38I C38H H38J 107.9 . . ?
C38H C39H C40H 103.9(7) . . ?
C38H C39H H39I 111.0 . . ?
C40H C39H H39I 111.0 . . ?
C38H C39H H39J 111.0 . . ?
C40H C39H H39J 111.0 . . ?
H39I C39H H39J 109.0 . . ?
C39H C40H C36H 108.2(7) . . ?
C39H C40H H40I 110.1 . . ?
C36H C40H H40I 110.1 . . ?
C39H C40H H40J 110.1 . . ?
C36H C40H H40J 110.1 . . ?
H40I C40H H40J 108.4 . . ?
C12I C11I C15I 102.0(7) . . ?
C12I C11I Si1I 118.3(8) . . ?
C15I C11I Si1I 122.3(8) . . ?
C12I C11I H11I 104.0 . . ?
C15I C11I H11I 104.0 . . ?
Si1I C11I H11I 104.0 . . ?
C13I C12I C11I 103.4(6) . . ?
C13I C12I H12K 111.1 . . ?
C11I C12I H12K 111.1 . . ?
C13I C12I H12L 111.1 . . ?
C11I C12I H12L 111.1 . . ?
H12K C12I H12L 109.0 . . ?
C14I C13I C12I 111.0(7) . . ?
C14I C13I H13K 109.4 . . ?
C12I C13I H13K 109.4 . . ?
C14I C13I H13L 109.4 . . ?
C12I C13I H13L 109.4 . . ?
H13K C13I H13L 108.0 . . ?
C15I C14I C13I 104.2(7) . . ?
C15I C14I H14K 110.9 . . ?
C13I C14I H14K 110.9 . . ?
C15I C14I H14L 110.9 . . ?
C13I C14I H14L 110.9 . . ?
H14K C14I H14L 108.9 . . ?
C14I C15I C11I 106.7(7) . . ?
C14I C15I H15K 110.4 . . ?
C11I C15I H15K 110.4 . . ?
C14I C15I H15L 110.4 . . ?
C11I C15I H15L 110.4 . . ?
H15K C15I H15L 108.6 . . ?
C20I C16I C17I 101.7(6) . . ?
C20I C16I Si1I 116.2(7) . . ?
C17I C16I Si1I 112.8(7) . . ?
C20I C16I H16I 108.6 . . ?
C17I C16I H16I 108.6 . . ?
Si1I C16I H16I 108.6 . . ?
C18I C17I C16I 99.9(6) . . ?
C18I C17I H17K 111.8 . . ?
C16I C17I H17K 111.8 . . ?
C18I C17I H17L 111.8 . . ?
C16I C17I H17L 111.8 . . ?
H17K C17I H17L 109.5 . . ?
C19I C18I C17I 110.7(7) . . ?
C19I C18I H18K 109.5 . . ?
C17I C18I H18K 109.5 . . ?
C19I C18I H18L 109.5 . . ?
C17I C18I H18L 109.5 . . ?
H18K C18I H18L 108.1 . . ?
C20I C19I C18I 104.4(6) . . ?
C20I C19I H19K 110.9 . . ?
C18I C19I H19K 110.9 . . ?
C20I C19I H19L 110.9 . . ?
C18I C19I H19L 110.9 . . ?
H19K C19I H19L 108.9 . . ?
C19I C20I C16I 107.2(7) . . ?
C19I C20I H20J 110.3 . . ?
C16I C20I H20J 110.3 . . ?
C19I C20I H20K 110.3 . . ?
C16I C20I H20K 110.3 . . ?
H20J C20I H20K 108.5 . . ?
C35I C31I C32I 105.7(6) . . ?
C35I C31I Si2I 110.6(7) . . ?
C32I C31I Si2I 119.6(8) . . ?
C35I C31I H31I 106.7 . . ?
C32I C31I H31I 106.7 . . ?
Si2I C31I H31I 106.7 . . ?
C33I C32I C31I 105.2(6) . . ?
C33I C32I H32K 110.7 . . ?
C31I C32I H32K 110.7 . . ?
C33I C32I H32L 110.7 . . ?
C31I C32I H32L 110.7 . . ?
H32K C32I H32L 108.8 . . ?
C34I C33I C32I 110.6(6) . . ?
C34I C33I H33K 109.5 . . ?
C32I C33I H33K 109.5 . . ?
C34I C33I H33L 109.5 . . ?
C32I C33I H33L 109.5 . . ?
H33K C33I H33L 108.1 . . ?
C35I C34I C33I 107.0(7) . . ?
C35I C34I H34K 110.3 . . ?
C33I C34I H34K 110.3 . . ?
C35I C34I H34L 110.3 . . ?
C33I C34I H34L 110.3 . . ?
H34K C34I H34L 108.6 . . ?
C34I C35I C31I 108.0(6) . . ?
C34I C35I H35K 110.1 . . ?
C31I C35I H35K 110.1 . . ?
C34I C35I H35L 110.1 . . ?
C31I C35I H35L 110.1 . . ?
H35K C35I H35L 108.4 . . ?
C40I C36I C37I 104.3(6) . . ?
C40I C36I Si2I 114.2(6) . . ?
C37I C36I Si2I 119.5(6) . . ?
C40I C36I H36I 106.0 . . ?
C37I C36I H36I 106.0 . . ?
Si2I C36I H36I 106.0 . . ?
C38I C37I C36I 105.6(6) . . ?
C38I C37I H37K 110.6 . . ?
C36I C37I H37K 110.6 . . ?
C38I C37I H37L 110.6 . . ?
C36I C37I H37L 110.6 . . ?
H37K C37I H37L 108.7 . . ?
C39I C38I C37I 111.1(6) . . ?
C39I C38I H38K 109.4 . . ?
C37I C38I H38K 109.4 . . ?
C39I C38I H38L 109.4 . . ?
C37I C38I H38L 109.4 . . ?
H38K C38I H38L 108.0 . . ?
C38I C39I C40I 106.2(6) . . ?
C38I C39I H39K 110.5 . . ?
C40I C39I H39K 110.5 . . ?
C38I C39I H39L 110.5 . . ?
C40I C39I H39L 110.5 . . ?
H39K C39I H39L 108.7 . . ?
C39I C40I C36I 108.2(6) . . ?
C39I C40I H40K 110.1 . . ?
C36I C40I H40K 110.1 . . ?
C39I C40I H40L 110.1 . . ?
C36I C40I H40L 110.1 . . ?
H40K C40I H40L 108.4 . . ?
O3 Cl1 O1 113.9(6) . . ?
O3 Cl1 O2 112.3(6) . . ?
O1 Cl1 O2 112.7(6) . . ?
O3 Cl1 O4 106.8(5) . . ?
O1 Cl1 O4 106.3(6) . . ?
O2 Cl1 O4 104.1(5) . . ?
Cl1 O1 Zn2A 140.9(8) . . ?
O3R Cl1R O1R 114.8(9) . . ?
O3R Cl1R O2R 114.5(9) . . ?
O1R Cl1R O2R 104.1(8) . . ?
O3R Cl1R O4R 113.7(8) . . ?
O1R Cl1R O4R 107.1(8) . . ?
O2R Cl1R O4R 101.3(8) . . ?
Cl1R O1R Zn2A 137.3(9) . . ?
O7 Cl2 O5 114.8(8) . . ?
O7 Cl2 O6 114.0(8) . . ?
O5 Cl2 O6 114.1(7) . . ?
O7 Cl2 O8 107.4(8) . . ?
O5 Cl2 O8 105.0(7) . . ?
O6 Cl2 O8 99.7(7) . . ?
Cl2 O5 Zn3A 156.0(7) . . ?
O11 Cl3 O9 119.7(5) . . ?
O11 Cl3 O10 119.2(5) . . ?
O9 Cl3 O10 110.5(4) . . ?
O11 Cl3 O12 103.7(6) . . ?
O9 Cl3 O12 99.9(5) . . ?
O10 Cl3 O12 99.0(5) . . ?
Cl3 O9 Zn2B 154.0(4) . . ?
O15 Cl4 O13 112.1(4) . . ?
O15 Cl4 O14 113.0(4) . . ?
O13 Cl4 O14 110.5(4) . . ?
O15 Cl4 O16 110.1(4) . . ?
O13 Cl4 O16 105.7(4) . . ?
O14 Cl4 O16 104.9(4) . . ?
Cl4 O13 Zn3B 138.5(4) . . ?
O19 Cl5 O17 115.7(8) . . ?
O19 Cl5 O18 113.9(8) . . ?
O17 Cl5 O18 105.1(7) . . ?
O19 Cl5 O20 110.4(8) . . ?
O17 Cl5 O20 110.3(7) . . ?
O18 Cl5 O20 100.4(8) . . ?
O23 Cl6 O21 114.9(8) . . ?
O23 Cl6 O22 115.6(5) . . ?
O21 Cl6 O22 114.8(6) . . ?
O23 Cl6 O24 105.1(6) . . ?
O21 Cl6 O24 102.0(6) . . ?
O22 Cl6 O24 101.8(6) . . ?
O27 Cl7 O25 121.2(7) . . ?
O27 Cl7 O26 116.5(7) . . ?
O25 Cl7 O26 111.8(6) . . ?
O27 Cl7 O28 103.9(7) . . ?
O25 Cl7 O28 103.1(8) . . ?
O26 Cl7 O28 95.2(7) . . ?
O31 Cl8 O29 115.9(8) . . ?
O31 Cl8 O30 114.4(9) . . ?
O29 Cl8 O30 108.9(7) . . ?
O31 Cl8 O32 107.5(8) . . ?
O29 Cl8 O32 109.6(8) . . ?
O30 Cl8 O32 99.3(7) . . ?
O35 Cl9 O33 116.8(8) . . ?
O35 Cl9 O34 114.1(7) . . ?
O33 Cl9 O34 114.1(8) . . ?
O35 Cl9 O36 105.0(8) . . ?
O33 Cl9 O36 104.1(8) . . ?
O34 Cl9 O36 100.1(8) . . ?
O39 Cl10 O37 116.6(10) . . ?
O39 Cl10 O38 114.7(9) . . ?
O37 Cl10 O38 110.1(9) . . ?
O39 Cl10 O40 104.7(9) . . ?
O37 Cl10 O40 106.7(8) . . ?
O38 Cl10 O40 102.5(8) . . ?
O43 Cl11 O41 115.0(7) . . ?
O43 Cl11 O42 113.4(8) . . ?
O41 Cl11 O42 112.4(7) . . ?
O43 Cl11 O44 107.9(9) . . ?
O41 Cl11 O44 109.3(7) . . ?
O42 Cl11 O44 97.1(6) . . ?
O47 Cl12 O45 116.8(8) . . ?
O47 Cl12 O46 114.3(9) . . ?
O45 Cl12 O46 104.5(8) . . ?
O47 Cl12 O48 112.1(9) . . ?
O45 Cl12 O48 105.2(8) . . ?
O46 Cl12 O48 102.6(8) . . ?
C1A N1A C5A 120.0 . . ?
C1A N1A Zn1A 120.9(6) . . ?
C5A N1A Zn1A 119.0(6) . . ?
C2A C1A N1A 120.0 . . ?
C2A C1A H1A 120.0 . . ?
N1A C1A H1A 120.0 . . ?
C1A C2A C3A 120.0 . . ?
C1A C2A Si3A 130.1(7) . . ?
C3A C2A Si3A 109.4(7) . . ?
C4A C3A C2A 120.0 . . ?
C4A C3A H3A 120.0 . . ?
C2A C3A H3A 120.0 . . ?
C3A C4A C5A 120.0 . . ?
C3A C4A H4A 120.0 . . ?
C5A C4A H4A 120.0 . . ?
C4A C5A N1A 120.0 . . ?
C4A C5A H5A 120.0 . . ?
N1A C5A H5A 120.0 . . ?
C6A N2A C10A 120.0 . . ?
C6A N2A Zn2A 121.6(5) . . ?
C10A N2A Zn2A 118.4(5) . . ?
C7A C6A N2A 120.0 . . ?
C7A C6A H6A 120.0 . . ?
N2A C6A H6A 120.0 . . ?
C6A C7A C8A 120.0 . . ?
C6A C7A Si3A 119.0(5) . . ?
C8A C7A Si3A 120.9(5) . . ?
C7A C8A C9A 120.0 . . ?
C7A C8A H8A 120.0 . . ?
C9A C8A H8A 120.0 . . ?
C10A C9A C8A 120.0 . . ?
C10A C9A H9A 120.0 . . ?
C8A C9A H9A 120.0 . . ?
C9A C10A N2A 120.0 . . ?
C9A C10A H10A 120.0 . . ?
N2A C10A H10A 120.0 . . ?
C21A N3A C25A 120.0 . . ?
C21A N3A Zn1A 122.5(7) . . ?
C25A N3A Zn1A 117.5(7) . . ?
N3A C21A C22A 120.0 . . ?
N3A C21A H21A 120.0 . . ?
C22A C21A H21A 120.0 . . ?
C23A C22A C21A 120.0 . . ?
C23A C22A Si1A 124.9(7) . . ?
C21A C22A Si1A 115.0(7) . . ?
C22A C23A C24A 120.0 . . ?
C22A C23A H23A 120.0 . . ?
C24A C23A H23A 120.0 . . ?
C23A C24A C25A 120.0 . . ?
C23A C24A H24A 120.0 . . ?
C25A C24A H24A 120.0 . . ?
C24A C25A N3A 120.0 . . ?
C24A C25A H25A 120.0 . . ?
N3A C25A H25A 120.0 . . ?
C26A N4A C30A 120.0 . . ?
C26A N4A Zn2A 121.8(5) . . ?
C30A N4A Zn2A 118.2(5) . . ?
C27A C26A N4A 120.0 . . ?
C27A C26A H26A 120.0 . . ?
N4A C26A H26A 120.0 . . ?
C28A C27A C26A 120.0 . . ?
C28A C27A Si1A 115.8(6) . . ?
C26A C27A Si1A 124.2(6) . . ?
C27A C28A C29A 120.0 . . ?
C27A C28A H28A 120.0 . . ?
C29A C28A H28A 120.0 . . ?
C30A C29A C28A 120.0 . . ?
C30A C29A H29A 120.0 . . ?
C28A C29A H29A 120.0 . . ?
C29A C30A N4A 120.0 . . ?
C29A C30A H30A 120.0 . . ?
N4A C30A H30A 120.0 . . ?
C1B N1B C5B 120.0 . . ?
C1B N1B Zn2A 117.3(5) . . ?
C5B N1B Zn2A 122.4(5) . . ?
C2B C1B N1B 120.0 . . ?
C2B C1B H1B 120.0 . . ?
N1B C1B H1B 120.0 . . ?
C1B C2B C3B 120.0 . . ?
C1B C2B Si1B 109.5(6) . . ?
C3B C2B Si1B 130.3(6) . . ?
C2B C3B C4B 120.0 . . ?
C2B C3B H3B 120.0 . . ?
C4B C3B H3B 120.0 . . ?
C3B C4B C5B 120.0 . . ?
C3B C4B H4B 120.0 . . ?
C5B C4B H4B 120.0 . . ?
C4B C5B N1B 120.0 . . ?
C4B C5B H5B 120.0 . . ?
N1B C5B H5B 120.0 . . ?
C6B N2B C10B 120.0 . . ?
C6B N2B Zn3A 116.1(5) . . ?
C10B N2B Zn3A 123.6(4) . . ?
C7B C6B N2B 120.0 . . ?
C7B C6B H6B 120.0 . . ?
N2B C6B H6B 120.0 . . ?
C8B C7B C6B 120.0 . . ?
C8B C7B Si1B 120.5(5) . . ?
C6B C7B Si1B 119.3(5) . . ?
C7B C8B C9B 120.0 . . ?
C7B C8B H8B 120.0 . . ?
C9B C8B H8B 120.0 . . ?
C8B C9B C10B 120.0 . . ?
C8B C9B H9B 120.0 . . ?
C10B C9B H9B 120.0 . . ?
C9B C10B N2B 120.0 . . ?
C9B C10B H10B 120.0 . . ?
N2B C10B H10B 120.0 . . ?
C21B N3B C25B 120.0 . . ?
C21B N3B Zn2A 117.5(4) . . ?
C25B N3B Zn2A 121.4(4) . . ?
C22B C21B N3B 120.0 . . ?
C22B C21B H21B 120.0 . . ?
N3B C21B H21B 120.0 . . ?
C21B C22B C23B 120.0 . . ?
C21B C22B Si2B 117.2(5) . . ?
C23B C22B Si2B 122.8(5) . . ?
C22B C23B C24B 120.0 . . ?
C22B C23B H23B 120.0 . . ?
C24B C23B H23B 120.0 . . ?
C25B C24B C23B 120.0 . . ?
C25B C24B H24B 120.0 . . ?
C23B C24B H24B 120.0 . . ?
C24B C25B N3B 120.0 . . ?
C24B C25B H25B 120.0 . . ?
N3B C25B H25B 120.0 . . ?
C26B N4B C30B 120.0 . . ?
C26B N4B Zn3A 125.2(7) . . ?
C30B N4B Zn3A 114.4(7) . . ?
N4B C26B C27B 120.0 . . ?
N4B C26B H26B 120.0 . . ?
C27B C26B H26B 120.0 . . ?
C28B C27B C26B 120.0 . . ?
C28B C27B Si2B 123.5(7) . . ?
C26B C27B Si2B 116.5(7) . . ?
C27B C28B C29B 120.0 . . ?
C27B C28B H28B 120.0 . . ?
C29B C28B H28B 120.0 . . ?
C30B C29B C28B 120.0 . . ?
C30B C29B H29B 120.0 . . ?
C28B C29B H29B 120.0 . . ?
C29B C30B N4B 120.0 . . ?
C29B C30B H30B 120.0 . . ?
N4B C30B H30B 120.0 . . ?
C1C N1C C5C 120.0 . . ?
C1C N1C Zn3A 121.3(3) . . ?
C5C N1C Zn3A 118.7(3) . . ?
C2C C1C N1C 120.0 . . ?
C2C C1C H1C 120.0 . . ?
N1C C1C H1C 120.0 . . ?
C1C C2C C3C 120.0 . . ?
C1C C2C Si1C 119.4(4) . . ?
C3C C2C Si1C 120.5(4) . . ?
C4C C3C C2C 120.0 . . ?
C4C C3C H3C 120.0 . . ?
C2C C3C H3C 120.0 . . ?
C3C C4C C5C 120.0 . . ?
C3C C4C H4C 120.0 . . ?
C5C C4C H4C 120.0 . . ?
C4C C5C N1C 120.0 . . ?
C4C C5C H5C 120.0 . . ?
N1C C5C H5C 120.0 . . ?
C6C N2C C10C 120.0 . . ?
C6C N2C Zn1A 121.4(5) . 2_556 ?
C10C N2C Zn1A 118.6(5) . 2_556 ?
C7C C6C N2C 120.0 . . ?
C7C C6C H6C 120.0 . . ?
N2C C6C H6C 120.0 . . ?
C8C C7C C6C 120.0 . . ?
C8C C7C Si1C 122.4(5) . . ?
C6C C7C Si1C 117.6(5) . . ?
C7C C8C C9C 120.0 . . ?
C7C C8C H8C 120.0 . . ?
C9C C8C H8C 120.0 . . ?
C8C C9C C10C 120.0 . . ?
C8C C9C H9C 120.0 . . ?
C10C C9C H9C 120.0 . . ?
C9C C10C N2C 120.0 . . ?
C9C C10C H10C 120.0 . . ?
N2C C10C H10C 120.0 . . ?
C21C N3C C25C 120.0 . . ?
C21C N3C Zn3A 120.3(4) . . ?
C25C N3C Zn3A 119.7(4) . . ?
N3C C21C C22C 120.0 . . ?
N3C C21C H21C 120.0 . . ?
C22C C21C H21C 120.0 . . ?
C23C C22C C21C 120.0 . . ?
C23C C22C Si2C 124.1(4) . . ?
C21C C22C Si2C 115.8(4) . . ?
C24C C23C C22C 120.0 . . ?
C24C C23C H23C 120.0 . . ?
C22C C23C H23C 120.0 . . ?
C23C C24C C25C 120.0 . . ?
C23C C24C H24C 120.0 . . ?
C25C C24C H24C 120.0 . . ?
C24C C25C N3C 120.0 . . ?
C24C C25C H25C 120.0 . . ?
N3C C25C H25C 120.0 . . ?
C26C N4C C30C 120.0 . . ?
C26C N4C Zn1A 121.6(5) . 2_556 ?
C30C N4C Zn1A 118.4(5) . 2_556 ?
C27C C26C N4C 120.0 . . ?
C27C C26C H26C 120.0 . . ?
N4C C26C H26C 120.0 . . ?
C28C C27C C26C 120.0 . . ?
C28C C27C Si2C 121.1(5) . . ?
C26C C27C Si2C 118.7(5) . . ?
C27C C28C C29C 120.0 . . ?
C27C C28C H28C 120.0 . . ?
C29C C28C H28C 120.0 . . ?
C28C C29C C30C 120.0 . . ?
C28C C29C H29C 120.0 . . ?
C30C C29C H29C 120.0 . . ?
C29C C30C N4C 120.0 . . ?
C29C C30C H30C 120.0 . . ?
N4C C30C H30C 120.0 . . ?
C1G N1G C5G 120.0 . . ?
C1G N1G Zn1B 120.8(2) . . ?
C5G N1G Zn1B 119.1(2) . . ?
N1G C1G C2G 120.0 . . ?
N1G C1G H1G 120.0 . . ?
C2G C1G H1G 120.0 . . ?
C3G C2G C1G 120.0 . . ?
C3G C2G Si1G 120.3(2) . . ?
C1G C2G Si1G 119.6(2) . . ?
C2G C3G C4G 120.0 . . ?
C2G C3G H3G 120.0 . . ?
C4G C3G H3G 120.0 . . ?
C5G C4G C3G 120.0 . . ?
C5G C4G H4G 120.0 . . ?
C3G C4G H4G 120.0 . . ?
C4G C5G N1G 120.0 . . ?
C4G C5G H5G 120.0 . . ?
N1G C5G H5G 120.0 . . ?
C6G N2G C10G 120.0 . . ?
C6G N2G Zn2B 120.7(2) . . ?
C10G N2G Zn2B 119.3(2) . . ?
C7G C6G N2G 120.0 . . ?
C7G C6G H6G 120.0 . . ?
N2G C6G H6G 120.0 . . ?
C8G C7G C6G 120.0 . . ?
C8G C7G Si1G 123.0(2) . . ?
C6G C7G Si1G 116.9(2) . . ?
C7G C8G C9G 120.0 . . ?
C7G C8G H8G 120.0 . . ?
C9G C8G H8G 120.0 . . ?
C8G C9G C10G 120.0 . . ?
C8G C9G H9G 120.0 . . ?
C10G C9G H9G 120.0 . . ?
C9G C10G N2G 120.0 . . ?
C9G C10G H10G 120.0 . . ?
N2G C10G H10G 120.0 . . ?
C21G N3G C25G 120.0 . . ?
C21G N3G Zn1B 120.6(2) . . ?
C25G N3G Zn1B 119.3(2) . . ?
C22G C21G N3G 120.0 . . ?
C22G C21G H21G 120.0 . . ?
N3G C21G H21G 120.0 . . ?
C21G C22G C23G 120.0 . . ?
C21G C22G Si2G 117.5(2) . . ?
C23G C22G Si2G 122.5(2) . . ?
C22G C23G C24G 120.0 . . ?
C22G C23G H23G 120.0 . . ?
C24G C23G H23G 120.0 . . ?
C25G C24G C23G 120.0 . . ?
C25G C24G H24G 120.0 . . ?
C23G C24G H24G 120.0 . . ?
C24G C25G N3G 120.0 . . ?
C24G C25G H25G 120.0 . . ?
N3G C25G H25G 120.0 . . ?
C26G N4G C30G 120.0 . . ?
C26G N4G Zn2B 120.0(2) . . ?
C30G N4G Zn2B 120.0(2) . . ?
N4G C26G C27G 120.0 . . ?
N4G C26G H26G 120.0 . . ?
C27G C26G H26G 120.0 . . ?
C28G C27G C26G 120.0 . . ?
C28G C27G Si2G 122.6(3) . . ?
C26G C27G Si2G 117.2(3) . . ?
C27G C28G C29G 120.0 . . ?
C27G C28G H28G 120.0 . . ?
C29G C28G H28G 120.0 . . ?
C30G C29G C28G 120.0 . . ?
C30G C29G H29G 120.0 . . ?
C28G C29G H29G 120.0 . . ?
C29G C30G N4G 120.0 . . ?
C29G C30G H30G 120.0 . . ?
N4G C30G H30G 120.0 . . ?
C1H N1H C5H 120.0 . . ?
C1H N1H Zn2B 121.8(2) . . ?
C5H N1H Zn2B 118.0(2) . . ?
C2H C1H N1H 120.0 . . ?
C2H C1H H1H 120.0 . . ?
N1H C1H H1H 120.0 . . ?
C1H C2H C3H 120.0 . . ?
C1H C2H Si1H 119.1(3) . . ?
C3H C2H Si1H 120.8(3) . . ?
C4H C3H C2H 120.0 . . ?
C4H C3H H3H 120.0 . . ?
C2H C3H H3H 120.0 . . ?
C3H C4H C5H 120.0 . . ?
C3H C4H H4H 120.0 . . ?
C5H C4H H4H 120.0 . . ?
C4H C5H N1H 120.0 . . ?
C4H C5H H5H 120.0 . . ?
N1H C5H H5H 120.0 . . ?
C6H N2H C10H 120.0 . . ?
C6H N2H Zn3B 119.2(2) . . ?
C10H N2H Zn3B 120.7(2) . . ?
N2H C6H C7H 120.0 . . ?
N2H C6H H6H 120.0 . . ?
C7H C6H H6H 120.0 . . ?
C6H C7H C8H 120.0 . . ?
C6H C7H Si1H 117.2(2) . . ?
C8H C7H Si1H 122.7(2) . . ?
C9H C8H C7H 120.0 . . ?
C9H C8H H8H 120.0 . . ?
C7H C8H H8H 120.0 . . ?
C10H C9H C8H 120.0 . . ?
C10H C9H H9H 120.0 . . ?
C8H C9H H9H 120.0 . . ?
C9H C10H N2H 120.0 . . ?
C9H C10H H10H 120.0 . . ?
N2H C10H H10H 120.0 . . ?
C21H N3H C25H 120.0 . . ?
C21H N3H Zn2B 120.6(2) . . ?
C25H N3H Zn2B 119.3(2) . . ?
C22H C21H N3H 120.0 . . ?
C22H C21H H21H 120.0 . . ?
N3H C21H H21H 120.0 . . ?
C21H C22H C23H 120.0 . . ?
C21H C22H Si2H 117.0(3) . . ?
C23H C22H Si2H 122.6(3) . . ?
C24H C23H C22H 120.0 . . ?
C24H C23H H23H 120.0 . . ?
C22H C23H H23H 120.0 . . ?
C23H C24H C25H 120.0 . . ?
C23H C24H H24H 120.0 . . ?
C25H C24H H24H 120.0 . . ?
C24H C25H N3H 120.0 . . ?
C24H C25H H25H 120.0 . . ?
N3H C25H H25H 120.0 . . ?
C26H N4H C30H 120.0 . . ?
C26H N4H Zn3B 120.7(2) . . ?
C30H N4H Zn3B 119.1(2) . . ?
N4H C26H C27H 120.0 . . ?
N4H C26H H26H 120.0 . . ?
C27H C26H H26H 120.0 . . ?
C28H C27H C26H 120.0 . . ?
C28H C27H Si2H 121.5(3) . . ?
C26H C27H Si2H 118.5(3) . . ?
C29H C28H C27H 120.0 . . ?
C29H C28H H28H 120.0 . . ?
C27H C28H H28H 120.0 . . ?
C28H C29H C30H 120.0 . . ?
C28H C29H H29H 120.0 . . ?
C30H C29H H29H 120.0 . . ?
C29H C30H N4H 120.0 . . ?
C29H C30H H30H 120.0 . . ?
N4H C30H H30H 120.0 . . ?
C1I N1I C5I 120.0 . . ?
C1I N1I Zn3B 119.8(2) . . ?
C5I N1I Zn3B 119.9(2) . . ?
C2I C1I N1I 120.0 . . ?
C2I C1I H1I 120.0 . . ?
N1I C1I H1I 120.0 . . ?
C1I C2I C3I 120.0 . . ?
C1I C2I Si1I 119.1(3) . . ?
C3I C2I Si1I 120.8(3) . . ?
C4I C3I C2I 120.0 . . ?
C4I C3I H3I 120.0 . . ?
C2I C3I H3I 120.0 . . ?
C3I C4I C5I 120.0 . . ?
C3I C4I H4I 120.0 . . ?
C5I C4I H4I 120.0 . . ?
C4I C5I N1I 120.0 . . ?
C4I C5I H5I 120.0 . . ?
N1I C5I H5I 120.0 . . ?
C6I N2I C10I 120.0 . . ?
C6I N2I Zn1B 120.4(2) . 2_556 ?
C10I N2I Zn1B 119.6(2) . 2_556 ?
C7I C6I N2I 120.0 . . ?
C7I C6I H6I 120.0 . . ?
N2I C6I H6I 120.0 . . ?
C6I C7I C8I 120.0 . . ?
C6I C7I Si1I 118.1(2) . . ?
C8I C7I Si1I 121.8(3) . . ?
C9I C8I C7I 120.0 . . ?
C9I C8I H8I 120.0 . . ?
C7I C8I H8I 120.0 . . ?
C8I C9I C10I 120.0 . . ?
C8I C9I H9I 120.0 . . ?
C10I C9I H9I 120.0 . . ?
C9I C10I N2I 120.0 . . ?
C9I C10I H10I 120.0 . . ?
N2I C10I H10I 120.0 . . ?
C21I N3I C25I 120.0 . . ?
C21I N3I Zn3B 121.3(2) . . ?
C25I N3I Zn3B 118.7(2) . . ?
C22I C21I N3I 120.0 . . ?
C22I C21I H21I 120.0 . . ?
N3I C21I H21I 120.0 . . ?
C21I C22I C23I 120.0 . . ?
C21I C22I Si2I 118.2(2) . . ?
C23I C22I Si2I 121.8(3) . . ?
C24I C23I C22I 120.0 . . ?
C24I C23I H23I 120.0 . . ?
C22I C23I H23I 120.0 . . ?
C25I C24I C23I 120.0 . . ?
C25I C24I H24I 120.0 . . ?
C23I C24I H24I 120.0 . . ?
C24I C25I N3I 120.0 . . ?
C24I C25I H25I 120.0 . . ?
N3I C25I H25I 120.0 . . ?
C26I N4I C30I 120.0 . . ?
C26I N4I Zn1B 120.8(2) . 2_556 ?
C30I N4I Zn1B 119.1(2) . 2_556 ?
N4I C26I C27I 120.0 . . ?
N4I C26I H26I 120.0 . . ?
C27I C26I H26I 120.0 . . ?
C28I C27I C26I 120.0 . . ?
C28I C27I Si2I 120.5(2) . . ?
C26I C27I Si2I 119.3(2) . . ?
C29I C28I C27I 120.0 . . ?
C29I C28I H28I 120.0 . . ?
C27I C28I H28I 120.0 . . ?
C30I C29I C28I 120.0 . . ?
C30I C29I H29I 120.0 . . ?
C28I C29I H29I 120.0 . . ?
C29I C30I N4I 120.0 . . ?
C29I C30I H30I 120.0 . . ?
N4I C30I H30I 120.0 . . ?
C1 C2 H2A 109.5 . . ?
C1 C2 H2B 109.5 . . ?
H2A C2 H2B 109.5 . . ?
C1 C2 H2C 109.5 . . ?
H2A C2 H2C 109.5 . . ?
H2B C2 H2C 109.5 . . ?
N1 C1 C2 148.9(19) . . ?
N4B Zn3A N1C 168.3(5) . . ?
N4B Zn3A N2B 92.3(3) . . ?
N1C Zn3A N2B 90.9(3) . . ?
N4B Zn3A N3C 84.3(3) . . ?
N1C Zn3A N3C 91.4(3) . . ?
N2B Zn3A N3C 173.7(3) . . ?
N4B Zn3A O3A 100.4(4) . . ?
N1C Zn3A O3A 90.6(3) . . ?
N2B Zn3A O3A 93.6(4) . . ?
N3C Zn3A O3A 92.3(3) . . ?
N4B Zn3A O5 84.4(5) . . ?
N1C Zn3A O5 84.5(3) . . ?
N2B Zn3A O5 87.3(4) . . ?
N3C Zn3A O5 87.1(3) . . ?
O3A Zn3A O5 175.1(4) . . ?
N1B Zn2A N2A 89.4(4) . . ?
N1B Zn2A N3B 90.2(4) . . ?
N2A Zn2A N3B 176.3(5) . . ?
N1B Zn2A N4A 178.8(4) . . ?
N2A Zn2A N4A 91.2(4) . . ?
N3B Zn2A N4A 89.2(4) . . ?
N1B Zn2A O2A 92.5(4) . . ?
N2A Zn2A O2A 92.8(5) . . ?
N3B Zn2A O2A 90.9(5) . . ?
N4A Zn2A O2A 88.6(4) . . ?
N1B Zn2A O1 95.6(4) . . ?
N2A Zn2A O1 95.3(5) . . ?
N3B Zn2A O1 81.1(5) . . ?
N4A Zn2A O1 83.3(4) . . ?
O2A Zn2A O1 168.6(5) . . ?
N1B Zn2A O1R 65.4(6) . . ?
N2A Zn2A O1R 87.4(5) . . ?
N3B Zn2A O1R 89.1(4) . . ?
N4A Zn2A O1R 113.6(6) . . ?
O2A Zn2A O1R 157.8(6) . . ?
O1B Zn1B N4I 88.32(17) . 2_556 ?
O1B Zn1B N1G 90.21(17) . . ?
N4I Zn1B N1G 178.50(16) 2_556 . ?
O1B Zn1B N3G 90.23(19) . . ?
N4I Zn1B N3G 89.93(16) 2_556 . ?
N1G Zn1B N3G 89.78(16) . . ?
O1B Zn1B N2I 89.48(19) . 2_556 ?
N4I Zn1B N2I 90.80(16) 2_556 2_556 ?
N1G Zn1B N2I 89.48(16) . 2_556 ?
N3G Zn1B N2I 179.21(17) . 2_556 ?
O1B Zn1B N2 178.4(2) . . ?
N4I Zn1B N2 90.2(2) 2_556 . ?
N1G Zn1B N2 91.3(2) . . ?
N3G Zn1B N2 90.5(2) . . ?
N2I Zn1B N2 89.8(2) 2_556 . ?
C36A Si1A C22A 107.9(8) . . ?
C36A Si1A C31A 109.1(8) . . ?
C22A Si1A C31A 117.8(8) . . ?
C36A Si1A C27A 103.2(6) . . ?
C22A Si1A C27A 110.3(6) . . ?
C31A Si1A C27A 107.6(8) . . ?
C16B Si1B C11B 118.8(8) . . ?
C16B Si1B C7B 108.8(6) . . ?
C11B Si1B C7B 113.8(8) . . ?
C16B Si1B C2B 96.0(7) . . ?
C11B Si1B C2B 120.2(7) . . ?
C7B Si1B C2B 95.9(5) . . ?
C11C Si1C C7C 109.3(5) . . ?
C11C Si1C C16C 112.7(6) . . ?
C7C Si1C C16C 109.2(5) . . ?
C11C Si1C C2C 110.8(4) . . ?
C7C Si1C C2C 107.1(4) . . ?
C16C Si1C C2C 107.6(5) . . ?
C11G Si1G C16G 108.9(5) . . ?
C11G Si1G C7G 108.6(4) . . ?
C16G Si1G C7G 111.3(3) . . ?
C11G Si1G C2G 111.5(3) . . ?
C16G Si1G C2G 110.4(3) . . ?
C7G Si1G C2G 106.1(2) . . ?
C16H Si1H C11H 111.3(5) . . ?
C16H Si1H C7H 110.2(3) . . ?
C11H Si1H C7H 110.6(4) . . ?
C16H Si1H C2H 108.7(4) . . ?
C11H Si1H C2H 110.0(3) . . ?
C7H Si1H C2H 105.9(2) . . ?
C11I Si1I C2I 110.8(4) . . ?
C11I Si1I C7I 105.4(5) . . ?
C2I Si1I C7I 108.2(3) . . ?
C11I Si1I C16I 111.2(5) . . ?
C2I Si1I C16I 110.1(4) . . ?
C7I Si1I C16I 110.9(4) . . ?
C1 N1 Zn1A 168.2(14) . . ?
N4G Zn2B N3H 91.89(17) . . ?
N4G Zn2B N1H 176.79(18) . . ?
N3H Zn2B N1H 89.73(17) . . ?
N4G Zn2B O2B 89.49(19) . . ?
N3H Zn2B O2B 93.48(19) . . ?
N1H Zn2B O2B 93.17(19) . . ?
N4G Zn2B N2G 90.36(17) . . ?
N3H Zn2B N2G 172.52(18) . . ?
N1H Zn2B N2G 87.69(17) . . ?
O2B Zn2B N2G 93.67(19) . . ?
N4G Zn2B O9 90.53(19) . . ?
N3H Zn2B O9 85.3(2) . . ?
N1H Zn2B O9 86.84(19) . . ?
O2B Zn2B O9 178.8(2) . . ?
N2G Zn2B O9 87.5(2) . . ?
C36B Si2B C31B 109.6(8) . . ?
C36B Si2B C22B 106.7(6) . . ?
C31B Si2B C22B 115.6(8) . . ?
C36B Si2B C27B 109.2(7) . . ?
C31B Si2B C27B 115.0(6) . . ?
C22B Si2B C27B 100.1(6) . . ?
C31C Si2C C27C 112.6(6) . . ?
C31C Si2C C36C 111.1(8) . . ?
C27C Si2C C36C 110.6(6) . . ?
C31C Si2C C22C 105.6(8) . . ?
C27C Si2C C22C 104.0(4) . . ?
C36C Si2C C22C 112.7(5) . . ?
C31G Si2G C22G 104.7(4) . . ?
C31G Si2G C27G 110.6(3) . . ?
C22G Si2G C27G 107.3(2) . . ?
C31G Si2G C36G 114.8(4) . . ?
C22G Si2G C36G 110.2(3) . . ?
C27G Si2G C36G 109.0(3) . . ?
C27H Si2H C31H 111.3(3) . . ?
C27H Si2H C22H 105.3(3) . . ?
C31H Si2H C22H 109.1(4) . . ?
C27H Si2H C36H 106.4(4) . . ?
C31H Si2H C36H 116.4(5) . . ?
C22H Si2H C36H 107.7(4) . . ?
C31I Si2I C36I 109.5(4) . . ?
C31I Si2I C27I 111.2(3) . . ?
C36I Si2I C27I 109.2(3) . . ?
C31I Si2I C22I 111.3(4) . . ?
C36I Si2I C22I 110.1(3) . . ?
C27I Si2I C22I 105.5(2) . . ?
N4H Zn3B N1I 178.23(18) . . ?
N4H Zn3B O3B 91.7(2) . . ?
N1I Zn3B O3B 90.1(2) . . ?
N4H Zn3B N3I 88.53(17) . . ?
N1I Zn3B N3I 91.41(18) . . ?
O3B Zn3B N3I 89.4(2) . . ?
N4H Zn3B N2H 89.53(17) . . ?
N1I Zn3B N2H 90.51(17) . . ?
O3B Zn3B N2H 91.4(2) . . ?
N3I Zn3B N2H 177.95(18) . . ?
N4H Zn3B O13 87.9(2) . . ?
N1I Zn3B O13 90.3(2) . . ?
O3B Zn3B O13 173.9(2) . . ?
N3I Zn3B O13 96.7(2) . . ?
N2H Zn3B O13 82.53(19) . . ?
C2A Si3A C11A 103.9(6) . . ?
C2A Si3A C7A 110.3(5) . . ?
C11A Si3A C7A 95.9(6) . . ?
C2A Si3A C20A 118.9(7) . . ?
C11A Si3A C20A 106.8(8) . . ?
C7A Si3A C20A 117.2(6) . . ?
N1A Zn1A N4C 177.0(4) . 2_556 ?
N1A Zn1A N2C 87.8(3) . 2_556 ?
N4C Zn1A N2C 91.3(3) 2_556 2_556 ?
N1A Zn1A N3A 90.5(4) . . ?
N4C Zn1A N3A 90.5(4) 2_556 . ?
N2C Zn1A N3A 176.5(4) 2_556 . ?
N1A Zn1A O1A 92.1(4) . . ?
N4C Zn1A O1A 90.7(3) 2_556 . ?
N2C Zn1A O1A 91.7(4) 2_556 . ?
N3A Zn1A O1A 85.2(5) . . ?
N1A Zn1A N1 90.5(5) . . ?
N4C Zn1A N1 86.6(4) 2_556 . ?
N2C Zn1A N1 87.7(4) 2_556 . ?
N3A Zn1A N1 95.4(5) . . ?
O1A Zn1A N1 177.3(5) . . ?
C3 N2 Zn1B 178.3(6) . . ?
N2 C3 C4 178.7(10) . . ?
C3 C4 H4D 109.5 . . ?
C3 C4 H4E 109.5 . . ?
H4D C4 H4E 109.5 . . ?
C3 C4 H4F 109.5 . . ?
H4D C4 H4F 109.5 . . ?
H4E C4 H4F 109.5 . . ?

loop_
_geom_bond_atom_site_label_1
_geom_bond_atom_site_label_2
_geom_bond_distance
_geom_bond_site_symmetry_2
_geom_bond_publ_flag
C11A C15A 1.489(6) . ?
C11A C12A 1.511(6) . ?
C11A Si3A 1.813(8) . ?
C11A H11A 0.9900 . ?
C12A C13A 1.476(6) . ?
C12A H12A 0.9800 . ?
C12A H12B 0.9800 . ?
C13A C14A 1.472(6) . ?
C13A H13A 0.9800 . ?
C13A H13B 0.9800 . ?
C14A C15A 1.463(6) . ?
C14A H14A 0.9800 . ?
C14A H14B 0.9800 . ?
C15A H15A 0.9800 . ?
C15A H15B 0.9800 . ?
C16A C20A 1.512(8) . ?
C16A C17A 1.524(8) . ?
C16A H16A 0.9800 . ?
C16A H16B 0.9800 . ?
C17A C18A 1.476(8) . ?
C17A H17A 0.9800 . ?
C17A H17B 0.9800 . ?
C18A C19A 1.460(8) . ?
C18A H18A 0.9800 . ?
C18A H18B 0.9800 . ?
C19A C20A 1.469(8) . ?
C19A H19A 0.9800 . ?
C19A H19B 0.9800 . ?
C20A Si3A 1.942(17) . ?
C20A H20A 0.9900 . ?
C31A C32A 1.512(8) . ?
C31A C35A 1.514(8) . ?
C31A Si1A 1.896(9) . ?
C31A H31A 0.9900 . ?
C32A C33A 1.476(8) . ?
C32A H32A 0.9800 . ?
C32A H32B 0.9800 . ?
C33A C34A 1.462(8) . ?
C33A H33A 0.9800 . ?
C33A H33B 0.9800 . ?
C34A C35A 1.452(8) . ?
C34A H34A 0.9800 . ?
C34A H34B 0.9800 . ?
C35A H35A 0.9800 . ?
C35A H35B 0.9800 . ?
C36A C37A 1.512(8) . ?
C36A C40A 1.513(8) . ?
C36A Si1A 1.804(12) . ?
C36A H36A 0.9900 . ?
C37A C38A 1.466(8) . ?
C37A H37A 0.9800 . ?
C37A H37B 0.9800 . ?
C38A C39A 1.470(8) . ?
C38A H38A 0.9800 . ?
C38A H38B 0.9800 . ?
C39A C40A 1.473(8) . ?
C39A H39A 0.9800 . ?
C39A H39B 0.9800 . ?
C40A H40A 0.9800 . ?
C40A H40B 0.9800 . ?
C11B C12B 1.519(8) . ?
C11B C15B 1.519(8) . ?
C11B Si1B 1.817(17) . ?
C11B H11B 0.9900 . ?
C12B C13B 1.475(8) . ?
C12B H12C 0.9800 . ?
C12B H12D 0.9800 . ?
C13B C14B 1.461(8) . ?
C13B H13C 0.9800 . ?
C13B H13D 0.9800 . ?
C14B C15B 1.471(8) . ?
C14B H14C 0.9800 . ?
C14B H14D 0.9800 . ?
C15B H15C 0.9800 . ?
C15B H15D 0.9800 . ?
C16B C20B 1.508(8) . ?
C16B C17B 1.515(8) . ?
C16B Si1B 1.807(13) . ?
C16B H16C 0.9900 . ?
C17B C18B 1.474(8) . ?
C17B H17C 0.9800 . ?
C17B H17D 0.9800 . ?
C18B C19B 1.461(8) . ?
C18B H18C 0.9800 . ?
C18B H18D 0.9800 . ?
C19B C20B 1.451(8) . ?
C19B H19C 0.9800 . ?
C19B H19D 0.9800 . ?
C20B H20B 0.9800 . ?
C20B H20C 0.9800 . ?
C31B C35B 1.511(8) . ?
C31B C32B 1.522(8) . ?
C31B Si2B 1.914(9) . ?
C31B H31C 0.9900 . ?
C32B C33B 1.476(8) . ?
C32B H32C 0.9800 . ?
C32B H32D 0.9800 . ?
C33B C34B 1.445(8) . ?
C33B H33C 0.9800 . ?
C33B H33D 0.9800 . ?
C34B C35B 1.456(8) . ?
C34B H34C 0.9800 . ?
C34B H34D 0.9800 . ?
C35B H35C 0.9800 . ?
C35B H35D 0.9800 . ?
C36B C40B 1.513(8) . ?
C36B C37B 1.521(8) . ?
C36B Si2B 1.869(14) . ?
C36B H36B 0.9900 . ?
C37B C38B 1.478(8) . ?
C37B H37C 0.9800 . ?
C37B H37D 0.9800 . ?
C38B C39B 1.462(8) . ?
C38B H38C 0.9800 . ?
C38B H38D 0.9800 . ?
C39B C40B 1.449(8) . ?
C39B H39C 0.9800 . ?
C39B H39D 0.9800 . ?
C40B H40C 0.9800 . ?
C40B H40D 0.9800 . ?
C11C C15C 1.511(7) . ?
C11C C12C 1.524(8) . ?
C11C Si1C 1.850(12) . ?
C11C H11C 0.9900 . ?
C12C C13C 1.480(7) . ?
C12C H12E 0.9800 . ?
C12C H12F 0.9800 . ?
C13C C14C 1.469(8) . ?
C13C H13E 0.9800 . ?
C13C H13F 0.9800 . ?
C14C C15C 1.456(8) . ?
C14C H14E 0.9800 . ?
C14C H14F 0.9800 . ?
C15C H15E 0.9800 . ?
C15C H15F 0.9800 . ?
C16C C20C 1.509(7) . ?
C16C C17C 1.520(8) . ?
C16C Si1C 1.882(12) . ?
C16C H16D 0.9900 . ?
C17C C18C 1.482(8) . ?
C17C H17E 0.9800 . ?
C17C H17F 0.9800 . ?
C18C C19C 1.465(8) . ?
C18C H18E 0.9800 . ?
C18C H18F 0.9800 . ?
C19C C20C 1.460(8) . ?
C19C H19E 0.9800 . ?
C19C H19F 0.9800 . ?
C20C H20D 0.9800 . ?
C20C H20E 0.9800 . ?
C31C C35C 1.512(8) . ?
C31C C32C 1.512(8) . ?
C31C Si2C 1.707(12) . ?
C31C H31D 0.9900 . ?
C32C C33C 1.478(8) . ?
C32C H32E 0.9800 . ?
C32C H32F 0.9800 . ?
C33C C34C 1.464(8) . ?
C33C H33E 0.9800 . ?
C33C H33F 0.9800 . ?
C34C C35C 1.452(8) . ?
C34C H34E 0.9800 . ?
C34C H34F 0.9800 . ?
C35C H35E 0.9800 . ?
C35C H35F 0.9800 . ?
C36C C40C 1.510(7) . ?
C36C C37C 1.515(8) . ?
C36C Si2C 1.921(12) . ?
C36C H36C 0.9900 . ?
C37C C38C 1.471(8) . ?
C37C H37E 0.9800 . ?
C37C H37F 0.9800 . ?
C38C C39C 1.446(8) . ?
C38C H38E 0.9800 . ?
C38C H38F 0.9800 . ?
C39C C40C 1.453(8) . ?
C39C H39E 0.9800 . ?
C39C H39F 0.9800 . ?
C40C H40E 0.9800 . ?
C40C H40F 0.9800 . ?
C11G C12G 1.503(7) . ?
C11G C15G 1.518(7) . ?
C11G Si1G 1.836(11) . ?
C11G H11G 0.9900 . ?
C12G C13G 1.476(7) . ?
C12G H12G 0.9800 . ?
C12G H12H 0.9800 . ?
C13G C14G 1.474(8) . ?
C13G H13G 0.9800 . ?
C13G H13H 0.9800 . ?
C14G C15G 1.456(8) . ?
C14G H14G 0.9800 . ?
C14G H14H 0.9800 . ?
C15G H15G 0.9800 . ?
C15G H15H 0.9800 . ?
C16G C17G 1.512(7) . ?
C16G C20G 1.513(7) . ?
C16G Si1G 1.867(8) . ?
C16G H16G 0.9900 . ?
C17G C18G 1.479(7) . ?
C17G H17G 0.9800 . ?
C17G H17H 0.9800 . ?
C18G C19G 1.460(8) . ?
C18G H18G 0.9800 . ?
C18G H18H 0.9800 . ?
C19G C20G 1.443(7) . ?
C19G H19G 0.9800 . ?
C19G H19H 0.9800 . ?
C20G H20F 0.9800 . ?
C20G H20G 0.9800 . ?
C31G C35G 1.498(7) . ?
C31G C32G 1.523(7) . ?
C31G Si2G 1.883(10) . ?
C31G H31G 0.9900 . ?
C32G C33G 1.487(7) . ?
C32G H32G 0.9800 . ?
C32G H32H 0.9800 . ?
C33G C34G 1.465(8) . ?
C33G H33G 0.9800 . ?
C33G H33H 0.9800 . ?
C34G C35G 1.455(7) . ?
C34G H34G 0.9800 . ?
C34G H34H 0.9800 . ?
C35G H35G 0.9800 . ?
C35G H35H 0.9800 . ?
C36G C40G 1.502(7) . ?
C36G C37G 1.530(7) . ?
C36G Si2G 1.906(8) . ?
C36G H36G 0.9900 . ?
C37G C38G 1.467(7) . ?
C37G H37G 0.9800 . ?
C37G H37H 0.9800 . ?
C38G C39G 1.462(8) . ?
C38G H38G 0.9800 . ?
C38G H38H 0.9800 . ?
C39G C40G 1.450(7) . ?
C39G H39G 0.9800 . ?
C39G H39H 0.9800 . ?
C40G H40G 0.9800 . ?
C40G H40H 0.9800 . ?
C11H C15H 1.511(7) . ?
C11H C12H 1.518(7) . ?
C11H Si1H 1.893(9) . ?
C11H H11H 0.9900 . ?
C12H C13H 1.481(7) . ?
C12H H12I 0.9800 . ?
C12H H12J 0.9800 . ?
C13H C14H 1.458(8) . ?
C13H H13I 0.9800 . ?
C13H H13J 0.9800 . ?
C14H C15H 1.457(7) . ?
C14H H14I 0.9800 . ?
C14H H14J 0.9800 . ?
C15H H15I 0.9800 . ?
C15H H15J 0.9800 . ?
C16H C20H 1.509(7) . ?
C16H C17H 1.513(7) . ?
C16H Si1H 1.861(9) . ?
C16H H16H 0.9900 . ?
C17H C18H 1.471(7) . ?
C17H H17I 0.9800 . ?
C17H H17J 0.9800 . ?
C18H C19H 1.446(8) . ?
C18H H18I 0.9800 . ?
C18H H18J 0.9800 . ?
C19H C20H 1.451(7) . ?
C19H H19I 0.9800 . ?
C19H H19J 0.9800 . ?
C20H H20H 0.9800 . ?
C20H H20I 0.9800 . ?
C31H C32H 1.513(7) . ?
C31H C35H 1.514(7) . ?
C31H Si2H 1.904(10) . ?
C31H H31H 0.9900 . ?
C32H C33H 1.475(7) . ?
C32H H32I 0.9800 . ?
C32H H32J 0.9800 . ?
C33H C34H 1.455(8) . ?
C33H H33I 0.9800 . ?
C33H H33J 0.9800 . ?
C34H C35H 1.452(7) . ?
C34H H34I 0.9800 . ?
C34H H34J 0.9800 . ?
C35H H35I 0.9800 . ?
C35H H35J 0.9800 . ?
C36H C40H 1.513(7) . ?
C36H C37H 1.522(7) . ?
C36H Si2H 1.972(10) . ?
C36H H36H 0.9900 . ?
C37H C38H 1.483(7) . ?
C37H H37I 0.9800 . ?
C37H H37J 0.9800 . ?
C38H C39H 1.453(8) . ?
C38H H38I 0.9800 . ?
C38H H38J 0.9800 . ?
C39H C40H 1.456(7) . ?
C39H H39I 0.9800 . ?
C39H H39J 0.9800 . ?
C40H H40I 0.9800 . ?
C40H H40J 0.9800 . ?
C11I C12I 1.514(7) . ?
C11I C15I 1.515(7) . ?
C11I Si1I 1.824(11) . ?
C11I H11I 0.9900 . ?
C12I C13I 1.474(7) . ?
C12I H12K 0.9800 . ?
C12I H12L 0.9800 . ?
C13I C14I 1.462(8) . ?
C13I H13K 0.9800 . ?
C13I H13L 0.9800 . ?
C14I C15I 1.449(7) . ?
C14I H14K 0.9800 . ?
C14I H14L 0.9800 . ?
C15I H15K 0.9800 . ?
C15I H15L 0.9800 . ?
C16I C20I 1.515(7) . ?
C16I C17I 1.524(7) . ?
C16I Si1I 1.901(9) . ?
C16I H16I 0.9900 . ?
C17I C18I 1.474(7) . ?
C17I H17K 0.9800 . ?
C17I H17L 0.9800 . ?
C18I C19I 1.459(8) . ?
C18I H18K 0.9800 . ?
C18I H18L 0.9800 . ?
C19I C20I 1.452(7) . ?
C19I H19K 0.9800 . ?
C19I H19L 0.9800 . ?
C20I H20J 0.9800 . ?
C20I H20K 0.9800 . ?
C31I C35I 1.502(7) . ?
C31I C32I 1.511(7) . ?
C31I Si2I 1.880(10) . ?
C31I H31I 0.9900 . ?
C32I C33I 1.471(7) . ?
C32I H32K 0.9800 . ?
C32I H32L 0.9800 . ?
C33I C34I 1.454(8) . ?
C33I H33K 0.9800 . ?
C33I H33L 0.9800 . ?
C34I C35I 1.442(7) . ?
C34I H34K 0.9800 . ?
C34I H34L 0.9800 . ?
C35I H35K 0.9800 . ?
C35I H35L 0.9800 . ?
C36I C40I 1.510(7) . ?
C36I C37I 1.521(7) . ?
C36I Si2I 1.882(8) . ?
C36I H36I 0.9900 . ?
C37I C38I 1.465(7) . ?
C37I H37K 0.9800 . ?
C37I H37L 0.9800 . ?
C38I C39I 1.448(8) . ?
C38I H38K 0.9800 . ?
C38I H38L 0.9800 . ?
C39I C40I 1.452(7) . ?
C39I H39K 0.9800 . ?
C39I H39L 0.9800 . ?
C40I H40K 0.9800 . ?
C40I H40L 0.9800 . ?
Cl1 O3 1.434(5) . ?
Cl1 O1 1.442(5) . ?
Cl1 O2 1.474(5) . ?
Cl1 O4 1.553(6) . ?
O1 Zn2A 2.252(11) . ?
Cl1R O3R 1.368(7) . ?
Cl1R O1R 1.426(7) . ?
Cl1R O2R 1.473(7) . ?
Cl1R O4R 1.522(8) . ?
O1R Zn2A 2.327(9) . ?
Cl2 O7 1.369(7) . ?
Cl2 O5 1.415(7) . ?
Cl2 O6 1.465(7) . ?
Cl2 O8 1.540(7) . ?
O5 Zn3A 2.410(10) . ?
Cl3 O11 1.345(6) . ?
Cl3 O9 1.399(5) . ?
Cl3 O10 1.439(5) . ?
Cl3 O12 1.572(7) . ?
O9 Zn2B 2.265(5) . ?
Cl4 O15 1.401(5) . ?
Cl4 O13 1.422(5) . ?
Cl4 O14 1.452(5) . ?
Cl4 O16 1.511(5) . ?
O13 Zn3B 2.275(5) . ?
Cl5 O19 1.352(7) . ?
Cl5 O17 1.408(6) . ?
Cl5 O18 1.481(7) . ?
Cl5 O20 1.521(7) . ?
Cl6 O23 1.370(6) . ?
Cl6 O21 1.385(6) . ?
Cl6 O22 1.462(6) . ?
Cl6 O24 1.556(7) . ?
Cl7 O27 1.365(6) . ?
Cl7 O25 1.381(6) . ?
Cl7 O26 1.455(6) . ?
Cl7 O28 1.575(8) . ?
Cl8 O31 1.370(7) . ?
Cl8 O29 1.386(6) . ?
Cl8 O30 1.470(7) . ?
Cl8 O32 1.542(7) . ?
Cl9 O35 1.385(7) . ?
Cl9 O33 1.400(7) . ?
Cl9 O34 1.451(7) . ?
Cl9 O36 1.555(7) . ?
Cl10 O39 1.384(7) . ?
Cl10 O37 1.408(7) . ?
Cl10 O38 1.451(7) . ?
Cl10 O40 1.536(8) . ?
Cl11 O43 1.379(7) . ?
Cl11 O41 1.398(6) . ?
Cl11 O42 1.469(7) . ?
Cl11 O44 1.551(7) . ?
Cl12 O47 1.363(7) . ?
Cl12 O45 1.422(7) . ?
Cl12 O46 1.463(7) . ?
Cl12 O48 1.526(8) . ?
N1A C1A 1.3900 . ?
N1A C5A 1.3900 . ?
N1A Zn1A 2.117(7) . ?
C1A C2A 1.3900 . ?
C1A H1A 0.9400 . ?
C2A C3A 1.3900 . ?
C2A Si3A 1.750(8) . ?
C3A C4A 1.3900 . ?
C3A H3A 0.9400 . ?
C4A C5A 1.3900 . ?
C4A H4A 0.9400 . ?
C5A H5A 0.9400 . ?
N2A C6A 1.3900 . ?
N2A C10A 1.3900 . ?
N2A Zn2A 2.135(6) . ?
C6A C7A 1.3900 . ?
C6A H6A 0.9400 . ?
C7A C8A 1.3900 . ?
C7A Si3A 1.886(9) . ?
C8A C9A 1.3900 . ?
C8A H8A 0.9400 . ?
C9A C10A 1.3900 . ?
C9A H9A 0.9400 . ?
C10A H10A 0.9400 . ?
N3A C21A 1.3900 . ?
N3A C25A 1.3900 . ?
N3A Zn1A 2.167(9) . ?
C21A C22A 1.3900 . ?
C21A H21A 0.9400 . ?
C22A C23A 1.3900 . ?
C22A Si1A 1.831(13) . ?
C23A C24A 1.3900 . ?
C23A H23A 0.9400 . ?
C24A C25A 1.3900 . ?
C24A H24A 0.9400 . ?
C25A H25A 0.9400 . ?
N4A C26A 1.3900 . ?
N4A C30A 1.3900 . ?
N4A Zn2A 2.224(8) . ?
C26A C27A 1.3900 . ?
C26A H26A 0.9400 . ?
C27A C28A 1.3900 . ?
C27A Si1A 1.966(8) . ?
C28A C29A 1.3900 . ?
C28A H28A 0.9400 . ?
C29A C30A 1.3900 . ?
C29A H29A 0.9400 . ?
C30A H30A 0.9400 . ?
N1B C1B 1.3900 . ?
N1B C5B 1.3900 . ?
N1B Zn2A 2.115(8) . ?
C1B C2B 1.3900 . ?
C1B H1B 0.9400 . ?
C2B C3B 1.3900 . ?
C2B Si1B 2.067(9) . ?
C3B C4B 1.3900 . ?
C3B H3B 0.9400 . ?
C4B C5B 1.3900 . ?
C4B H4B 0.9400 . ?
C5B H5B 0.9400 . ?
N2B C6B 1.3900 . ?
N2B C10B 1.3900 . ?
N2B Zn3A 2.153(6) . ?
C6B C7B 1.3900 . ?
C6B H6B 0.9400 . ?
C7B C8B 1.3900 . ?
C7B Si1B 2.006(8) . ?
C8B C9B 1.3900 . ?
C8B H8B 0.9400 . ?
C9B C10B 1.3900 . ?
C9B H9B 0.9400 . ?
C10B H10B 0.9400 . ?
N3B C21B 1.3900 . ?
N3B C25B 1.3900 . ?
N3B Zn2A 2.216(7) . ?
C21B C22B 1.3900 . ?
C21B H21B 0.9400 . ?
C22B C23B 1.3900 . ?
C22B Si2B 1.944(8) . ?
C23B C24B 1.3900 . ?
C23B H23B 0.9400 . ?
C24B C25B 1.3900 . ?
C24B H24B 0.9400 . ?
C25B H25B 0.9400 . ?
N4B C26B 1.3900 . ?
N4B C30B 1.3900 . ?
N4B Zn3A 2.084(6) . ?
C26B C27B 1.3900 . ?
C26B H26B 0.9400 . ?
C27B C28B 1.3900 . ?
C27B Si2B 2.016(11) . ?
C28B C29B 1.3900 . ?
C28B H28B 0.9400 . ?
C29B C30B 1.3900 . ?
C29B H29B 0.9400 . ?
C30B H30B 0.9400 . ?
N1C C1C 1.3900 . ?
N1C C5C 1.3900 . ?
N1C Zn3A 2.121(5) . ?
C1C C2C 1.3900 . ?
C1C H1C 0.9400 . ?
C2C C3C 1.3900 . ?
C2C Si1C 1.928(6) . ?
C3C C4C 1.3900 . ?
C3C H3C 0.9400 . ?
C4C C5C 1.3900 . ?
C4C H4C 0.9400 . ?
C5C H5C 0.9400 . ?
N2C C6C 1.3900 . ?
N2C C10C 1.3900 . ?
N2C Zn1A 2.143(6) 2_556 ?
C6C C7C 1.3900 . ?
C6C H6C 0.9400 . ?
C7C C8C 1.3900 . ?
C7C Si1C 1.877(9) . ?
C8C C9C 1.3900 . ?
C8C H8C 0.9400 . ?
C9C C10C 1.3900 . ?
C9C H9C 0.9400 . ?
C10C H10C 0.9400 . ?
N3C C21C 1.3900 . ?
N3C C25C 1.3900 . ?
N3C Zn3A 2.168(5) . ?
C21C C22C 1.3900 . ?
C21C H21C 0.9400 . ?
C22C C23C 1.3900 . ?
C22C Si2C 1.939(9) . ?
C23C C24C 1.3900 . ?
C23C H23C 0.9400 . ?
C24C C25C 1.3900 . ?
C24C H24C 0.9400 . ?
C25C H25C 0.9400 . ?
N4C C26C 1.3900 . ?
N4C C30C 1.3900 . ?
N4C Zn1A 2.139(6) 2_556 ?
C26C C27C 1.3900 . ?
C26C H26C 0.9400 . ?
C27C C28C 1.3900 . ?
C27C Si2C 1.862(7) . ?
C28C C29C 1.3900 . ?
C28C H28C 0.9400 . ?
C29C C30C 1.3900 . ?
C29C H29C 0.9400 . ?
C30C H30C 0.9400 . ?
N1G C1G 1.3900 . ?
N1G C5G 1.3900 . ?
N1G Zn1B 2.132(3) . ?
C1G C2G 1.3900 . ?
C1G H1G 0.9400 . ?
C2G C3G 1.3900 . ?
C2G Si1G 1.892(3) . ?
C3G C4G 1.3900 . ?
C3G H3G 0.9400 . ?
C4G C5G 1.3900 . ?
C4G H4G 0.9400 . ?
C5G H5G 0.9400 . ?
N2G C6G 1.3900 . ?
N2G C10G 1.3900 . ?
N2G Zn2B 2.154(3) . ?
C6G C7G 1.3900 . ?
C6G H6G 0.9400 . ?
C7G C8G 1.3900 . ?
C7G Si1G 1.888(4) . ?
C8G C9G 1.3900 . ?
C8G H8G 0.9400 . ?
C9G C10G 1.3900 . ?
C9G H9G 0.9400 . ?
C10G H10G 0.9400 . ?
N3G C21G 1.3900 . ?
N3G C25G 1.3900 . ?
N3G Zn1B 2.152(3) . ?
C21G C22G 1.3900 . ?
C21G H21G 0.9400 . ?
C22G C23G 1.3900 . ?
C22G Si2G 1.895(4) . ?
C23G C24G 1.3900 . ?
C23G H23G 0.9400 . ?
C24G C25G 1.3900 . ?
C24G H24G 0.9400 . ?
C25G H25G 0.9400 . ?
N4G C26G 1.3900 . ?
N4G C30G 1.3900 . ?
N4G Zn2B 2.141(3) . ?
C26G C27G 1.3900 . ?
C26G H26G 0.9400 . ?
C27G C28G 1.3900 . ?
C27G Si2G 1.898(4) . ?
C28G C29G 1.3900 . ?
C28G H28G 0.9400 . ?
C29G C30G 1.3900 . ?
C29G H29G 0.9400 . ?
C30G H30G 0.9400 . ?
N1H C1H 1.3900 . ?
N1H C5H 1.3900 . ?
N1H Zn2B 2.151(3) . ?
C1H C2H 1.3900 . ?
C1H H1H 0.9400 . ?
C2H C3H 1.3900 . ?
C2H Si1H 1.898(4) . ?
C3H C4H 1.3900 . ?
C3H H3H 0.9400 . ?
C4H C5H 1.3900 . ?
C4H H4H 0.9400 . ?
C5H H5H 0.9400 . ?
N2H C6H 1.3900 . ?
N2H C10H 1.3900 . ?
N2H Zn3B 2.184(3) . ?
C6H C7H 1.3900 . ?
C6H H6H 0.9400 . ?
C7H C8H 1.3900 . ?
C7H Si1H 1.897(4) . ?
C8H C9H 1.3900 . ?
C8H H8H 0.9400 . ?
C9H C10H 1.3900 . ?
C9H H9H 0.9400 . ?
C10H H10H 0.9400 . ?
N3H C21H 1.3900 . ?
N3H C25H 1.3900 . ?
N3H Zn2B 2.148(4) . ?
C21H C22H 1.3900 . ?
C21H H21H 0.9400 . ?
C22H C23H 1.3900 . ?
C22H Si2H 1.905(4) . ?
C23H C24H 1.3900 . ?
C23H H23H 0.9400 . ?
C24H C25H 1.3900 . ?
C24H H24H 0.9400 . ?
C25H H25H 0.9400 . ?
N4H C26H 1.3900 . ?
N4H C30H 1.3900 . ?
N4H Zn3B 2.129(3) . ?
C26H C27H 1.3900 . ?
C26H H26H 0.9400 . ?
C27H C28H 1.3900 . ?
C27H Si2H 1.892(4) . ?
C28H C29H 1.3900 . ?
C28H H28H 0.9400 . ?
C29H C30H 1.3900 . ?
C29H H29H 0.9400 . ?
C30H H30H 0.9400 . ?
N1I C1I 1.3900 . ?
N1I C5I 1.3900 . ?
N1I Zn3B 2.134(3) . ?
C1I C2I 1.3900 . ?
C1I H1I 0.9400 . ?
C2I C3I 1.3900 . ?
C2I Si1I 1.893(4) . ?
C3I C4I 1.3900 . ?
C3I H3I 0.9400 . ?
C4I C5I 1.3900 . ?
C4I H4I 0.9400 . ?
C5I H5I 0.9400 . ?
N2I C6I 1.3900 . ?
N2I C10I 1.3900 . ?
N2I Zn1B 2.159(3) 2_556 ?
C6I C7I 1.3900 . ?
C6I H6I 0.9400 . ?
C7I C8I 1.3900 . ?
C7I Si1I 1.893(4) . ?
C8I C9I 1.3900 . ?
C8I H8I 0.9400 . ?
C9I C10I 1.3900 . ?
C9I H9I 0.9400 . ?
C10I H10I 0.9400 . ?
N3I C21I 1.3900 . ?
N3I C25I 1.3900 . ?
N3I Zn3B 2.156(3) . ?
C21I C22I 1.3900 . ?
C21I H21I 0.9400 . ?
C22I C23I 1.3900 . ?
C22I Si2I 1.908(4) . ?
C23I C24I 1.3900 . ?
C23I H23I 0.9400 . ?
C24I C25I 1.3900 . ?
C24I H24I 0.9400 . ?
C25I H25I 0.9400 . ?
N4I C26I 1.3900 . ?
N4I C30I 1.3900 . ?
N4I Zn1B 2.125(3) 2_556 ?
C26I C27I 1.3900 . ?
C26I H26I 0.9400 . ?
C27I C28I 1.3900 . ?
C27I Si2I 1.900(4) . ?
C28I C29I 1.3900 . ?
C28I H28I 0.9400 . ?
C29I C30I 1.3900 . ?
C29I H29I 0.9400 . ?
C30I H30I 0.9400 . ?
C2 C1 1.463(9) . ?
C2 H2A 0.9700 . ?
C2 H2B 0.9700 . ?
C2 H2C 0.9700 . ?
C1 N1 1.198(9) . ?
Zn3A O3A 2.267(12) . ?
Zn2A O2A 2.251(15) . ?
Zn1B O1B 2.123(5) . ?
Zn1B N2 2.234(6) . ?
O1A Zn1A 2.171(12) . ?
N1 Zn1A 2.245(8) . ?
Zn2B O2B 2.152(5) . ?
Zn3B O3B 2.144(6) . ?
N2 C3 1.127(9) . ?
C3 C4 1.458(12) . ?
C4 H4D 0.9700 . ?
C4 H4E 0.9700 . ?
C4 H4F 0.9700 . ?

loop_
_geom_torsion_atom_site_label_1
_geom_torsion_atom_site_label_2
_geom_torsion_atom_site_label_3
_geom_torsion_atom_site_label_4
_geom_torsion
_geom_torsion_site_symmetry_1
_geom_torsion_site_symmetry_2
_geom_torsion_site_symmetry_3
_geom_torsion_site_symmetry_4
_geom_torsion_publ_flag
C15A C11A C12A C13A 22.8(17) . . . . ?
Si3A C11A C12A C13A -164.6(13) . . . . ?
C11A C12A C13A C14A 3(2) . . . . ?
C12A C13A C14A C15A -28(2) . . . . ?
C13A C14A C15A C11A 41.9(15) . . . . ?
C12A C11A C15A C14A -41.2(13) . . . . ?
Si3A C11A C15A C14A 148.4(14) . . . . ?
C20A C16A C17A C18A 18(2) . . . . ?
C16A C17A C18A C19A -39(2) . . . . ?
C17A C18A C19A C20A 44.7(18) . . . . ?
C18A C19A C20A C16A -33(2) . . . . ?
C18A C19A C20A Si3A -150.2(14) . . . . ?
C17A C16A C20A C19A 9(2) . . . . ?
C17A C16A C20A Si3A 129.3(13) . . . . ?
C35A C31A C32A C33A -22(2) . . . . ?
Si1A C31A C32A C33A -145.6(15) . . . . ?
C31A C32A C33A C34A 32(2) . . . . ?
C32A C33A C34A C35A -30(2) . . . . ?
C33A C34A C35A C31A 14(2) . . . . ?
C32A C31A C35A C34A 5(2) . . . . ?
Si1A C31A C35A C34A 142.9(16) . . . . ?
C40A C36A C37A C38A -8(2) . . . . ?
Si1A C36A C37A C38A -173.6(12) . . . . ?
C36A C37A C38A C39A -23(2) . . . . ?
C37A C38A C39A C40A 44.6(17) . . . . ?
C38A C39A C40A C36A -47.5(15) . . . . ?
C37A C36A C40A C39A 35.7(18) . . . . ?
Si1A C36A C40A C39A -159.0(12) . . . . ?
C15B C11B C12B C13B -39.1(19) . . . . ?
Si1B C11B C12B C13B -158.7(16) . . . . ?
C11B C12B C13B C14B 16(3) . . . . ?
C12B C13B C14B C15B 15(3) . . . . ?
C13B C14B C15B C11B -40(2) . . . . ?
C12B C11B C15B C14B 49.8(15) . . . . ?
Si1B C11B C15B C14B 170.2(14) . . . . ?
C20B C16B C17B C18B -27.5(18) . . . . ?
Si1B C16B C17B C18B -168.4(13) . . . . ?
C16B C17B C18B C19B 27(2) . . . . ?
C17B C18B C19B C20B -16(2) . . . . ?
C18B C19B C20B C16B -3(2) . . . . ?
C17B C16B C20B C19B 19(2) . . . . ?
Si1B C16B C20B C19B 151.8(13) . . . . ?
C35B C31B C32B C33B 30.7(17) . . . . ?
Si2B C31B C32B C33B 171.5(14) . . . . ?
C31B C32B C33B C34B -29.5(14) . . . . ?
C32B C33B C34B C35B 15.5(15) . . . . ?
C33B C34B C35B C31B 5.3(19) . . . . ?
C32B C31B C35B C34B -23(2) . . . . ?
Si2B C31B C35B C34B -171.9(13) . . . . ?
C40B C36B C37B C38B -34.2(18) . . . . ?
Si2B C36B C37B C38B -160.5(14) . . . . ?
C36B C37B C38B C39B 36(2) . . . . ?
C37B C38B C39B C40B -22(2) . . . . ?
C38B C39B C40B C36B -1(2) . . . . ?
C37B C36B C40B C39B 23(2) . . . . ?
Si2B C36B C40B C39B 145.3(15) . . . . ?
C15C C11C C12C C13C -7.0(17) . . . . ?
Si1C C11C C12C C13C -130.4(12) . . . . ?
C11C C12C C13C C14C -17.4(19) . . . . ?
C12C C13C C14C C15C 35.4(18) . . . . ?
C13C C14C C15C C11C -39.1(16) . . . . ?
C12C C11C C15C C14C 29.2(16) . . . . ?
Si1C C11C C15C C14C 159.5(11) . . . . ?
C20C C16C C17C C18C -18.4(16) . . . . ?
Si1C C16C C17C C18C -146.7(10) . . . . ?
C16C C17C C18C C19C 38.1(16) . . . . ?
C17C C18C C19C C20C -42.7(16) . . . . ?
C18C C19C C20C C16C 29.9(17) . . . . ?
C17C C16C C20C C19C -7.1(18) . . . . ?
Si1C C16C C20C C19C 123.2(12) . . . . ?
C35C C31C C32C C33C 40.7(16) . . . . ?
Si2C C31C C32C C33C -170.3(16) . . . . ?
C31C C32C C33C C34C -41.4(13) . . . . ?
C32C C33C C34C C35C 24.9(16) . . . . ?
C33C C34C C35C C31C 3(2) . . . . ?
C32C C31C C35C C34C -28(2) . . . . ?
Si2C C31C C35C C34C -179.9(16) . . . . ?
C40C C36C C37C C38C 16.3(17) . . . . ?
Si2C C36C C37C C38C 140.1(12) . . . . ?
C36C C37C C38C C39C -1(2) . . . . ?
C37C C38C C39C C40C -16(2) . . . . ?
C38C C39C C40C C36C 26.3(19) . . . . ?
C37C C36C C40C C39C -26.9(16) . . . . ?
Si2C C36C C40C C39C -149.9(12) . . . . ?
C15G C11G C12G C13G 11.7(16) . . . . ?
Si1G C11G C12G C13G 134.7(11) . . . . ?
C11G C12G C13G C14G 13.2(18) . . . . ?
C12G C13G C14G C15G -33.3(17) . . . . ?
C13G C14G C15G C11G 40.4(15) . . . . ?
C12G C11G C15G C14G -33.1(15) . . . . ?
Si1G C11G C15G C14G -165.4(11) . . . . ?
C20G C16G C17G C18G 13.3(13) . . . . ?
Si1G C16G C17G C18G 142.5(9) . . . . ?
C16G C17G C18G C19G 5.9(16) . . . . ?
C17G C18G C19G C20G -23.6(16) . . . . ?
C18G C19G C20G C16G 31.8(13) . . . . ?
C17G C16G C20G C19G -28.4(12) . . . . ?
Si1G C16G C20G C19G -158.3(9) . . . . ?
C35G C31G C32G C33G 22.6(13) . . . . ?
Si2G C31G C32G C33G 148.9(9) . . . . ?
C31G C32G C33G C34G -39.8(13) . . . . ?
C32G C33G C34G C35G 41.2(15) . . . . ?
C33G C34G C35G C31G -25.5(15) . . . . ?
C32G C31G C35G C34G 1.5(15) . . . . ?
Si2G C31G C35G C34G -121.5(10) . . . . ?
C40G C36G C37G C38G -22.9(11) . . . . ?
Si2G C36G C37G C38G -149.9(8) . . . . ?
C36G C37G C38G C39G 33.7(13) . . . . ?
C37G C38G C39G C40G -31.2(14) . . . . ?
C38G C39G C40G C36G 15.2(14) . . . . ?
C37G C36G C40G C39G 5.0(12) . . . . ?
Si2G C36G C40G C39G 130.2(9) . . . . ?
C15H C11H C12H C13H -31.7(12) . . . . ?
Si1H C11H C12H C13H -163.2(9) . . . . ?
C11H C12H C13H C14H 18.6(16) . . . . ?
C12H C13H C14H C15H 3.2(16) . . . . ?
C13H C14H C15H C11H -24.3(14) . . . . ?
C12H C11H C15H C14H 35.3(11) . . . . ?
Si1H C11H C15H C14H 165.6(8) . . . . ?
C20H C16H C17H C18H -18.2(14) . . . . ?
Si1H C16H C17H C18H -146.2(10) . . . . ?
C16H C17H C18H C19H 18.5(17) . . . . ?
C17H C18H C19H C20H -10.9(19) . . . . ?
C18H C19H C20H C16H -1.4(18) . . . . ?
C17H C16H C20H C19H 12.4(15) . . . . ?
Si1H C16H C20H C19H 140.6(10) . . . . ?
C35H C31H C32H C33H 32.4(12) . . . . ?
Si2H C31H C32H C33H 166.5(8) . . . . ?
C31H C32H C33H C34H -31.8(15) . . . . ?
C32H C33H C34H C35H 17.9(18) . . . . ?
C33H C34H C35H C31H 3.8(18) . . . . ?
C32H C31H C35H C34H -23.0(15) . . . . ?
Si2H C31H C35H C34H -158.7(11) . . . . ?
C40H C36H C37H C38H -31.7(13) . . . . ?
Si2H C36H C37H C38H -156.5(10) . . . . ?
C36H C37H C38H C39H 21.6(17) . . . . ?
C37H C38H C39H C40H -1.6(19) . . . . ?
C38H C39H C40H C36H -19.9(16) . . . . ?
C37H C36H C40H C39H 33.1(14) . . . . ?
Si2H C36H C40H C39H 154.7(9) . . . . ?
C15I C11I C12I C13I -29.7(14) . . . . ?
Si1I C11I C12I C13I -167.0(11) . . . . ?
C11I C12I C13I C14I 14.4(18) . . . . ?
C12I C13I C14I C15I 8.0(19) . . . . ?
C13I C14I C15I C11I -27.6(16) . . . . ?
C12I C11I C15I C14I 36.3(14) . . . . ?
Si1I C11I C15I C14I 171.3(10) . . . . ?
C20I C16I C17I C18I -38.6(11) . . . . ?
Si1I C16I C17I C18I -163.8(9) . . . . ?
C16I C17I C18I C19I 31.9(15) . . . . ?
C17I C18I C19I C20I -11.2(18) . . . . ?
C18I C19I C20I C16I -15.0(16) . . . . ?
C17I C16I C20I C19I 34.4(13) . . . . ?
Si1I C16I C20I C19I 157.3(9) . . . . ?
C35I C31I C32I C33I 13.6(15) . . . . ?
Si2I C31I C32I C33I 139.1(10) . . . . ?
C31I C32I C33I C34I -3.9(19) . . . . ?
C32I C33I C34I C35I -8(2) . . . . ?
C33I C34I C35I C31I 16.5(19) . . . . ?
C32I C31I C35I C34I -18.9(16) . . . . ?
Si2I C31I C35I C34I -149.8(11) . . . . ?
C40I C36I C37I C38I 14.6(12) . . . . ?
Si2I C36I C37I C38I 143.7(9) . . . . ?
C36I C37I C38I C39I -2.8(16) . . . . ?
C37I C38I C39I C40I -10.7(17) . . . . ?
C38I C39I C40I C36I 20.2(14) . . . . ?
C37I C36I C40I C39I -21.7(12) . . . . ?
Si2I C36I C40I C39I -153.9(8) . . . . ?
O3 Cl1 O1 Zn2A 54.2(15) . . . . ?
O2 Cl1 O1 Zn2A -176.4(13) . . . . ?
O4 Cl1 O1 Zn2A -63.1(14) . . . . ?
O3R Cl1R O1R Zn2A 82.8(19) . . . . ?
O2R Cl1R O1R Zn2A -43.1(19) . . . . ?
O4R Cl1R O1R Zn2A -149.9(16) . . . . ?
O7 Cl2 O5 Zn3A -140.6(17) . . . . ?
O6 Cl2 O5 Zn3A -6(2) . . . . ?
O8 Cl2 O5 Zn3A 101.7(18) . . . . ?
O11 Cl3 O9 Zn2B -163.3(10) . . . . ?
O10 Cl3 O9 Zn2B -19.0(12) . . . . ?
O12 Cl3 O9 Zn2B 84.6(11) . . . . ?
O15 Cl4 O13 Zn3B 53.4(7) . . . . ?
O14 Cl4 O13 Zn3B -179.6(6) . . . . ?
O16 Cl4 O13 Zn3B -66.5(7) . . . . ?
C5A N1A C1A C2A 0.0 . . . . ?
Zn1A N1A C1A C2A -175.8(7) . . . . ?
N1A C1A C2A C3A 0.0 . . . . ?
N1A C1A C2A Si3A 171.2(9) . . . . ?
C1A C2A C3A C4A 0.0 . . . . ?
Si3A C2A C3A C4A -172.9(7) . . . . ?
C2A C3A C4A C5A 0.0 . . . . ?
C3A C4A C5A N1A 0.0 . . . . ?
C1A N1A C5A C4A 0.0 . . . . ?
Zn1A N1A C5A C4A 175.9(7) . . . . ?
C10A N2A C6A C7A 0.0 . . . . ?
Zn2A N2A C6A C7A -178.4(9) . . . . ?
N2A C6A C7A C8A 0.0 . . . . ?
N2A C6A C7A Si3A 177.6(10) . . . . ?
C6A C7A C8A C9A 0.0 . . . . ?
Si3A C7A C8A C9A -177.5(11) . . . . ?
C7A C8A C9A C10A 0.0 . . . . ?
C8A C9A C10A N2A 0.0 . . . . ?
C6A N2A C10A C9A 0.0 . . . . ?
Zn2A N2A C10A C9A 178.5(8) . . . . ?
C25A N3A C21A C22A 0.0 . . . . ?
Zn1A N3A C21A C22A 178.1(8) . . . . ?
N3A C21A C22A C23A 0.0 . . . . ?
N3A C21A C22A Si1A -177.6(10) . . . . ?
C21A C22A C23A C24A 0.0 . . . . ?
Si1A C22A C23A C24A 177.4(11) . . . . ?
C22A C23A C24A C25A 0.0 . . . . ?
C23A C24A C25A N3A 0.0 . . . . ?
C21A N3A C25A C24A 0.0 . . . . ?
Zn1A N3A C25A C24A -178.2(8) . . . . ?
C30A N4A C26A C27A 0.0 . . . . ?
Zn2A N4A C26A C27A -179.9(7) . . . . ?
N4A C26A C27A C28A 0.0 . . . . ?
N4A C26A C27A Si1A 178.3(9) . . . . ?
C26A C27A C28A C29A 0.0 . . . . ?
Si1A C27A C28A C29A -178.4(8) . . . . ?
C27A C28A C29A C30A 0.0 . . . . ?
C28A C29A C30A N4A 0.0 . . . . ?
C26A N4A C30A C29A 0.0 . . . . ?
Zn2A N4A C30A C29A 179.9(7) . . . . ?
C5B N1B C1B C2B 0.0 . . . . ?
Zn2A N1B C1B C2B -173.6(6) . . . . ?
N1B C1B C2B C3B 0.0 . . . . ?
N1B C1B C2B Si1B -175.9(7) . . . . ?
C1B C2B C3B C4B 0.0 . . . . ?
Si1B C2B C3B C4B 174.9(8) . . . . ?
C2B C3B C4B C5B 0.0 . . . . ?
C3B C4B C5B N1B 0.0 . . . . ?
C1B N1B C5B C4B 0.0 . . . . ?
Zn2A N1B C5B C4B 173.3(6) . . . . ?
C10B N2B C6B C7B 0.0 . . . . ?
Zn3A N2B C6B C7B 173.6(7) . . . . ?
N2B C6B C7B C8B 0.0 . . . . ?
N2B C6B C7B Si1B 175.7(9) . . . . ?
C6B C7B C8B C9B 0.0 . . . . ?
Si1B C7B C8B C9B -175.6(9) . . . . ?
C7B C8B C9B C10B 0.0 . . . . ?
C8B C9B C10B N2B 0.0 . . . . ?
C6B N2B C10B C9B 0.0 . . . . ?
Zn3A N2B C10B C9B -173.1(8) . . . . ?
C25B N3B C21B C22B 0.0 . . . . ?
Zn2A N3B C21B C22B 168.4(9) . . . . ?
N3B C21B C22B C23B 0.0 . . . . ?
N3B C21B C22B Si2B 178.3(11) . . . . ?
C21B C22B C23B C24B 0.0 . . . . ?
Si2B C22B C23B C24B -178.2(12) . . . . ?
C22B C23B C24B C25B 0.0 . . . . ?
C23B C24B C25B N3B 0.0 . . . . ?
C21B N3B C25B C24B 0.0 . . . . ?
Zn2A N3B C25B C24B -168.0(10) . . . . ?
C30B N4B C26B C27B 0.0 . . . . ?
Zn3A N4B C26B C27B -173.0(6) . . . . ?
N4B C26B C27B C28B 0.0 . . . . ?
N4B C26B C27B Si2B -179.3(6) . . . . ?
C26B C27B C28B C29B 0.0 . . . . ?
Si2B C27B C28B C29B 179.2(7) . . . . ?
C27B C28B C29B C30B 0.0 . . . . ?
C28B C29B C30B N4B 0.0 . . . . ?
C26B N4B C30B C29B 0.0 . . . . ?
Zn3A N4B C30B C29B 173.8(5) . . . . ?
C5C N1C C1C C2C 0.0 . . . . ?
Zn3A N1C C1C C2C -179.5(5) . . . . ?
N1C C1C C2C C3C 0.0 . . . . ?
N1C C1C C2C Si1C 179.0(6) . . . . ?
C1C C2C C3C C4C 0.0 . . . . ?
Si1C C2C C3C C4C -178.9(6) . . . . ?
C2C C3C C4C C5C 0.0 . . . . ?
C3C C4C C5C N1C 0.0 . . . . ?
C1C N1C C5C C4C 0.0 . . . . ?
Zn3A N1C C5C C4C 179.5(5) . . . . ?
C10C N2C C6C C7C 0.0 . . . . ?
Zn1A N2C C6C C7C 179.4(4) 2_556 . . . ?
N2C C6C C7C C8C 0.0 . . . . ?
N2C C6C C7C Si1C -177.6(5) . . . . ?
C6C C7C C8C C9C 0.0 . . . . ?
Si1C C7C C8C C9C 177.5(5) . . . . ?
C7C C8C C9C C10C 0.0 . . . . ?
C8C C9C C10C N2C 0.0 . . . . ?
C6C N2C C10C C9C 0.0 . . . . ?
Zn1A N2C C10C C9C -179.4(4) 2_556 . . . ?
C25C N3C C21C C22C 0.0 . . . . ?
Zn3A N3C C21C C22C 179.5(5) . . . . ?
N3C C21C C22C C23C 0.0 . . . . ?
N3C C21C C22C Si2C -175.6(6) . . . . ?
C21C C22C C23C C24C 0.0 . . . . ?
Si2C C22C C23C C24C 175.2(7) . . . . ?
C22C C23C C24C C25C 0.0 . . . . ?
C23C C24C C25C N3C 0.0 . . . . ?
C21C N3C C25C C24C 0.0 . . . . ?
Zn3A N3C C25C C24C -179.5(5) . . . . ?
C30C N4C C26C C27C 0.0 . . . . ?
Zn1A N4C C26C C27C -177.9(5) 2_556 . . . ?
N4C C26C C27C C28C 0.0 . . . . ?
N4C C26C C27C Si2C 174.2(6) . . . . ?
C26C C27C C28C C29C 0.0 . . . . ?
Si2C C27C C28C C29C -174.1(6) . . . . ?
C27C C28C C29C C30C 0.0 . . . . ?
C28C C29C C30C N4C 0.0 . . . . ?
C26C N4C C30C C29C 0.0 . . . . ?
Zn1A N4C C30C C29C 177.9(5) 2_556 . . . ?
C5G N1G C1G C2G 0.0 . . . . ?
Zn1B N1G C1G C2G -175.9(3) . . . . ?
N1G C1G C2G C3G 0.0 . . . . ?
N1G C1G C2G Si1G 175.2(3) . . . . ?
C1G C2G C3G C4G 0.0 . . . . ?
Si1G C2G C3G C4G -175.2(3) . . . . ?
C2G C3G C4G C5G 0.0 . . . . ?
C3G C4G C5G N1G 0.0 . . . . ?
C1G N1G C5G C4G 0.0 . . . . ?
Zn1B N1G C5G C4G 176.0(3) . . . . ?
C10G N2G C6G C7G 0.0 . . . . ?
Zn2B N2G C6G C7G 176.9(3) . . . . ?
N2G C6G C7G C8G 0.0 . . . . ?
N2G C6G C7G Si1G -176.6(4) . . . . ?
C6G C7G C8G C9G 0.0 . . . . ?
Si1G C7G C8G C9G 176.4(4) . . . . ?
C7G C8G C9G C10G 0.0 . . . . ?
C8G C9G C10G N2G 0.0 . . . . ?
C6G N2G C10G C9G 0.0 . . . . ?
Zn2B N2G C10G C9G -177.0(3) . . . . ?
C25G N3G C21G C22G 0.0 . . . . ?
Zn1B N3G C21G C22G -176.0(3) . . . . ?
N3G C21G C22G C23G 0.0 . . . . ?
N3G C21G C22G Si2G -178.7(4) . . . . ?
C21G C22G C23G C24G 0.0 . . . . ?
Si2G C22G C23G C24G 178.6(4) . . . . ?
C22G C23G C24G C25G 0.0 . . . . ?
C23G C24G C25G N3G 0.0 . . . . ?
C21G N3G C25G C24G 0.0 . . . . ?
Zn1B N3G C25G C24G 176.1(3) . . . . ?
C30G N4G C26G C27G 0.0 . . . . ?
Zn2B N4G C26G C27G -178.9(3) . . . . ?
N4G C26G C27G C28G 0.0 . . . . ?
N4G C26G C27G Si2G 175.9(4) . . . . ?
C26G C27G C28G C29G 0.0 . . . . ?
Si2G C27G C28G C29G -175.6(4) . . . . ?
C27G C28G C29G C30G 0.0 . . . . ?
C28G C29G C30G N4G 0.0 . . . . ?
C26G N4G C30G C29G 0.0 . . . . ?
Zn2B N4G C30G C29G 178.9(3) . . . . ?
C5H N1H C1H C2H 0.0 . . . . ?
Zn2B N1H C1H C2H -174.9(3) . . . . ?
N1H C1H C2H C3H 0.0 . . . . ?
N1H C1H C2H Si1H 176.0(4) . . . . ?
C1H C2H C3H C4H 0.0 . . . . ?
Si1H C2H C3H C4H -175.9(4) . . . . ?
C2H C3H C4H C5H 0.0 . . . . ?
C3H C4H C5H N1H 0.0 . . . . ?
C1H N1H C5H C4H 0.0 . . . . ?
Zn2B N1H C5H C4H 175.1(3) . . . . ?
C10H N2H C6H C7H 0.0 . . . . ?
Zn3B N2H C6H C7H 176.4(3) . . . . ?
N2H C6H C7H C8H 0.0 . . . . ?
N2H C6H C7H Si1H 177.7(4) . . . . ?
C6H C7H C8H C9H 0.0 . . . . ?
Si1H C7H C8H C9H -177.5(4) . . . . ?
C7H C8H C9H C10H 0.0 . . . . ?
C8H C9H C10H N2H 0.0 . . . . ?
C6H N2H C10H C9H 0.0 . . . . ?
Zn3B N2H C10H C9H -176.4(3) . . . . ?
C25H N3H C21H C22H 0.0 . . . . ?
Zn2B N3H C21H C22H 177.0(3) . . . . ?
N3H C21H C22H C23H 0.0 . . . . ?
N3H C21H C22H Si2H 173.7(4) . . . . ?
C21H C22H C23H C24H 0.0 . . . . ?
Si2H C22H C23H C24H -173.3(4) . . . . ?
C22H C23H C24H C25H 0.0 . . . . ?
C23H C24H C25H N3H 0.0 . . . . ?
C21H N3H C25H C24H 0.0 . . . . ?
Zn2B N3H C25H C24H -177.1(3) . . . . ?
C30H N4H C26H C27H 0.0 . . . . ?
Zn3B N4H C26H C27H -174.7(3) . . . . ?
N4H C26H C27H C28H 0.0 . . . . ?
N4H C26H C27H Si2H 177.3(4) . . . . ?
C26H C27H C28H C29H 0.0 . . . . ?
Si2H C27H C28H C29H -177.2(4) . . . . ?
C27H C28H C29H C30H 0.0 . . . . ?
C28H C29H C30H N4H 0.0 . . . . ?
C26H N4H C30H C29H 0.0 . . . . ?
Zn3B N4H C30H C29H 174.8(3) . . . . ?
C5I N1I C1I C2I 0.0 . . . . ?
Zn3B N1I C1I C2I -174.0(3) . . . . ?
N1I C1I C2I C3I 0.0 . . . . ?
N1I C1I C2I Si1I 177.8(4) . . . . ?
C1I C2I C3I C4I 0.0 . . . . ?
Si1I C2I C3I C4I -177.7(4) . . . . ?
C2I C3I C4I C5I 0.0 . . . . ?
C3I C4I C5I N1I 0.0 . . . . ?
C1I N1I C5I C4I 0.0 . . . . ?
Zn3B N1I C5I C4I 174.0(3) . . . . ?
C10I N2I C6I C7I 0.0 . . . . ?
Zn1B N2I C6I C7I 179.4(3) 2_556 . . . ?
N2I C6I C7I C8I 0.0 . . . . ?
N2I C6I C7I Si1I 176.5(4) . . . . ?
C6I C7I C8I C9I 0.0 . . . . ?
Si1I C7I C8I C9I -176.4(4) . . . . ?
C7I C8I C9I C10I 0.0 . . . . ?
C8I C9I C10I N2I 0.0 . . . . ?
C6I N2I C10I C9I 0.0 . . . . ?
Zn1B N2I C10I C9I -179.4(3) 2_556 . . . ?
C25I N3I C21I C22I 0.0 . . . . ?
Zn3B N3I C21I C22I 179.4(4) . . . . ?
N3I C21I C22I C23I 0.0 . . . . ?
N3I C21I C22I Si2I -178.9(4) . . . . ?
C21I C22I C23I C24I 0.0 . . . . ?
Si2I C22I C23I C24I 178.9(4) . . . . ?
C22I C23I C24I C25I 0.0 . . . . ?
C23I C24I C25I N3I 0.0 . . . . ?
C21I N3I C25I C24I 0.0 . . . . ?
Zn3B N3I C25I C24I -179.4(4) . . . . ?
C30I N4I C26I C27I 0.0 . . . . ?
Zn1B N4I C26I C27I -177.4(3) 2_556 . . . ?
N4I C26I C27I C28I 0.0 . . . . ?
N4I C26I C27I Si2I 175.4(4) . . . . ?
C26I C27I C28I C29I 0.0 . . . . ?
Si2I C27I C28I C29I -175.4(4) . . . . ?
C27I C28I C29I C30I 0.0 . . . . ?
C28I C29I C30I N4I 0.0 . . . . ?
C26I N4I C30I C29I 0.0 . . . . ?
Zn1B N4I C30I C29I 177.4(3) 2_556 . . . ?
C37A C36A Si1A C22A -49.8(16) . . . . ?
C40A C36A Si1A C22A 147.9(14) . . . . ?
C37A C36A Si1A C31A -178.9(16) . . . . ?
C40A C36A Si1A C31A 18.8(17) . . . . ?
C37A C36A Si1A C27A 66.9(17) . . . . ?
C40A C36A Si1A C27A -95.4(14) . . . . ?
C23A C22A Si1A C36A -107.4(9) . . . . ?
C21A C22A Si1A C36A 70.1(8) . . . . ?
C23A C22A Si1A C31A 16.6(12) . . . . ?
C21A C22A Si1A C31A -166.0(7) . . . . ?
C23A C22A Si1A C27A 140.6(8) . . . . ?
C21A C22A Si1A C27A -41.9(8) . . . . ?
C32A C31A Si1A C36A -69.1(17) . . . . ?
C35A C31A Si1A C36A 167.1(12) . . . . ?
C32A C31A Si1A C22A 167.5(14) . . . . ?
C35A C31A Si1A C22A 43.7(15) . . . . ?
C32A C31A Si1A C27A 42.2(17) . . . . ?
C35A C31A Si1A C27A -81.6(13) . . . . ?
C20B C16B Si1B C11B 178.4(14) . . . . ?
C17B C16B Si1B C11B -51.8(15) . . . . ?
C20B C16B Si1B C7B 46.0(16) . . . . ?
C17B C16B Si1B C7B 175.9(11) . . . . ?
C20B C16B Si1B C2B -52.2(15) . . . . ?
C17B C16B Si1B C2B 77.6(12) . . . . ?
C12B C11B Si1B C16B -54.2(16) . . . . ?
C15B C11B Si1B C16B -165.5(11) . . . . ?
C12B C11B Si1B C7B 75.9(14) . . . . ?
C15B C11B Si1B C7B -35.4(13) . . . . ?
C12B C11B Si1B C2B -171.4(11) . . . . ?
C15B C11B Si1B C2B 77.3(12) . . . . ?
C15C C11C Si1C C7C 51.4(10) . . . . ?
C12C C11C Si1C C7C 172.3(9) . . . . ?
C15C C11C Si1C C16C -70.2(11) . . . . ?
C12C C11C Si1C C16C 50.7(11) . . . . ?
C15C C11C Si1C C2C 169.2(9) . . . . ?
C12C C11C Si1C C2C -69.9(11) . . . . ?
C8C C7C Si1C C11C -102.4(6) . . . . ?
C6C C7C Si1C C11C 75.1(6) . . . . ?
C8C C7C Si1C C16C 21.3(6) . . . . ?
C6C C7C Si1C C16C -161.2(5) . . . . ?
C8C C7C Si1C C2C 137.4(4) . . . . ?
C6C C7C Si1C C2C -45.0(5) . . . . ?
C20C C16C Si1C C11C 170.6(9) . . . . ?
C17C C16C Si1C C11C -65.5(11) . . . . ?
C20C C16C Si1C C7C 48.9(10) . . . . ?
C17C C16C Si1C C7C 172.8(9) . . . . ?
C20C C16C Si1C C2C -67.0(10) . . . . ?
C17C C16C Si1C C2C 56.9(11) . . . . ?
C12G C11G Si1G C16G 172.9(9) . . . . ?
C15G C11G Si1G C16G -66.6(9) . . . . ?
C12G C11G Si1G C7G -65.7(9) . . . . ?
C15G C11G Si1G C7G 54.8(9) . . . . ?
C12G C11G Si1G C2G 50.9(10) . . . . ?
C15G C11G Si1G C2G 171.4(8) . . . . ?
C17G C16G Si1G C11G 171.4(7) . . . . ?
C20G C16G Si1G C11G -65.0(8) . . . . ?
C17G C16G Si1G C7G 51.7(8) . . . . ?
C20G C16G Si1G C7G 175.3(7) . . . . ?
C17G C16G Si1G C2G -65.8(8) . . . . ?
C20G C16G Si1G C2G 57.8(8) . . . . ?
C8G C7G Si1G C11G -95.2(5) . . . . ?
C6G C7G Si1G C11G 81.3(4) . . . . ?
C8G C7G Si1G C16G 24.7(5) . . . . ?
C6G C7G Si1G C16G -158.8(4) . . . . ?
C8G C7G Si1G C2G 144.8(3) . . . . ?
C6G C7G Si1G C2G -38.7(4) . . . . ?
C3G C2G Si1G C11G -172.8(5) . . . . ?
C1G C2G Si1G C11G 12.0(5) . . . . ?
C3G C2G Si1G C16G 66.0(4) . . . . ?
C1G C2G Si1G C16G -109.2(4) . . . . ?
C3G C2G Si1G C7G -54.7(3) . . . . ?
C1G C2G Si1G C7G 130.1(3) . . . . ?
C20H C16H Si1H C11H -176.1(7) . . . . ?
C17H C16H Si1H C11H -53.4(9) . . . . ?
C20H C16H Si1H C7H 60.9(8) . . . . ?
C17H C16H Si1H C7H -176.5(7) . . . . ?
C20H C16H Si1H C2H -54.8(8) . . . . ?
C17H C16H Si1H C2H 67.8(8) . . . . ?
C15H C11H Si1H C16H -175.7(7) . . . . ?
C12H C11H Si1H C16H -52.9(9) . . . . ?
C15H C11H Si1H C7H -52.9(8) . . . . ?
C12H C11H Si1H C7H 69.9(9) . . . . ?
C15H C11H Si1H C2H 63.8(8) . . . . ?
C12H C11H Si1H C2H -173.4(8) . . . . ?
C6H C7H Si1H C16H -166.3(4) . . . . ?
C8H C7H Si1H C16H 11.3(5) . . . . ?
C6H C7H Si1H C11H 70.2(4) . . . . ?
C8H C7H Si1H C11H -112.2(4) . . . . ?
C6H C7H Si1H C2H -48.9(4) . . . . ?
C8H C7H Si1H C2H 128.7(3) . . . . ?
C1H C2H Si1H C16H -95.2(4) . . . . ?
C3H C2H Si1H C16H 80.8(4) . . . . ?
C1H C2H Si1H C11H 26.8(5) . . . . ?
C3H C2H Si1H C11H -157.2(4) . . . . ?
C1H C2H Si1H C7H 146.4(3) . . . . ?
C3H C2H Si1H C7H -37.7(4) . . . . ?
C12I C11I Si1I C2I -163.1(9) . . . . ?
C15I C11I Si1I C2I 68.6(11) . . . . ?
C12I C11I Si1I C7I 80.0(10) . . . . ?
C15I C11I Si1I C7I -48.3(10) . . . . ?
C12I C11I Si1I C16I -40.3(12) . . . . ?
C15I C11I Si1I C16I -168.5(9) . . . . ?
C1I C2I Si1I C11I 9.4(5) . . . . ?
C3I C2I Si1I C11I -172.9(5) . . . . ?
C1I C2I Si1I C7I 124.5(3) . . . . ?
C3I C2I Si1I C7I -57.7(4) . . . . ?
C1I C2I Si1I C16I -114.1(4) . . . . ?
C3I C2I Si1I C16I 63.6(5) . . . . ?
C6I C7I Si1I C11I 78.8(5) . . . . ?
C8I C7I Si1I C11I -104.8(4) . . . . ?
C6I C7I Si1I C2I -39.8(4) . . . . ?
C8I C7I Si1I C2I 136.6(3) . . . . ?
C6I C7I Si1I C16I -160.7(4) . . . . ?
C8I C7I Si1I C16I 15.7(5) . . . . ?
C2 C1 N1 Zn1A -177(4) . . . . ?
C40B C36B Si2B C31B -174.9(12) . . . . ?
C37B C36B Si2B C31B -56.6(14) . . . . ?
C40B C36B Si2B C22B 59.2(14) . . . . ?
C37B C36B Si2B C22B 177.5(12) . . . . ?
C40B C36B Si2B C27B -48.1(13) . . . . ?
C37B C36B Si2B C27B 70.2(14) . . . . ?
C35C C31C Si2C C27C 176.0(15) . . . . ?
C32C C31C Si2C C27C 32(2) . . . . ?
C35C C31C Si2C C36C -59.3(19) . . . . ?
C32C C31C Si2C C36C 156.7(16) . . . . ?
C35C C31C Si2C C22C 63.1(17) . . . . ?
C32C C31C Si2C C22C -80.8(17) . . . . ?
C28C C27C Si2C C31C -163.1(9) . . . . ?
C26C C27C Si2C C31C 22.7(10) . . . . ?
C28C C27C Si2C C36C 71.9(7) . . . . ?
C26C C27C Si2C C36C -102.2(6) . . . . ?
C28C C27C Si2C C22C -49.3(6) . . . . ?
C26C C27C Si2C C22C 136.5(4) . . . . ?
C35G C31G Si2G C22G 169.6(6) . . . . ?
C32G C31G Si2G C22G 49.5(8) . . . . ?
C35G C31G Si2G C27G -75.1(7) . . . . ?
C32G C31G Si2G C27G 164.8(7) . . . . ?
C35G C31G Si2G C36G 48.7(8) . . . . ?
C32G C31G Si2G C36G -71.4(8) . . . . ?
C21G C22G Si2G C31G 71.1(4) . . . . ?
C23G C22G Si2G C31G -107.6(4) . . . . ?
C21G C22G Si2G C27G -46.5(4) . . . . ?
C23G C22G Si2G C27G 134.9(3) . . . . ?
C21G C22G Si2G C36G -165.0(4) . . . . ?
C23G C22G Si2G C36G 16.3(5) . . . . ?
C28G C27G Si2G C31G -170.2(4) . . . . ?
C26G C27G Si2G C31G 14.1(4) . . . . ?
C28G C27G Si2G C22G -56.6(4) . . . . ?
C26G C27G Si2G C22G 127.7(3) . . . . ?
C28G C27G Si2G C36G 62.7(4) . . . . ?
C26G C27G Si2G C36G -113.0(4) . . . . ?
C28H C27H Si2H C31H -152.9(5) . . . . ?
C26H C27H Si2H C31H 29.8(5) . . . . ?
C28H C27H Si2H C22H -34.8(4) . . . . ?
C26H C27H Si2H C22H 148.0(3) . . . . ?
C28H C27H Si2H C36H 79.4(4) . . . . ?
C26H C27H Si2H C36H -97.8(4) . . . . ?
C35I C31I Si2I C36I -62.9(9) . . . . ?
C32I C31I Si2I C36I 174.0(8) . . . . ?
C35I C31I Si2I C27I 176.4(8) . . . . ?
C32I C31I Si2I C27I 53.2(9) . . . . ?
C35I C31I Si2I C22I 59.1(9) . . . . ?
C32I C31I Si2I C22I -64.1(9) . . . . ?
C40I C36I Si2I C31I -59.8(8) . . . . ?
C37I C36I Si2I C31I 175.7(7) . . . . ?
C40I C36I Si2I C27I 62.1(7) . . . . ?
C37I C36I Si2I C27I -62.3(8) . . . . ?
C40I C36I Si2I C22I 177.5(6) . . . . ?
C37I C36I Si2I C22I 53.0(8) . . . . ?
C28I C27I Si2I C31I -176.3(4) . . . . ?
C26I C27I Si2I C31I 8.3(5) . . . . ?
C28I C27I Si2I C36I 62.8(4) . . . . ?
C26I C27I Si2I C36I -112.6(4) . . . . ?
C28I C27I Si2I C22I -55.5(3) . . . . ?
C26I C27I Si2I C22I 129.2(3) . . . . ?
C1A C2A Si3A C11A 27.1(9) . . . . ?
C3A C2A Si3A C11A -160.9(6) . . . . ?
C1A C2A Si3A C7A 129.0(7) . . . . ?
C3A C2A Si3A C7A -59.1(8) . . . . ?
C1A C2A Si3A C20A -91.4(11) . . . . ?
C3A C2A Si3A C20A 80.5(10) . . . . ?
C15A C11A Si3A C2A 0.6(16) . . . . ?
C12A C11A Si3A C2A -168.7(11) . . . . ?
C15A C11A Si3A C7A -112.1(15) . . . . ?
C12A C11A Si3A C7A 78.6(11) . . . . ?
C15A C11A Si3A C20A 127.2(15) . . . . ?
C12A C11A Si3A C20A -42.2(13) . . . . ?
C6A C7A Si3A C2A -33.4(10) . . . . ?
C8A C7A Si3A C2A 144.2(8) . . . . ?
C6A C7A Si3A C11A 73.9(8) . . . . ?
C8A C7A Si3A C11A -108.5(8) . . . . ?
C6A C7A Si3A C20A -173.8(9) . . . . ?
C8A C7A Si3A C20A 3.8(12) . . . . ?
